data_7131066
loop_
_publ_author_name
'Barnes, Thomas J.'
'Payne, Jack'
'Pike, Sebastian D.'

_publ_section_title
;
 Synthesis of a nanoscale Cu(II)<sub>31</sub>-oxo-carboxylate cluster, and
 effect of Cu-oxo cluster size on visible-light absorption.
;
_journal_issue 1
_journal_name_full 'Chemical communications (Cambridge, England)'
_journal_page_first 59
_journal_page_last 62
_journal_paper_doi 10.1039/d2cc05478g
_journal_volume 59
_journal_year 2022
_chemical_formula_moiety 'C126.00 H276 Cu31 N2 O84.00'
_chemical_formula_sum 'C126 H276 Cu31 N2 O84'
_chemical_formula_weight 5133.48
_chemical_melting_point ?
_chemical_name_systematic Cu31O12(OH)18(O2CtBu)18(NO3)2(iPrOH)6.6(iPrOH)
_space_group_IT_number 14
_space_group_name_Hall '-P 2yn'
_space_group_name_H-M_alt 'P 1 21/n 1'
_symmetry_cell_setting monoclinic
_symmetry_space_group_name_Hall '-P 2yn'
_symmetry_space_group_name_H-M 'P 1 21/n 1'
_atom_sites_solution_hydrogens difmap
_atom_sites_solution_primary other
_audit_creation_date 2022-08-08
_audit_creation_method CRYSTALS_ver_14.61_build_6999
_audit_update_record
;
2022-10-06 deposited with the CCDC.	2022-11-24 downloaded from the CCDC.
;
_cell_angle_alpha 90
_cell_angle_beta 90.3848(17)
_cell_angle_gamma 90
_cell_formula_units_Z 2
_cell_length_a 19.2171(6)
_cell_length_b 19.0958(6)
_cell_length_c 26.9688(8)
_cell_measurement_reflns_used 136078
_cell_measurement_temperature 180
_cell_measurement_theta_max 134
_cell_measurement_theta_min 6
_cell_volume 9896.4(5)
_computing_cell_refinement 'Apex2 (Bruker AXS, 2006)'
_computing_data_collection 'Apex2 (Bruker AXS, 2006)'
_computing_data_reduction 'Apex2 (Bruker AXS, 2006)'
_computing_molecular_graphics 'CAMERON (Watkin et al., 1996)'
_computing_publication_material 'CRYSTALS (Betteridge et al., 2003)'
_computing_structure_refinement 'CRYSTALS (Betteridge et al., 2003)'
_computing_structure_solution 'Superflip (Palatinus & Chapuis, 2007)'
_diffrn_ambient_temperature 180
_diffrn_measured_fraction_theta_full 0.996
_diffrn_measured_fraction_theta_max 0.996
_diffrn_measurement_device Area
_diffrn_measurement_device_type 'Bruker Kappa Apex2'
_diffrn_measurement_method \w/2\q
_diffrn_radiation_monochromator graphite
_diffrn_radiation_type 'Cu K\a'
_diffrn_radiation_wavelength 1.54180
_diffrn_reflns_av_R_equivalents 0.125
_diffrn_reflns_limit_h_max 21
_diffrn_reflns_limit_h_min -22
_diffrn_reflns_limit_k_max 22
_diffrn_reflns_limit_k_min -22
_diffrn_reflns_limit_l_max 32
_diffrn_reflns_limit_l_min -32
_diffrn_reflns_number 130526
_diffrn_reflns_theta_full 67.167
_diffrn_reflns_theta_max 67.167
_diffrn_reflns_theta_min 2.814
_diffrn_standards_number 0
_exptl_absorpt_coefficient_mu 4.183
_exptl_absorpt_correction_T_max 0.72
_exptl_absorpt_correction_T_min 0.66
_exptl_absorpt_correction_type multi-scan
_exptl_absorpt_process_details 'SADABS (Siemens, 1996)'
_exptl_crystal_colour green
_exptl_crystal_density_diffrn 1.723
_exptl_crystal_density_meas ?
_exptl_crystal_density_method 'not measured'
_exptl_crystal_description block
_exptl_crystal_F_000 5234
_exptl_crystal_size_max 0.120
_exptl_crystal_size_mid 0.100
_exptl_crystal_size_min 0.080
_refine_diff_density_max 1.71
_refine_diff_density_min -1.42
_refine_ls_extinction_method None
_refine_ls_goodness_of_fit_ref 1.0072
_refine_ls_hydrogen_treatment constr
_refine_ls_matrix_type full
_refine_ls_number_parameters 1420
_refine_ls_number_reflns 17551
_refine_ls_number_restraints 1952
_refine_ls_R_factor_all 0.1166
_refine_ls_R_factor_gt 0.0894
_refine_ls_shift/su_max 0.0035298
_refine_ls_shift/su_mean 0.0001688
_refine_ls_structure_factor_coef Fsqd
_refine_ls_weighting_details
;
 Method= Modified Sheldrick 
 w=1/[\s^2^(F^2^) + ( 0.06P)^2^ +*****P] 
 ,where P=(max(Fo^2^,0) + 2Fc^2^)/3 
;
_refine_ls_weighting_scheme calc
_refine_ls_wR_factor_all 0.2273
_refine_ls_wR_factor_gt 0.2112
_refine_ls_wR_factor_ref 0.2273
_reflns_limit_h_max 22
_reflns_limit_h_min -22
_reflns_limit_k_max 22
_reflns_limit_k_min 0
_reflns_limit_l_max 32
_reflns_limit_l_min 0
_reflns_number_gt 13221
_reflns_number_total 17637
_reflns_threshold_expression I>2.0\s(I)
_oxford_diffrn_Wilson_B_factor 2.14
_oxford_diffrn_Wilson_scale 3974.32
_oxford_refine_ls_r_factor_ref 0.1166
_oxford_refine_ls_scale 0.025276(2)
_oxford_reflns_number_all 17551
_oxford_structure_analysis_title 'SP_B1_0108 in P2(1)/n'
_cod_data_source_file d2cc05478g2.cif
_cod_data_source_block 'global_CCDC2'
_cod_depositor_comments
;
The following automatic conversions were performed:

data item '_chemical_melting_point' value 'not measured' was changed
to '?' -- the value is undefined or not given.

data item '_exptl_absorpt_correction_type' value 'Multi-scan' was
changed to 'multi-scan' in accordance with the
/home/data/users/saulius/crontab/automatic-downloads/rss-feeds/RSC/lib/dictionaries/cif_core.dic
dictionary named 'cif_core.dic' version 2.4.2 last updated on
2011-04-26.

data item '_exptl_crystal_density_meas' value 'not measured' was
changed to '?' -- the value is perceived as not measured.

Automatic conversion script
Id: cif_fix_values 7556 2019-12-06 15:28:31Z antanas 

 Adding full bibliography for 7131064--7131069.cif.
;
_cod_original_sg_symbol_Hall '-P 2yn '
_cod_original_sg_symbol_H-M 'P 21/n '
_cod_original_formula_sum 'C126.00 H276 Cu31 N2 O84.00'
_cod_database_code 7131066
_oxford_refine_reflns_threshold_expression_ref I>-3.0\s(I)

loop_
_symmetry_equiv_pos_as_xyz
x,y,z
-x,-y,-z
x+1/2,-y+1/2,z+1/2
-x+1/2,y+1/2,-z+1/2

loop_
_atom_site_label
_atom_site_type_symbol
_atom_site_fract_x
_atom_site_fract_y
_atom_site_fract_z
_atom_site_U_iso_or_equiv
_atom_site_occupancy
_atom_site_adp_type
_atom_site_refinement_flags_posn
_atom_site_refinement_flags_adp
_atom_site_refinement_flags_occupancy
_atom_site_disorder_assembly
_atom_site_disorder_group
_atom_site_attached_hydrogens
C13 C 0.3659(7) 0.1554(5) 0.3906(4) 0.0360 1.0000 Uani . . . . . .
C14 C 0.3511(9) 0.0844(6) 0.3640(5) 0.0572 1.0000 Uani . . . . . .
C15 C 0.3702(14) 0.0242(8) 0.3998(7) 0.0954 1.0000 Uani . . . . . .
C16 C 0.2755(11) 0.0780(12) 0.3586(9) 0.1050 1.0000 Uani . . . . . .
C17 C 0.3857(12) 0.0796(9) 0.3145(6) 0.0868 1.0000 Uani . . . . . .
C18 C 0.1862(5) 0.2538(7) 0.4858(5) 0.0615 1.0000 Uani D . . . . .
C19 C 0.1141(4) 0.2151(5) 0.4878(4) 0.0696 1.0000 Uani D . . . . .
C23 C 0.2906(5) 0.3794(5) 0.3606(3) 0.0386 1.0000 Uani D . . . . .
C24 C 0.2363(4) 0.3578(4) 0.3208(3) 0.0475 1.0000 Uani D . . . . .
C28 C 0.4849(7) 0.4655(6) 0.2182(3) 0.0501 1.0000 Uani D . . . . .
C29 C 0.4655(5) 0.4586(5) 0.1624(3) 0.0605 1.0000 Uani D . . . . .
C36 C 0.7252(6) 0.4868(6) 0.2683(4) 0.0519 1.0000 Uani D . . . . .
C37 C 0.7787(5) 0.4779(4) 0.2259(3) 0.0577 1.0000 Uani D . . . . .
C41 C 0.5903(5) 0.3161(6) 0.3364(4) 0.0300 1.0000 Uani . . . . . .
C42 C 0.6099(7) 0.2671(7) 0.2947(5) 0.0435 1.0000 Uani . . . . . .
C43 C 0.5713(10) 0.1978(9) 0.3004(9) 0.1040 1.0000 Uani . . . . . .
C44 C 0.6883(7) 0.2543(9) 0.2962(6) 0.0611 1.0000 Uani . . . . . .
C45 C 0.5873(9) 0.2988(12) 0.2448(5) 0.0797 1.0000 Uani . . . . . .
C46 C 0.7679(6) 0.2110(5) 0.4820(4) 0.0470 1.0000 Uani D . . . . .
C47 C 0.8143(4) 0.1465(4) 0.4714(3) 0.0562 1.0000 Uani D . . . . .
C57 C 0.6611(8) 0.4083(8) 0.7270(5) 0.0524 1.0000 Uani . . . . . .
C58 C 0.6089(9) 0.3567(9) 0.7456(6) 0.0669 1.0000 Uani . . . . . .
C59 C 0.7291(8) 0.3737(9) 0.7204(6) 0.0608 1.0000 Uani . . . . . .
C60 C 0.8368(6) 0.3623(6) 0.6176(4) 0.0345 1.0000 Uani . . . . . .
C61 C 0.9049(7) 0.3454(7) 0.6445(5) 0.0492 1.0000 Uani . . . . . .
C62 C 0.8900(8) 0.2892(9) 0.6854(6) 0.0630 1.0000 Uani . . . . . .
C63 C 0.9528(9) 0.3168(12) 0.6083(8) 0.0923 1.0000 Uani . . . . . .
C64 C 0.9350(8) 0.4099(9) 0.6697(7) 0.0770 1.0000 Uani . . . . . .
C65 C 0.8005(4) 0.4543(6) 0.4639(4) 0.0446 1.0000 Uani D . . . . .
C66 C 0.8775(4) 0.4455(5) 0.4526(3) 0.0516 1.0000 Uani D . . . . .
N1 N 0.4835(5) 0.3003(4) 0.6037(3) 0.0554 1.0000 Uani D . . . . .
C73 C 0.2155(9) 0.3324(8) 0.6234(6) 0.0643 1.0000 Uani . . . . . .
C74 C 0.2434(11) 0.2624(10) 0.6330(8) 0.0886 1.0000 Uani . . . . . .
C75 C 0.1935(12) 0.3651(10) 0.6678(7) 0.0980 1.0000 Uani . . . . . .
O1 O 0.6827(4) 0.5308(3) 0.5380(3) 0.0259 1.0000 Uani . . . . . .
O2 O 0.5477(4) 0.4755(4) 0.5648(3) 0.0287 1.0000 Uani . . . . . .
O3 O 0.4154(4) 0.4470(5) 0.5410(3) 0.0444 1.0000 Uani . . . . . .
O4 O 0.4589(4) 0.3906(3) 0.3890(2) 0.0245 1.0000 Uani . . . . . .
O5 O 0.8058(5) 0.5527(5) 0.5641(4) 0.0618 1.0000 Uani . . . . . .
O6 O 0.6776(4) 0.3964(4) 0.5810(2) 0.0271 1.0000 Uani . . . . . .
O7 O 0.6457(4) 0.3169(4) 0.5070(2) 0.0258 1.0000 Uani . . . . . .
O8 O 0.7390(5) 0.3624(5) 0.3850(3) 0.0526 1.0000 Uani . . . . . .
O9 O 0.6410(3) 0.4186(3) 0.4298(2) 0.0238 1.0000 Uani . . . . . .
O10 O 0.6257(4) 0.5287(4) 0.3593(3) 0.0287 1.0000 Uani . . . . . .
O11 O 0.4350(5) 0.3175(5) 0.3144(3) 0.0499 1.0000 Uani . . . . . .
O12 O 0.4281(3) 0.2814(3) 0.4563(2) 0.0231 1.0000 Uani . . . . . .
O13 O 0.3292(4) 0.3351(4) 0.5076(3) 0.0277 1.0000 Uani . . . . . .
O14 O 0.4801(4) 0.6047(4) 0.5139(3) 0.0321 1.0000 Uani . . . . . .
O19 O 0.8214(4) 0.4260(4) 0.6110(3) 0.0418 1.0000 Uani . . . . . .
O20 O 0.8015(4) 0.3118(4) 0.6013(3) 0.0392 1.0000 Uani . . . . . .
O21 O 0.7625(5) 0.2266(4) 0.5272(3) 0.0449 1.0000 Uani . . . . . .
O22 O 0.7457(4) 0.2465(4) 0.4462(3) 0.0408 1.0000 Uani . . . . . .
O23 O 0.7722(5) 0.4133(6) 0.4934(3) 0.0615 1.0000 Uani . . . . . .
O24 O 0.2337(5) 0.4959(5) 0.5553(4) 0.0581 1.0000 Uani . . . . . .
O25 O 0.7394(4) 0.4574(4) 0.3083(3) 0.0398 1.0000 Uani . . . . . .
O26 O 0.6687(4) 0.5165(5) 0.2565(3) 0.0434 1.0000 Uani . . . . . .
O27 O 0.5358(5) 0.5042(5) 0.2297(3) 0.0450 1.0000 Uani . . . . . .
O28 O 0.4507(5) 0.4292(4) 0.2485(3) 0.0413 1.0000 Uani . . . . . .
O29 O 0.4983(4) 0.5097(4) 0.3326(2) 0.0268 1.0000 Uani . . . . . .
O30 O 0.6802(4) 0.5620(4) 0.6432(3) 0.0404 1.0000 Uani . . . . . .
O31 O 0.3045(5) 0.3362(5) 0.3945(3) 0.0451 1.0000 Uani . . . . . .
O32 O 0.1843(4) 0.3198(4) 0.4821(4) 0.0467 1.0000 Uani . . . . . .
O33 O 0.2392(4) 0.2169(5) 0.4850(4) 0.0508 1.0000 Uani . . . . . .
O34 O 0.4006(5) 0.1992(4) 0.3667(3) 0.0397 1.0000 Uani . . . . . .
O35 O 0.3417(5) 0.1608(4) 0.4328(3) 0.0410 1.0000 Uani . . . . . .
O37 O 0.5872(5) 0.3800(4) 0.3278(4) 0.0550 1.0000 Uani . . . . . .
O38 O 0.5777(5) 0.2930(6) 0.3779(3) 0.0553 1.0000 Uani . . . . . .
O39 O 0.5609(5) 0.2138(3) 0.4610(3) 0.0439 1.0000 Uani D . . . . .
O40 O 0.2708(5) 0.3740(5) 0.6006(3) 0.0493 1.0000 Uani . . . . . .
O41 O 0.6373(5) 0.4373(4) 0.6812(3) 0.0427 1.0000 Uani . . . . . .
Cu1 Cu 0.33552(8) 0.24302(8) 0.47418(6) 0.0300 1.0000 Uani . . . . . .
Cu2 Cu 0.42724(7) 0.36572(7) 0.50138(5) 0.0214 1.0000 Uani . . . . . .
Cu3 Cu 0.46253(7) 0.46544(7) 0.60139(5) 0.0225 1.0000 Uani . . . . . .
Cu4 Cu 0.42510(8) 0.29540(7) 0.38291(5) 0.0264 1.0000 Uani . . . . . .
Cu5 Cu 0.5000 0.5000 0.5000 0.0163 1.0000 Uani S . . . . .
Cu6 Cu 0.59125(7) 0.39395(7) 0.53714(5) 0.0226 1.0000 Uani . . . . . .
Cu7 Cu 0.60980(7) 0.54916(7) 0.58362(5) 0.0241 1.0000 Uani . . . . . .
Cu8 Cu 0.46492(8) 0.41323(8) 0.31901(5) 0.0264 1.0000 Uani . . . . . .
Cu9 Cu 0.54859(7) 0.38714(8) 0.41917(5) 0.0244 1.0000 Uani . . . . . .
Cu10 Cu 0.58227(8) 0.52195(8) 0.29211(5) 0.0304 1.0000 Uani . . . . . .
Cu11 Cu 0.68378(8) 0.44183(8) 0.36671(5) 0.0276 1.0000 Uani . . . . . .
Cu12 Cu 0.69604(8) 0.33530(8) 0.44445(5) 0.0275 1.0000 Uani . . . . . .
Cu13 Cu 0.33758(7) 0.50617(8) 0.52634(5) 0.0254 1.0000 Uani . . . . . .
Cu14 Cu 0.72062(8) 0.30838(8) 0.55791(6) 0.0296 1.0000 Uani . . . . . .
Cu15 Cu 0.25668(8) 0.38805(8) 0.47088(6) 0.0289 1.0000 Uani . . . . . .
Cu16 Cu 0.74892(8) 0.47131(8) 0.57194(6) 0.0291 1.0000 Uani . . . . . .
C680 C 0.9089(7) 0.5172(6) 0.4431(9) 0.0542 0.4336 Uani D . . 1 1 .
C681 C 0.9193(6) 0.4910(9) 0.4879(6) 0.0573 0.5664 Uani D . . 1 2 .
C690 C 0.8849(7) 0.3997(11) 0.4070(6) 0.0581 0.4336 Uani D . . 1 1 .
C691 C 0.8903(7) 0.4679(10) 0.3995(4) 0.0598 0.5664 Uani D . . 1 2 .
C670 C 0.9130(6) 0.4112(11) 0.4968(5) 0.0558 0.4336 Uani D . . 1 1 .
C671 C 0.8971(7) 0.3691(6) 0.4594(7) 0.0589 0.5664 Uani D . . 1 2 .
C490 C 0.8843(6) 0.1596(9) 0.4931(10) 0.0585 0.4003 Uani D . . 2 2 .
C491 C 0.8868(5) 0.1708(8) 0.4650(8) 0.0663 0.5997 Uani D . . 2 1 .
C480 C 0.7886(8) 0.1121(8) 0.4254(5) 0.0516 0.5997 Uani D . . 2 1 .
C481 C 0.8190(13) 0.1372(11) 0.4170(4) 0.0626 0.4003 Uani D . . 2 2 .
C500 C 0.7819(10) 0.0842(6) 0.4947(9) 0.0582 0.4003 Uani D . . 2 2 .
C501 C 0.8096(10) 0.0979(7) 0.5142(5) 0.0653 0.5997 Uani D . . 2 1 .
C540 C 0.6674(18) 0.1724(13) 0.6334(11) 0.0677 0.4240 Uani D . . 3 2 .
C541 C 0.6615(12) 0.1988(9) 0.6517(7) 0.0572 0.5760 Uani D . . 3 1 .
C550 C 0.7195(12) 0.1556(15) 0.6391(13) 0.0582 0.5760 Uani D . . 3 1 .
C551 C 0.7399(17) 0.161(3) 0.643(2) 0.0724 0.4240 Uani D . . 3 2 .
C560 C 0.5963(13) 0.1714(15) 0.6686(13) 0.0611 0.5760 Uani D . . 3 1 .
C561 C 0.614(2) 0.156(2) 0.6686(17) 0.0665 0.4240 Uani D . . 3 2 .
O150 O 0.655(3) 0.2398(19) 0.6109(17) 0.0647 0.4240 Uani D . . 3 2 .
O151 O 0.6510(19) 0.2531(12) 0.6154(12) 0.0510 0.5760 Uani D . . 3 1 .
C250 C 0.2382(12) 0.2790(5) 0.3155(9) 0.0497 0.2975 Uani D . . 4 2 .
C251 C 0.2732(6) 0.3165(7) 0.2810(4) 0.0524 0.7025 Uani D . . 4 1 .
C270 C 0.2045(7) 0.4235(6) 0.2993(5) 0.0526 0.7025 Uani D . . 4 1 .
C271 C 0.2555(11) 0.3927(13) 0.2724(4) 0.0521 0.2975 Uani D . . 4 2 .
C260 C 0.1813(6) 0.3134(7) 0.3454(5) 0.0552 0.7025 Uani D . . 4 1 .
C261 C 0.1654(5) 0.3818(14) 0.3377(7) 0.0469 0.2975 Uani D . . 4 2 .
C320 C 0.4703(11) 0.5284(7) 0.1398(5) 0.0688 0.6261 Uani D . . 5 1 .
C321 C 0.5145(12) 0.5013(14) 0.1339(4) 0.0644 0.3739 Uani D . . 5 2 .
C310 C 0.3942(7) 0.4313(10) 0.1589(5) 0.0625 0.6261 Uani D . . 5 1 .
C311 C 0.3941(8) 0.4839(16) 0.1557(5) 0.0646 0.3739 Uani D . . 5 2 .
C300 C 0.4710(16) 0.3845(6) 0.1486(5) 0.0659 0.3739 Uani D . . 5 2 .
C301 C 0.5149(9) 0.4101(10) 0.1395(5) 0.0699 0.6261 Uani D . . 5 1 .
C210 C 0.0803(8) 0.2206(12) 0.4386(6) 0.0772 0.5737 Uani D . . 6 2 .
C211 C 0.1088(10) 0.1676(13) 0.4448(8) 0.0723 0.4263 Uani D . . 6 1 .
C220 C 0.0581(6) 0.2681(8) 0.4859(12) 0.0723 0.4263 Uani D . . 6 1 .
C221 C 0.0709(7) 0.2490(10) 0.5260(7) 0.0729 0.5737 Uani D . . 6 2 .
C200 C 0.1107(10) 0.1750(13) 0.5345(7) 0.0742 0.4263 Uani D . . 6 1 .
C201 C 0.1266(8) 0.1409(6) 0.5007(9) 0.0762 0.5737 Uani D . . 6 2 .
C390 C 0.8457(7) 0.4476(13) 0.2483(5) 0.0605 0.4307 Uani D . . 7 2 .
C391 C 0.8519(5) 0.4846(11) 0.2484(5) 0.0617 0.5693 Uani D . . 7 1 .
C400 C 0.7654(9) 0.5356(8) 0.1875(5) 0.0624 0.5693 Uani D . . 7 1 .
C401 C 0.7921(11) 0.5501(6) 0.2031(7) 0.0576 0.4307 Uani D . . 7 2 .
C380 C 0.7476(9) 0.4278(11) 0.1874(6) 0.0633 0.4307 Uani D . . 7 2 .
C381 C 0.7681(9) 0.4053(7) 0.2029(6) 0.0618 0.5693 Uani D . . 7 1 .
C350 C 0.561(2) 0.7610(14) 0.2541(16) 0.1014 0.5386 Uani D . . 8 2 .
C351 C 0.600(2) 0.7603(11) 0.2583(14) 0.0709 0.4614 Uani D . . 8 1 .
C340 C 0.586(2) 0.670(2) 0.1952(12) 0.0999 0.5386 Uani D . . 8 2 .
C341 C 0.616(2) 0.6632(16) 0.2022(12) 0.0641 0.4614 Uani D . . 8 1 .
C330 C 0.5927(14) 0.6952(14) 0.2444(11) 0.0979 0.5386 Uani D . . 8 2 .
C331 C 0.6149(12) 0.6878(11) 0.2519(11) 0.0627 0.4614 Uani D . . 8 1 .
O180 O 0.576(3) 0.6414(17) 0.2823(14) 0.0882 0.5386 Uani D . . 8 2 .
O181 O 0.573(2) 0.6422(13) 0.2849(13) 0.0539 0.4614 Uani D . . 8 1 .
O170 O 0.3882(17) 0.1798(13) 0.5390(13) 0.0472 0.4528 Uani D . . 9 1 .
O171 O 0.3715(17) 0.1866(11) 0.5421(13) 0.0631 0.5472 Uani D . . 9 2 .
C100 C 0.3595(12) 0.1240(9) 0.5688(8) 0.0644 0.5472 Uani D . . 9 2 .
C101 C 0.3794(12) 0.1092(10) 0.5537(8) 0.0530 0.4528 Uani D . . 9 1 .
C110 C 0.414(2) 0.1089(17) 0.6058(12) 0.0689 0.5472 Uani D . . 9 2 .
C111 C 0.419(2) 0.0912(17) 0.5987(13) 0.0526 0.4528 Uani D . . 9 1 .
C120 C 0.3081(14) 0.0837(15) 0.5467(13) 0.0542 0.4528 Uani D . . 9 1 .
C121 C 0.3306(16) 0.0676(11) 0.5379(11) 0.0675 0.5472 Uani D . . 9 2 .
H151 H 0.3594 -0.0205 0.3833 0.1429 1.0000 Uiso R . . . . .
H152 H 0.4200 0.0273 0.4078 0.1430 1.0000 Uiso R . . . . .
H153 H 0.3423 0.0291 0.4301 0.1430 1.0000 Uiso R . . . . .
H162 H 0.2640 0.0303 0.3515 0.1580 1.0000 Uiso R . . . . .
H163 H 0.2540 0.0917 0.3890 0.1579 1.0000 Uiso R . . . . .
H161 H 0.2597 0.1076 0.3321 0.1580 1.0000 Uiso R . . . . .
H171 H 0.3789 0.0337 0.3011 0.1301 1.0000 Uiso R . . . . .
H173 H 0.4346 0.0886 0.3186 0.1300 1.0000 Uiso R . . . . .
H172 H 0.3655 0.1136 0.2925 0.1300 1.0000 Uiso R . . . . .
H432 H 0.5605 0.1793 0.2681 0.1590 1.0000 Uiso R . . . . .
H431 H 0.5999 0.1652 0.3183 0.1590 1.0000 Uiso R . . . . .
H433 H 0.5289 0.2056 0.3181 0.1589 1.0000 Uiso R . . . . .
H441 H 0.7018 0.2269 0.2680 0.0910 1.0000 Uiso R . . . . .
H443 H 0.7121 0.2986 0.2959 0.0909 1.0000 Uiso R . . . . .
H442 H 0.6996 0.2294 0.3263 0.0910 1.0000 Uiso R . . . . .
H452 H 0.5853 0.2625 0.2202 0.1210 1.0000 Uiso R . . . . .
H451 H 0.6204 0.3340 0.2349 0.1210 1.0000 Uiso R . . . . .
H453 H 0.5420 0.3196 0.2481 0.1210 1.0000 Uiso R . . . . .
H571 H 0.6668 0.4459 0.7513 0.0610 1.0000 Uiso R . . . . .
H581 H 0.5648 0.3795 0.7494 0.1000 1.0000 Uiso R . . . . .
H583 H 0.6244 0.3390 0.7772 0.0999 1.0000 Uiso R . . . . .
H582 H 0.6044 0.3188 0.7225 0.1000 1.0000 Uiso R . . . . .
H592 H 0.7604 0.4046 0.7030 0.0910 1.0000 Uiso R . . . . .
H591 H 0.7484 0.3619 0.7522 0.0910 1.0000 Uiso R . . . . .
H593 H 0.7223 0.3317 0.7014 0.0909 1.0000 Uiso R . . . . .
H623 H 0.9325 0.2773 0.7019 0.0950 1.0000 Uiso R . . . . .
H621 H 0.8578 0.3069 0.7090 0.0949 1.0000 Uiso R . . . . .
H622 H 0.8711 0.2479 0.6699 0.0950 1.0000 Uiso R . . . . .
H631 H 0.9931 0.2990 0.6251 0.1390 1.0000 Uiso R . . . . .
H632 H 0.9665 0.3536 0.5862 0.1390 1.0000 Uiso R . . . . .
H633 H 0.9309 0.2800 0.5900 0.1390 1.0000 Uiso R . . . . .
H643 H 0.9780 0.3984 0.6859 0.1121 1.0000 Uiso R . . . . .
H641 H 0.9026 0.4274 0.6938 0.1119 1.0000 Uiso R . . . . .
H642 H 0.9432 0.4455 0.6456 0.1120 1.0000 Uiso R . . . . .
H731 H 0.1758 0.3288 0.6008 0.0790 1.0000 Uiso R . . . . .
H741 H 0.2451 0.2369 0.6024 0.1310 1.0000 Uiso R . . . . .
H743 H 0.2894 0.2664 0.6467 0.1310 1.0000 Uiso R . . . . .
H742 H 0.2143 0.2381 0.6559 0.1310 1.0000 Uiso R . . . . .
H752 H 0.1834 0.4134 0.6613 0.1469 1.0000 Uiso R . . . . .
H751 H 0.2303 0.3618 0.6918 0.1470 1.0000 Uiso R . . . . .
H753 H 0.1528 0.3419 0.6799 0.1469 1.0000 Uiso R . . . . .
H6801 H 0.9488 0.5255 0.4765 0.0800 0.4336 Uiso R . . 1 1 .
H6802 H 0.8609 0.5557 0.4446 0.0800 0.4336 Uiso R . . 1 1 .
H6803 H 0.9356 0.5131 0.4037 0.0800 0.4336 Uiso R . . 1 1 .
H6813 H 0.9660 0.4974 0.4754 0.0850 0.5664 Uiso R . . 1 2 .
H6811 H 0.9215 0.4677 0.5200 0.0849 0.5664 Uiso R . . 1 2 .
H6812 H 0.8961 0.5361 0.4911 0.0849 0.5664 Uiso R . . 1 2 .
H6901 H 0.9261 0.4130 0.3894 0.0850 0.4336 Uiso R . . 1 1 .
H6902 H 0.8884 0.3515 0.4165 0.0850 0.4336 Uiso R . . 1 1 .
H6903 H 0.8449 0.4059 0.3858 0.0850 0.4336 Uiso R . . 1 1 .
H6912 H 0.9392 0.4651 0.3923 0.0889 0.5664 Uiso R . . 1 2 .
H6913 H 0.8748 0.5151 0.3948 0.0890 0.5664 Uiso R . . 1 2 .
H6911 H 0.8650 0.4377 0.3774 0.0890 0.5664 Uiso R . . 1 2 .
H6701 H 0.9626 0.4165 0.4939 0.0830 0.4336 Uiso R . . 1 1 .
H6702 H 0.8975 0.4330 0.5270 0.0829 0.4336 Uiso R . . 1 1 .
H6703 H 0.9012 0.3621 0.4971 0.0830 0.4336 Uiso R . . 1 1 .
H6712 H 0.9433 0.3660 0.4733 0.0879 0.5664 Uiso R . . 1 2 .
H6713 H 0.8648 0.3470 0.4815 0.0879 0.5664 Uiso R . . 1 2 .
H6711 H 0.8959 0.3461 0.4278 0.0880 0.5664 Uiso R . . 1 2 .
H4901 H 0.9084 0.1161 0.4978 0.0880 0.4003 Uiso R . . 2 2 .
H4903 H 0.8798 0.1825 0.5245 0.0879 0.4003 Uiso R . . 2 2 .
H4902 H 0.9103 0.1889 0.4710 0.0881 0.4003 Uiso R . . 2 2 .
H4912 H 0.9144 0.1336 0.4514 0.0970 0.5997 Uiso R . . 2 1 .
H4911 H 0.9054 0.1846 0.4969 0.0970 0.5997 Uiso R . . 2 1 .
H4913 H 0.8865 0.2099 0.4427 0.0969 0.5997 Uiso R . . 2 1 .
H4801 H 0.8032 0.0641 0.4250 0.0770 0.5997 Uiso R . . 2 1 .
H4802 H 0.8068 0.1356 0.3969 0.0770 0.5997 Uiso R . . 2 1 .
H4803 H 0.7387 0.1140 0.4242 0.0770 0.5997 Uiso R . . 2 1 .
H4812 H 0.8466 0.0926 0.4107 0.0950 0.4003 Uiso R . . 2 2 .
H4813 H 0.8435 0.1798 0.4028 0.0950 0.4003 Uiso R . . 2 2 .
H4811 H 0.7693 0.1329 0.4038 0.0949 0.4003 Uiso R . . 2 2 .
H5001 H 0.8212 0.0421 0.4924 0.0880 0.4003 Uiso R . . 2 2 .
H5003 H 0.7708 0.0996 0.5331 0.0881 0.4003 Uiso R . . 2 2 .
H5002 H 0.7342 0.0725 0.4729 0.0880 0.4003 Uiso R . . 2 2 .
H5012 H 0.8550 0.0789 0.5209 0.0970 0.5997 Uiso R . . 2 1 .
H5011 H 0.7937 0.1229 0.5429 0.0970 0.5997 Uiso R . . 2 1 .
H5013 H 0.7779 0.0604 0.5070 0.0970 0.5997 Uiso R . . 2 1 .
H5501 H 0.7596 0.1844 0.6335 0.0950 0.5760 Uiso R . . 3 1 .
H5503 H 0.7293 0.1233 0.6654 0.0949 0.5760 Uiso R . . 3 1 .
H5502 H 0.7085 0.1302 0.6094 0.0950 0.5760 Uiso R . . 3 1 .
H5512 H 0.7639 0.1603 0.6116 0.0980 0.4240 Uiso R . . 3 2 .
H5511 H 0.7579 0.1986 0.6626 0.0980 0.4240 Uiso R . . 3 2 .
H5513 H 0.7468 0.1175 0.6595 0.0979 0.4240 Uiso R . . 3 2 .
H5603 H 0.5695 0.2084 0.6830 0.1000 0.5760 Uiso R . . 3 1 .
H5601 H 0.6044 0.1355 0.6929 0.1000 0.5760 Uiso R . . 3 1 .
H5602 H 0.5710 0.1519 0.6411 0.1001 0.5760 Uiso R . . 3 1 .
H5611 H 0.5696 0.1519 0.6512 0.0910 0.4240 Uiso R . . 3 2 .
H5612 H 0.6119 0.1942 0.6932 0.0910 0.4240 Uiso R . . 3 2 .
H5613 H 0.6264 0.1119 0.6849 0.0910 0.4240 Uiso R . . 3 2 .
H2512 H 0.2398 0.2890 0.2630 0.0790 0.7025 Uiso R . . 4 1 .
H2513 H 0.2960 0.3484 0.2587 0.0789 0.7025 Uiso R . . 4 1 .
H2511 H 0.3073 0.2864 0.2960 0.0791 0.7025 Uiso R . . 4 1 .
H2701 H 0.1607 0.4126 0.2837 0.0790 0.7025 Uiso R . . 4 1 .
H2703 H 0.1967 0.4568 0.3252 0.0790 0.7025 Uiso R . . 4 1 .
H2702 H 0.2353 0.4435 0.2752 0.0790 0.7025 Uiso R . . 4 1 .
H2712 H 0.2221 0.3804 0.2472 0.0790 0.2975 Uiso R . . 4 2 .
H2711 H 0.2564 0.4427 0.2763 0.0790 0.2975 Uiso R . . 4 2 .
H2713 H 0.3007 0.3765 0.2627 0.0790 0.2975 Uiso R . . 4 2 .
H2601 H 0.1563 0.2877 0.3205 0.0840 0.7025 Uiso R . . 4 1 .
H2603 H 0.1495 0.3427 0.3636 0.0840 0.7025 Uiso R . . 4 1 .
H2602 H 0.2035 0.2811 0.3677 0.0839 0.7025 Uiso R . . 4 1 .
H2612 H 0.1292 0.3599 0.3152 0.0710 0.2975 Uiso R . . 4 2 .
H2611 H 0.1647 0.4346 0.3347 0.0710 0.2975 Uiso R . . 4 2 .
H2613 H 0.1584 0.3664 0.3733 0.0710 0.2975 Uiso R . . 4 2 .
H3203 H 0.4922 0.5249 0.1080 0.1030 0.6261 Uiso R . . 5 1 .
H3201 H 0.4969 0.5587 0.1610 0.1030 0.6261 Uiso R . . 5 1 .
H3202 H 0.4241 0.5467 0.1358 0.1029 0.6261 Uiso R . . 5 1 .
H3211 H 0.5120 0.4877 0.0993 0.0980 0.3739 Uiso R . . 5 2 .
H3212 H 0.5017 0.5501 0.1374 0.0980 0.3739 Uiso R . . 5 2 .
H3213 H 0.5613 0.4939 0.1465 0.0980 0.3739 Uiso R . . 5 2 .
H3101 H 0.3855 0.4155 0.1256 0.0950 0.6261 Uiso R . . 5 1 .
H3103 H 0.3615 0.4673 0.1673 0.0950 0.6261 Uiso R . . 5 1 .
H3102 H 0.3892 0.3925 0.1814 0.0950 0.6261 Uiso R . . 5 1 .
H3112 H 0.3673 0.4490 0.1385 0.0970 0.3739 Uiso R . . 5 2 .
H3111 H 0.3943 0.5265 0.1367 0.0970 0.3739 Uiso R . . 5 2 .
H3113 H 0.3738 0.4926 0.1876 0.0970 0.3739 Uiso R . . 5 2 .
H3003 H 0.4433 0.3804 0.1097 0.1000 0.3739 Uiso R . . 5 2 .
H3001 H 0.5315 0.3736 0.1469 0.1000 0.3739 Uiso R . . 5 2 .
H3002 H 0.4424 0.3538 0.1803 0.1000 0.3739 Uiso R . . 5 2 .
H3011 H 0.5018 0.4024 0.1054 0.1050 0.6261 Uiso R . . 5 1 .
H3012 H 0.5605 0.4307 0.1410 0.1051 0.6261 Uiso R . . 5 1 .
H3013 H 0.5153 0.3662 0.1569 0.1049 0.6261 Uiso R . . 5 1 .
H2103 H 0.0332 0.2035 0.4411 0.1160 0.5737 Uiso R . . 6 2 .
H2101 H 0.0794 0.2690 0.4284 0.1160 0.5737 Uiso R . . 6 2 .
H2102 H 0.1054 0.1933 0.4148 0.1160 0.5737 Uiso R . . 6 2 .
H2111 H 0.0607 0.1574 0.4385 0.1080 0.4263 Uiso R . . 6 1 .
H2112 H 0.1334 0.1248 0.4519 0.1080 0.4263 Uiso R . . 6 1 .
H2113 H 0.1286 0.1897 0.4163 0.1080 0.4263 Uiso R . . 6 1 .
H2202 H 0.0143 0.2455 0.4796 0.1080 0.4263 Uiso R . . 6 1 .
H2203 H 0.0563 0.2918 0.5173 0.1080 0.4263 Uiso R . . 6 1 .
H2201 H 0.0670 0.3015 0.4601 0.1080 0.4263 Uiso R . . 6 1 .
H2211 H 0.0233 0.2349 0.5219 0.1090 0.5737 Uiso R . . 6 2 .
H2212 H 0.0875 0.2349 0.5580 0.1090 0.5737 Uiso R . . 6 2 .
H2213 H 0.0742 0.2989 0.5229 0.1090 0.5737 Uiso R . . 6 2 .
H2001 H 0.0662 0.1526 0.5372 0.1120 0.4263 Uiso R . . 6 1 .
H2003 H 0.1176 0.2061 0.5621 0.1120 0.4263 Uiso R . . 6 1 .
H2002 H 0.1467 0.1402 0.5346 0.1119 0.4263 Uiso R . . 6 1 .
H2012 H 0.0829 0.1178 0.5056 0.1150 0.5737 Uiso R . . 6 2 .
H2011 H 0.1541 0.1381 0.5305 0.1149 0.5737 Uiso R . . 6 2 .
H2013 H 0.1507 0.1185 0.4740 0.1149 0.5737 Uiso R . . 6 2 .
H3903 H 0.8871 0.4789 0.2372 0.0890 0.4307 Uiso R . . 7 2 .
H3901 H 0.8401 0.4475 0.2866 0.0890 0.4307 Uiso R . . 7 2 .
H3902 H 0.8493 0.3970 0.2339 0.0890 0.4307 Uiso R . . 7 2 .
H3911 H 0.8805 0.4475 0.2356 0.0930 0.5693 Uiso R . . 7 1 .
H3912 H 0.8716 0.5289 0.2394 0.0930 0.5693 Uiso R . . 7 1 .
H3913 H 0.8494 0.4814 0.2838 0.0930 0.5693 Uiso R . . 7 1 .
H4003 H 0.8051 0.5395 0.1665 0.0931 0.5693 Uiso R . . 7 1 .
H4001 H 0.7586 0.5792 0.2046 0.0930 0.5693 Uiso R . . 7 1 .
H4002 H 0.7249 0.5247 0.1679 0.0930 0.5693 Uiso R . . 7 1 .
H4011 H 0.8232 0.5457 0.1758 0.0860 0.4307 Uiso R . . 7 2 .
H4012 H 0.8132 0.5791 0.2280 0.0860 0.4307 Uiso R . . 7 2 .
H4013 H 0.7494 0.5714 0.1920 0.0860 0.4307 Uiso R . . 7 2 .
H3802 H 0.7804 0.4207 0.1611 0.0930 0.4307 Uiso R . . 7 2 .
H3803 H 0.7359 0.3836 0.2022 0.0930 0.4307 Uiso R . . 7 2 .
H3801 H 0.7063 0.4494 0.1743 0.0930 0.4307 Uiso R . . 7 2 .
H3811 H 0.7893 0.4044 0.1707 0.0920 0.5693 Uiso R . . 7 1 .
H3812 H 0.7889 0.3700 0.2234 0.0919 0.5693 Uiso R . . 7 1 .
H3813 H 0.7190 0.3965 0.1997 0.0920 0.5693 Uiso R . . 7 1 .
H3301 H 0.6426 0.7036 0.2490 0.1050 0.5386 Uiso R . . 8 2 .
H3311 H 0.6628 0.6813 0.2639 0.0820 0.4614 Uiso R . . 8 1 .
H1101 H 0.3966 0.1190 0.6383 0.1011 0.5472 Uiso R . . 9 2 .
H1103 H 0.4540 0.1375 0.5995 0.1009 0.5472 Uiso R . . 9 2 .
H1102 H 0.4264 0.0603 0.6039 0.1010 0.5472 Uiso R . . 9 2 .
H1112 H 0.3900 0.0638 0.6202 0.0810 0.4528 Uiso R . . 9 1 .
H1111 H 0.4330 0.1336 0.6154 0.0810 0.4528 Uiso R . . 9 1 .
H1113 H 0.4595 0.0648 0.5900 0.0810 0.4528 Uiso R . . 9 1 .
H1203 H 0.3058 0.0349 0.5552 0.0820 0.4528 Uiso R . . 9 1 .
H1201 H 0.2771 0.1098 0.5675 0.0820 0.4528 Uiso R . . 9 1 .
H1202 H 0.2944 0.0898 0.5126 0.0820 0.4528 Uiso R . . 9 1 .
H1211 H 0.3082 0.0334 0.5584 0.1000 0.5472 Uiso R . . 9 2 .
H1212 H 0.3674 0.0455 0.5199 0.1000 0.5472 Uiso R . . 9 2 .
H1213 H 0.2972 0.0871 0.5150 0.1000 0.5472 Uiso R . . 9 2 .
H1001 H 0.3195 0.1362 0.5894 0.0750 0.5472 Uiso R . . 9 2 .
H1011 H 0.4049 0.0837 0.5282 0.0640 0.4528 Uiso R . . 9 1 .
H3411 H 0.6378 0.6178 0.2007 0.1050 0.4614 Uiso R . . 8 1 .
H3412 H 0.6424 0.6957 0.1824 0.1050 0.4614 Uiso R . . 8 1 .
H3413 H 0.5695 0.6602 0.1897 0.1050 0.4614 Uiso R . . 8 1 .
H3511 H 0.5963 0.7700 0.2931 0.1130 0.4614 Uiso R . . 8 1 .
H3512 H 0.6374 0.7876 0.2446 0.1130 0.4614 Uiso R . . 8 1 .
H3513 H 0.5573 0.7726 0.2419 0.1130 0.4614 Uiso R . . 8 1 .
H3501 H 0.5517 0.7649 0.2922 0.1400 0.5386 Uiso R . . 8 2 .
H3502 H 0.5958 0.7993 0.2418 0.1400 0.5386 Uiso R . . 8 2 .
H3503 H 0.5142 0.7613 0.2335 0.1400 0.5386 Uiso R . . 8 2 .
H3401 H 0.5755 0.6205 0.1965 0.1360 0.5386 Uiso R . . 8 2 .
H3402 H 0.6296 0.6765 0.1780 0.1360 0.5386 Uiso R . . 8 2 .
H3403 H 0.5497 0.6941 0.1778 0.1360 0.5386 Uiso R . . 8 2 .
C530 C 0.5797(14) 0.1211(8) 0.5160(6) 0.0711 0.6460 Uani D . . 10 2 .
C531 C 0.608(2) 0.1208(13) 0.5065(11) 0.0589 0.3540 Uani D . . 10 1 .
C510 C 0.5662(7) 0.1386(4) 0.4689(5) 0.0618 0.6460 Uani D . . 10 2 .
C511 C 0.5937(11) 0.1450(7) 0.4611(8) 0.0519 0.3540 Uani D . . 10 1 .
C520 C 0.5254(13) 0.1012(6) 0.4388(8) 0.0648 0.6460 Uani D . . 10 2 .
C521 C 0.574(2) 0.1042(10) 0.4234(11) 0.0562 0.3540 Uani D . . 10 1 .
H5111 H 0.6405 0.1576 0.4497 0.0640 0.3540 Uiso R . . 10 1 .
H5101 H 0.6115 0.1294 0.4537 0.0741 0.6460 Uiso R . . 10 2 .
H5301 H 0.6198 0.1464 0.5277 0.1060 0.6460 Uiso R . . 10 2 .
H5302 H 0.5887 0.0716 0.5177 0.1060 0.6460 Uiso R . . 10 2 .
H5303 H 0.5403 0.1323 0.5362 0.1060 0.6460 Uiso R . . 10 2 .
H5201 H 0.5361 0.1117 0.4049 0.0980 0.6460 Uiso R . . 10 2 .
H5202 H 0.5333 0.0523 0.4452 0.0980 0.6460 Uiso R . . 10 2 .
H5203 H 0.4778 0.1127 0.4453 0.0980 0.6460 Uiso R . . 10 2 .
H5311 H 0.5813 0.1504 0.5317 0.0900 0.3540 Uiso R . . 10 1 .
H5312 H 0.6609 0.1253 0.5115 0.0900 0.3540 Uiso R . . 10 1 .
H5313 H 0.5926 0.0692 0.5073 0.0900 0.3540 Uiso R . . 10 1 .
H5211 H 0.5339 0.1251 0.4073 0.0840 0.3540 Uiso R . . 10 1 .
H5212 H 0.6108 0.0995 0.4001 0.0840 0.3540 Uiso R . . 10 1 .
H5213 H 0.5612 0.0588 0.4358 0.0840 0.3540 Uiso R . . 10 1 .
O160 O 0.5236(8) 0.3405(6) 0.6208(6) 0.0596 0.6969 Uani D . . 11 1 .
O161 O 0.5321(9) 0.3149(10) 0.6337(6) 0.0617 0.3031 Uani D . . 11 2 .
O420 O 0.4269(8) 0.2856(7) 0.6232(6) 0.0752 0.6969 Uani D . . 11 1 .
O421 O 0.4256(6) 0.3245(9) 0.5995(7) 0.0601 0.3031 Uani D . . 11 2 .
O430 O 0.5018(8) 0.2791(6) 0.5646(5) 0.0698 0.6969 Uani D . . 11 1 .
O431 O 0.4811(12) 0.2581(6) 0.5702(4) 0.0582 0.3031 Uani D . . 11 2 .
H5401 H 0.6573 0.1403 0.6059 0.0730 0.4240 Uiso R . . 3 2 .
H5411 H 0.6792 0.2245 0.6805 0.0750 0.5760 Uiso R . . 3 1 .
H291 H 0.4640 0.5355 0.3279 0.0401 1.0000 Uiso R . . . . .
H51 H 0.8484 0.5484 0.5689 0.0900 1.0000 Uiso R . . . . .
H137 H 0.7695 0.3439 0.3675 0.0770 1.0000 Uiso R . . . . .
H131 H 0.3239 0.3386 0.5383 0.0410 1.0000 Uiso R . . . . .
H2501 H 0.2255 0.2586 0.3463 0.0604 0.2975 Uiso R . . 4 2 .
H2502 H 0.2836 0.2640 0.3069 0.0604 0.2975 Uiso R . . 4 2 .
H2503 H 0.2060 0.2648 0.2905 0.0604 0.2975 Uiso R . . 4 2 .
H121 H 0.4644 0.2497 0.4654 0.0282 1.0000 Uiso R . . . . .
H71 H 0.6188 0.2749 0.5048 0.0315 1.0000 Uiso R . . . . .
H61 H 0.6650 0.3927 0.6151 0.0325 1.0000 Uiso R . . . . .
H111 H 0.4709 0.2887 0.2996 0.0602 1.0000 Uiso R . . . . .
H101 H 0.6532 0.5698 0.3627 0.0352 1.0000 Uiso R . . . . .
H1811 H 0.5393 0.6643 0.3053 0.0744 0.4614 Uiso R . . 8 1 .
H1801 H 0.5552 0.6629 0.3104 0.0901 0.5386 Uiso R . . 8 2 .
H1701 H 0.4207 0.2057 0.5584 0.0575 0.4528 Uiso R . . 9 1 .
H1711 H 0.4060 0.2135 0.5589 0.0724 0.5472 Uiso R . . 9 2 .
H1511 H 0.6046 0.2702 0.6150 0.0688 0.5760 Uiso R . . 3 1 .
H1501 H 0.6122 0.2602 0.6196 0.0692 0.4240 Uiso R . . 3 2 .
H391 H 0.5667 0.2414 0.4323 0.0535 0.3540 Uiso R . . 10 1 .
H392 H 0.5667 0.2414 0.4320 0.0535 0.6460 Uiso R . . 10 2 .
H411 H 0.6522 0.4808 0.6679 0.0510 1.0000 Uiso R . . . . .
H401 H 0.2580 0.4166 0.5848 0.0588 1.0000 Uiso R . . . . .

loop_
_atom_site_aniso_label
_atom_site_aniso_U_11
_atom_site_aniso_U_22
_atom_site_aniso_U_33
_atom_site_aniso_U_23
_atom_site_aniso_U_13
_atom_site_aniso_U_12
C13 0.054(7) 0.020(5) 0.035(6) -0.006(5) -0.007(5) -0.013(5)
C14 0.099(12) 0.024(6) 0.048(8) -0.009(6) 0.001(7) -0.026(7)
C15 0.18(2) 0.034(8) 0.071(12) -0.007(8) 0.004(13) 0.002(11)
C16 0.091(14) 0.099(15) 0.124(18) -0.044(14) -0.025(13) -0.053(13)
C17 0.149(19) 0.047(9) 0.064(11) -0.030(8) 0.023(11) -0.029(11)
C18 0.034(5) 0.061(7) 0.090(8) -0.001(6) 0.015(5) -0.020(5)
C19 0.040(5) 0.068(6) 0.101(7) -0.005(5) 0.015(5) -0.025(4)
C23 0.037(5) 0.041(5) 0.037(5) -0.013(4) -0.011(4) 0.001(4)
C24 0.046(4) 0.050(4) 0.046(4) -0.018(4) -0.017(4) -0.002(4)
C28 0.079(7) 0.047(6) 0.024(5) 0.006(4) -0.007(5) -0.009(5)
C29 0.090(6) 0.063(5) 0.028(4) 0.005(4) -0.014(4) -0.011(5)
C36 0.064(6) 0.045(5) 0.047(6) 0.004(5) 0.029(5) -0.004(5)
C37 0.068(5) 0.055(5) 0.051(5) 0.007(4) 0.033(4) 0.000(5)
C41 0.029(5) 0.028(6) 0.033(6) -0.017(5) -0.004(4) 0.001(4)
C42 0.049(7) 0.046(7) 0.036(7) -0.018(6) 0.020(5) -0.001(6)
C43 0.073(12) 0.067(11) 0.17(2) -0.079(14) 0.048(13) -0.013(9)
C44 0.049(8) 0.075(10) 0.059(9) -0.021(8) 0.015(7) 0.008(7)
C45 0.077(11) 0.133(17) 0.029(7) -0.012(9) 0.006(7) 0.008(11)
C46 0.047(5) 0.037(5) 0.057(6) -0.010(5) -0.004(5) 0.016(4)
C47 0.058(5) 0.044(5) 0.067(6) -0.013(4) -0.001(4) 0.020(4)
C57 0.068(9) 0.055(8) 0.034(7) -0.001(6) -0.010(6) 0.021(7)
C58 0.080(11) 0.056(9) 0.065(10) 0.012(8) 0.003(8) 0.010(8)
C59 0.062(9) 0.065(10) 0.055(9) 0.008(7) -0.008(7) 0.010(8)
C60 0.037(6) 0.041(7) 0.025(5) -0.001(5) -0.000(4) 0.006(5)
C61 0.047(7) 0.047(7) 0.054(8) 0.002(6) -0.020(6) 0.009(6)
C62 0.066(10) 0.068(10) 0.055(9) 0.017(8) -0.022(7) 0.011(8)
C63 0.047(9) 0.128(18) 0.101(15) -0.011(13) -0.023(9) 0.038(11)
C64 0.054(9) 0.062(10) 0.113(15) 0.018(10) -0.056(10) -0.002(8)
C65 0.031(5) 0.055(6) 0.048(5) 0.002(5) 0.001(4) -0.006(5)
C66 0.033(4) 0.063(5) 0.059(5) 0.004(4) 0.002(4) -0.000(4)
N1 0.063(5) 0.049(5) 0.054(5) -0.004(4) 0.002(4) -0.015(4)
C73 0.075(11) 0.062(10) 0.056(9) 0.006(7) 0.026(8) -0.013(8)
C74 0.101(15) 0.064(11) 0.101(15) 0.001(10) 0.038(12) -0.003(10)
C75 0.137(19) 0.072(12) 0.086(14) 0.018(11) 0.061(13) 0.020(12)
O1 0.030(4) 0.020(3) 0.027(4) -0.002(3) 0.001(3) -0.003(3)
O2 0.031(4) 0.031(4) 0.024(4) -0.010(3) 0.001(3) -0.002(3)
O3 0.030(4) 0.054(5) 0.049(5) -0.028(4) -0.017(4) 0.013(4)
O4 0.030(4) 0.020(3) 0.024(3) -0.003(3) 0.001(3) -0.005(3)
O5 0.041(5) 0.040(5) 0.104(8) 0.020(5) -0.032(5) -0.013(4)
O6 0.032(4) 0.032(4) 0.017(3) 0.002(3) -0.002(3) 0.003(3)
O7 0.031(4) 0.022(3) 0.025(4) -0.001(3) -0.001(3) 0.003(3)
O8 0.054(5) 0.062(6) 0.043(5) 0.008(4) 0.018(4) 0.025(5)
O9 0.030(4) 0.025(3) 0.017(3) -0.006(3) -0.000(3) -0.002(3)
O10 0.032(4) 0.027(4) 0.028(4) -0.002(3) 0.008(3) -0.004(3)
O11 0.083(7) 0.039(5) 0.028(4) -0.009(4) 0.002(4) -0.026(5)
O12 0.025(3) 0.018(3) 0.025(3) 0.002(3) -0.004(3) -0.001(3)
O13 0.033(4) 0.028(4) 0.022(3) -0.003(3) 0.006(3) -0.007(3)
O14 0.022(4) 0.046(4) 0.028(4) -0.009(3) 0.002(3) -0.002(3)
O19 0.035(4) 0.044(5) 0.047(5) -0.001(4) -0.014(4) 0.004(4)
O20 0.044(5) 0.031(4) 0.042(5) -0.006(4) -0.018(4) 0.010(4)
O21 0.061(6) 0.039(5) 0.035(5) -0.009(4) -0.007(4) 0.016(4)
O22 0.047(5) 0.036(4) 0.040(5) -0.004(4) 0.007(4) 0.009(4)
O23 0.057(6) 0.088(8) 0.040(5) -0.025(5) 0.018(4) -0.033(5)
O24 0.036(5) 0.060(6) 0.079(7) -0.012(5) -0.008(5) 0.009(4)
O25 0.043(5) 0.046(5) 0.031(4) 0.005(4) 0.011(3) 0.007(4)
O26 0.041(5) 0.057(5) 0.032(4) -0.003(4) 0.011(3) 0.004(4)
O27 0.059(5) 0.052(5) 0.024(4) 0.003(4) 0.007(4) -0.020(4)
O28 0.057(5) 0.046(5) 0.021(4) -0.002(3) -0.010(3) -0.010(4)
O29 0.034(4) 0.023(3) 0.024(3) 0.000(3) -0.007(3) 0.003(3)
O30 0.037(4) 0.039(4) 0.045(5) -0.007(4) -0.008(4) -0.008(4)
O31 0.052(5) 0.052(5) 0.031(4) -0.001(4) 0.001(4) 0.001(4)
O32 0.034(4) 0.034(4) 0.073(6) -0.003(4) 0.007(4) -0.011(4)
O33 0.039(5) 0.037(5) 0.077(7) -0.006(4) 0.017(4) -0.017(4)
O34 0.061(5) 0.027(4) 0.031(4) -0.003(3) -0.001(4) -0.005(4)
O35 0.055(5) 0.027(4) 0.041(5) -0.007(3) 0.009(4) -0.012(4)
O37 0.043(5) 0.028(5) 0.094(8) -0.021(5) -0.018(5) 0.003(4)
O38 0.057(6) 0.081(7) 0.027(5) -0.016(5) 0.011(4) -0.004(5)
O39 0.059(5) 0.025(4) 0.048(5) -0.000(3) -0.005(4) 0.013(3)
O40 0.048(5) 0.053(5) 0.047(5) 0.006(4) 0.022(4) -0.019(4)
O41 0.053(5) 0.038(4) 0.037(4) 0.007(4) -0.007(4) 0.011(4)
Cu1 0.0326(8) 0.0244(8) 0.0331(8) -0.0025(6) 0.0029(6) -0.0066(6)
Cu2 0.0246(7) 0.0204(7) 0.0192(7) -0.0024(5) 0.0021(5) -0.0018(6)
Cu3 0.0263(7) 0.0207(7) 0.0206(7) -0.0029(5) 0.0013(5) -0.0009(6)
Cu4 0.0354(8) 0.0213(7) 0.0225(7) -0.0029(6) 0.0002(6) -0.0043(6)
Cu5 0.0202(9) 0.0144(9) 0.0143(9) -0.0012(7) 0.0021(7) 0.0001(7)
Cu6 0.0268(7) 0.0209(7) 0.0201(7) -0.0027(6) 0.0002(5) -0.0003(6)
Cu7 0.0251(7) 0.0255(7) 0.0216(7) -0.0056(6) -0.0013(5) -0.0012(6)
Cu8 0.0357(8) 0.0249(7) 0.0187(7) -0.0018(6) -0.0004(6) -0.0028(6)
Cu9 0.0260(7) 0.0260(7) 0.0211(7) -0.0086(6) 0.0026(5) 0.0013(6)
Cu10 0.0373(9) 0.0313(8) 0.0228(8) 0.0004(6) 0.0047(6) -0.0012(7)
Cu11 0.0311(8) 0.0284(8) 0.0233(7) -0.0020(6) 0.0084(6) 0.0009(6)
Cu12 0.0296(8) 0.0265(8) 0.0265(8) -0.0011(6) 0.0040(6) 0.0036(6)
Cu13 0.0223(7) 0.0298(8) 0.0241(7) -0.0073(6) 0.0018(6) -0.0006(6)
Cu14 0.0327(8) 0.0275(8) 0.0285(8) -0.0033(6) -0.0044(6) 0.0051(6)
Cu15 0.0252(8) 0.0278(8) 0.0337(8) -0.0005(6) -0.0007(6) -0.0054(6)
Cu16 0.0259(8) 0.0298(8) 0.0315(8) -0.0028(6) -0.0049(6) 0.0005(6)
C680 0.033(8) 0.065(8) 0.065(9) 0.008(8) 0.003(8) 0.000(7)
C681 0.039(7) 0.069(8) 0.064(8) -0.004(7) 0.005(7) -0.003(7)
C690 0.042(8) 0.068(9) 0.064(8) 0.001(7) 0.007(8) 0.005(8)
C691 0.041(7) 0.072(8) 0.066(7) 0.008(7) 0.010(7) -0.004(7)
C670 0.036(8) 0.068(9) 0.063(8) 0.006(8) -0.003(7) 0.001(8)
C671 0.044(8) 0.065(7) 0.068(8) -0.003(8) -0.007(7) 0.006(7)
C490 0.057(8) 0.048(8) 0.071(9) -0.011(8) 0.003(8) 0.014(8)
C491 0.064(7) 0.055(8) 0.080(9) -0.015(8) -0.000(8) 0.013(7)
C480 0.055(8) 0.037(7) 0.063(8) -0.016(7) 0.012(7) 0.015(7)
C481 0.065(9) 0.053(9) 0.069(8) -0.011(8) 0.002(9) 0.024(8)
C500 0.057(9) 0.042(8) 0.075(9) -0.016(8) -0.002(8) 0.017(8)
C501 0.075(9) 0.054(8) 0.067(8) -0.008(7) -0.004(8) 0.028(8)
C540 0.085(17) 0.044(12) 0.074(15) 0.017(11) 0.003(12) 0.003(12)
C541 0.066(10) 0.041(8) 0.065(10) 0.022(8) 0.013(8) 0.005(8)
C550 0.064(12) 0.044(10) 0.066(12) 0.019(10) 0.011(10) 0.003(9)
C551 0.088(18) 0.049(14) 0.080(17) 0.012(13) 0.001(14) 0.004(14)
C560 0.067(12) 0.045(11) 0.072(12) 0.016(10) 0.013(10) 0.005(9)
C561 0.086(19) 0.040(14) 0.074(16) 0.022(13) 0.001(13) 0.008(13)
O150 0.078(18) 0.046(13) 0.070(16) 0.020(12) 0.003(13) 0.001(13)
O151 0.054(10) 0.036(9) 0.064(11) 0.025(8) 0.017(8) 0.003(8)
C250 0.048(9) 0.052(7) 0.048(9) -0.024(8) -0.018(8) -0.003(8)
C251 0.055(7) 0.055(7) 0.047(7) -0.021(6) -0.019(6) 0.001(6)
C270 0.052(7) 0.057(7) 0.049(7) -0.016(6) -0.027(6) 0.002(6)
C271 0.051(9) 0.056(9) 0.049(8) -0.014(7) -0.020(8) -0.005(8)
C260 0.050(7) 0.056(7) 0.059(7) -0.020(6) -0.014(6) -0.008(6)
C261 0.045(8) 0.049(9) 0.047(9) -0.019(8) -0.018(8) 0.000(8)
C320 0.102(9) 0.068(8) 0.036(7) 0.014(7) -0.018(8) -0.008(8)
C321 0.092(10) 0.069(9) 0.032(8) 0.005(8) -0.008(8) -0.012(8)
C310 0.092(8) 0.070(8) 0.026(7) 0.002(7) -0.026(7) -0.014(8)
C311 0.093(9) 0.069(9) 0.032(8) 0.007(8) -0.016(8) -0.008(8)
C300 0.099(10) 0.066(8) 0.032(8) 0.004(8) -0.010(8) -0.014(9)
C301 0.095(9) 0.080(9) 0.034(7) -0.004(7) -0.010(7) -0.009(7)
C210 0.049(8) 0.079(9) 0.104(9) -0.008(9) 0.009(7) -0.032(8)
C211 0.042(8) 0.071(9) 0.105(10) -0.009(8) 0.013(9) -0.027(8)
C220 0.041(8) 0.069(9) 0.107(11) -0.006(9) 0.017(9) -0.024(7)
C221 0.041(8) 0.075(9) 0.103(10) -0.001(8) 0.022(7) -0.024(7)
C200 0.043(8) 0.077(9) 0.103(10) -0.001(8) 0.018(9) -0.028(8)
C201 0.047(8) 0.071(8) 0.111(10) -0.001(8) 0.017(8) -0.023(8)
C390 0.068(8) 0.058(9) 0.056(8) 0.009(8) 0.036(7) 0.005(8)
C391 0.068(8) 0.060(9) 0.057(8) 0.009(8) 0.032(7) -0.005(8)
C400 0.073(9) 0.062(8) 0.053(8) 0.010(7) 0.033(8) 0.003(8)
C401 0.066(9) 0.057(8) 0.050(9) 0.007(7) 0.035(8) -0.000(8)
C380 0.074(9) 0.062(9) 0.054(9) 0.001(7) 0.031(8) 0.002(8)
C381 0.073(9) 0.060(8) 0.053(8) 0.004(7) 0.028(8) 0.002(8)
C350 0.121(18) 0.069(16) 0.11(2) 0.014(14) 0.044(16) 0.023(14)
C351 0.085(14) 0.029(11) 0.099(17) 0.023(12) 0.003(13) 0.003(11)
C340 0.123(19) 0.071(17) 0.11(2) 0.011(14) 0.045(16) 0.015(15)
C341 0.077(14) 0.032(12) 0.084(16) 0.030(11) 0.005(13) 0.005(11)
C330 0.121(17) 0.066(16) 0.107(19) 0.007(13) 0.047(15) 0.018(13)
C331 0.077(12) 0.023(10) 0.088(15) 0.026(10) 0.004(11) 0.002(9)
O180 0.114(17) 0.056(16) 0.095(19) -0.006(13) 0.056(15) 0.016(14)
O181 0.075(13) 0.010(10) 0.077(16) 0.015(10) 0.005(12) -0.005(9)
O170 0.068(14) 0.038(10) 0.036(10) 0.006(9) -0.012(10) -0.002(10)
O171 0.084(14) 0.030(9) 0.075(13) 0.016(9) -0.004(11) -0.010(10)
C100 0.085(13) 0.036(9) 0.072(13) 0.016(9) 0.001(10) -0.002(9)
C101 0.076(13) 0.039(10) 0.044(10) 0.004(8) -0.008(10) 0.002(9)
C110 0.091(14) 0.045(12) 0.070(14) 0.011(11) 0.001(11) 0.007(11)
C111 0.079(15) 0.035(12) 0.044(12) 0.005(10) -0.004(11) 0.006(11)
C120 0.077(14) 0.037(11) 0.048(12) 0.006(10) -0.008(12) 0.003(11)
C121 0.084(14) 0.041(11) 0.078(14) 0.013(10) 0.006(12) -0.008(11)
C530 0.091(12) 0.050(9) 0.072(10) 0.025(8) 0.012(9) 0.018(9)
C531 0.068(13) 0.042(11) 0.066(12) 0.005(10) 0.003(12) 0.016(11)
C510 0.082(8) 0.036(6) 0.068(8) 0.008(6) 0.003(7) 0.014(6)
C511 0.065(10) 0.031(7) 0.061(9) 0.001(7) 0.005(9) 0.015(7)
C520 0.078(11) 0.040(8) 0.077(10) 0.006(8) 0.002(9) 0.007(8)
C521 0.072(13) 0.034(10) 0.063(12) -0.002(10) 0.003(11) 0.016(11)
O160 0.076(7) 0.040(6) 0.062(7) -0.001(5) -0.013(6) -0.019(5)
O161 0.070(8) 0.054(9) 0.061(9) -0.003(8) -0.008(7) -0.015(8)
O420 0.075(7) 0.078(7) 0.073(7) -0.001(6) 0.018(6) -0.007(6)
O421 0.067(8) 0.054(9) 0.060(9) -0.000(8) 0.003(8) -0.009(8)
O430 0.077(7) 0.070(7) 0.063(6) -0.015(6) 0.014(6) -0.013(6)
O431 0.063(9) 0.055(9) 0.057(8) -0.010(7) 0.014(8) -0.030(8)

loop_
_atom_type_symbol
_atom_type_scat_dispersion_real
_atom_type_scat_dispersion_imag
_atom_type_scat_Cromer_Mann_a1
_atom_type_scat_Cromer_Mann_b1
_atom_type_scat_Cromer_Mann_a2
_atom_type_scat_Cromer_Mann_b2
_atom_type_scat_Cromer_Mann_a3
_atom_type_scat_Cromer_Mann_b3
_atom_type_scat_Cromer_Mann_a4
_atom_type_scat_Cromer_Mann_b4
_atom_type_scat_Cromer_Mann_c
_atom_type_scat_source
C 0.0181 0.0091 2.3100 20.8439 1.0200 10.2075 1.5886 0.5687 0.8650 51.6512 0.2156 'International Tables Vol C 4.2.6.8 and 6.1.1.4'
H 0.0000 0.0000 0.4930 10.5109 0.3229 26.1257 0.1402 3.1424 0.0408 57.7998 0.0030 'International Tables Vol C 4.2.6.8 and 6.1.1.4'
O 0.0492 0.0322 3.0485 13.2771 2.2868 5.7011 1.5463 0.3239 0.8670 32.9089 0.2508 'International Tables Vol C 4.2.6.8 and 6.1.1.4'
Cu -1.9646 0.5888 13.3380 3.5828 7.1676 0.2470 5.6158 11.3966 1.6735 64.8126 1.1910 'International Tables Vol C 4.2.6.8 and 6.1.1.4'
N 0.0311 0.0180 12.2126 0.0057 3.1322 9.8933 2.0125 28.9975 1.1663 0.5826 -11.5290 'International Tables Vol C 4.2.6.8 and 6.1.1.4'

loop_
_geom_angle_atom_site_label_1
_geom_angle_site_symmetry_1
_geom_angle_atom_site_label_2
_geom_angle_site_symmetry_2
_geom_angle_atom_site_label_3
_geom_angle_site_symmetry_3
_geom_angle
_geom_angle_publ_flag
C14 . C13 . O34 . 116.2(10) yes
C14 . C13 . O35 . 115.4(10) yes
O34 . C13 . O35 . 128.4(10) yes
C14 . C13 . Cu1 . 146.2(9) yes
O34 . C13 . Cu1 . 97.2(6) yes
O35 . C13 . Cu1 . 31.6(5) yes
C13 . C14 . C15 . 108.5(12) yes
C13 . C14 . C16 . 107.3(14) yes
C15 . C14 . C16 . 103.4(16) yes
C13 . C14 . C17 . 112.5(11) yes
C15 . C14 . C17 . 114.0(16) yes
C16 . C14 . C17 . 110.6(16) yes
C14 . C15 . H151 . 108.3 no
C14 . C15 . H152 . 108.7 no
H151 . C15 . H152 . 110.8 no
C14 . C15 . H153 . 108.8 no
H151 . C15 . H153 . 110.0 no
H152 . C15 . H153 . 110.3 no
C14 . C16 . H162 . 109.1 no
C14 . C16 . H163 . 109.0 no
H162 . C16 . H163 . 109.4 no
C14 . C16 . H161 . 109.5 no
H162 . C16 . H161 . 110.0 no
H163 . C16 . H161 . 109.9 no
C14 . C17 . H171 . 109.4 no
C14 . C17 . H173 . 109.0 no
H171 . C17 . H173 . 109.8 no
C14 . C17 . H172 . 109.2 no
H171 . C17 . H172 . 109.5 no
H173 . C17 . H172 . 110.0 no
C19 . C18 . O32 . 116.5(8) yes
C19 . C18 . O33 . 117.2(8) yes
O32 . C18 . O33 . 126.1(8) yes
C18 . C19 . C211 . 108.52(5) yes
C18 . C19 . C220 . 108.52(5) yes
C211 . C19 . C220 . 110.41(5) yes
C18 . C19 . C200 . 108.52(5) yes
C211 . C19 . C200 . 110.41(5) yes
C220 . C19 . C200 . 110.40(5) yes
C18 . C19 . C210 . 108.52(5) yes
C18 . C19 . C221 . 108.52(5) yes
C210 . C19 . C221 . 110.40(5) yes
C18 . C19 . C201 . 108.52(5) yes
C210 . C19 . C201 . 110.40(5) yes
C221 . C19 . C201 . 110.41(5) yes
O30 2_666 C23 . Cu7 2_666 45.7(4) yes
O30 2_666 C23 . C24 . 118.8(7) yes
Cu7 2_666 C23 . C24 . 164.4(5) yes
O30 2_666 C23 . O31 . 123.4(8) yes
Cu7 2_666 C23 . O31 . 77.7(5) yes
C24 . C23 . O31 . 117.9(7) yes
C23 . C24 . C251 . 108.32(5) yes
C23 . C24 . C270 . 108.32(5) yes
C251 . C24 . C270 . 110.60(5) yes
C23 . C24 . C260 . 108.31(5) yes
C251 . C24 . C260 . 110.60(5) yes
C270 . C24 . C260 . 110.60(5) yes
C23 . C24 . C250 . 108.31(5) yes
C23 . C24 . C271 . 108.31(5) yes
C250 . C24 . C271 . 110.60(5) yes
C23 . C24 . C261 . 108.32(5) yes
C250 . C24 . C261 . 110.60(5) yes
C271 . C24 . C261 . 110.60(5) yes
C29 . C28 . O27 . 117.8(8) yes
C29 . C28 . O28 . 117.3(8) yes
O27 . C28 . O28 . 124.8(8) yes
C28 . C29 . C320 . 108.03(5) yes
C28 . C29 . C310 . 108.04(5) yes
C320 . C29 . C310 . 110.87(5) yes
C28 . C29 . C301 . 108.03(5) yes
C320 . C29 . C301 . 110.87(5) yes
C310 . C29 . C301 . 110.87(5) yes
C28 . C29 . C321 . 108.03(5) yes
C28 . C29 . C311 . 108.03(5) yes
C321 . C29 . C311 . 110.87(5) yes
C28 . C29 . C300 . 108.03(5) yes
C321 . C29 . C300 . 110.87(5) yes
C311 . C29 . C300 . 110.87(5) yes
C37 . C36 . O25 . 116.6(8) yes
C37 . C36 . O26 . 115.8(7) yes
O25 . C36 . O26 . 127.1(8) yes
C36 . C37 . C391 . 108.11(5) yes
C36 . C37 . C400 . 108.12(5) yes
C391 . C37 . C400 . 110.80(5) yes
C36 . C37 . C381 . 108.11(5) yes
C391 . C37 . C381 . 110.80(5) yes
C400 . C37 . C381 . 110.80(5) yes
C36 . C37 . C390 . 108.11(5) yes
C36 . C37 . C401 . 108.11(5) yes
C390 . C37 . C401 . 110.79(5) yes
C36 . C37 . C380 . 108.11(5) yes
C390 . C37 . C380 . 110.80(5) yes
C401 . C37 . C380 . 110.80(5) yes
C42 . C41 . O37 . 118.7(11) yes
C42 . C41 . O38 . 120.5(11) yes
O37 . C41 . O38 . 120.7(11) yes
C42 . C41 . Cu9 . 171.4(9) yes
O37 . C41 . Cu9 . 69.6(7) yes
O38 . C41 . Cu9 . 51.2(6) yes
C41 . C42 . C43 . 109.8(11) yes
C41 . C42 . C44 . 109.3(11) yes
C43 . C42 . C44 . 109.8(13) yes
C41 . C42 . C45 . 109.7(12) yes
C43 . C42 . C45 . 107.1(15) yes
C44 . C42 . C45 . 111.1(12) yes
C42 . C43 . H432 . 109.3 no
C42 . C43 . H431 . 109.6 no
H432 . C43 . H431 . 109.7 no
C42 . C43 . H433 . 109.3 no
H432 . C43 . H433 . 109.4 no
H431 . C43 . H433 . 109.6 no
C42 . C44 . H441 . 109.8 no
C42 . C44 . H443 . 109.2 no
H441 . C44 . H443 . 109.9 no
C42 . C44 . H442 . 108.6 no
H441 . C44 . H442 . 109.7 no
H443 . C44 . H442 . 109.5 no
C42 . C45 . H452 . 109.3 no
C42 . C45 . H451 . 109.4 no
H452 . C45 . H451 . 109.5 no
C42 . C45 . H453 . 109.5 no
H452 . C45 . H453 . 109.3 no
H451 . C45 . H453 . 109.7 no
C47 . C46 . O21 . 114.6(8) yes
C47 . C46 . O22 . 118.8(8) yes
O21 . C46 . O22 . 126.1(8) yes
C46 . C47 . C491 . 108.42(5) yes
C46 . C47 . C480 . 108.42(5) yes
C491 . C47 . C480 . 110.49(5) yes
C46 . C47 . C501 . 108.43(5) yes
C491 . C47 . C501 . 110.50(5) yes
C480 . C47 . C501 . 110.49(5) yes
C46 . C47 . C490 . 108.42(5) yes
C46 . C47 . C481 . 108.43(5) yes
C490 . C47 . C481 . 110.50(5) yes
C46 . C47 . C500 . 108.43(5) yes
C490 . C47 . C500 . 110.49(5) yes
C481 . C47 . C500 . 110.50(5) yes
C58 . C57 . C59 . 110.1(13) yes
C58 . C57 . O41 . 109.5(12) yes
C59 . C57 . O41 . 110.4(11) yes
C58 . C57 . H571 . 109.3 no
C59 . C57 . H571 . 108.3 no
O41 . C57 . H571 . 109.2 no
C57 . C58 . H581 . 109.4 no
C57 . C58 . H583 . 108.9 no
H581 . C58 . H583 . 109.6 no
C57 . C58 . H582 . 109.6 no
H581 . C58 . H582 . 109.6 no
H583 . C58 . H582 . 109.7 no
C57 . C59 . H592 . 109.9 no
C57 . C59 . H591 . 109.4 no
H592 . C59 . H591 . 109.8 no
C57 . C59 . H593 . 108.7 no
H592 . C59 . H593 . 109.5 no
H591 . C59 . H593 . 109.4 no
C61 . C60 . O19 . 117.9(11) yes
C61 . C60 . O20 . 117.6(10) yes
O19 . C60 . O20 . 124.4(10) yes
C60 . C61 . C62 . 108.6(11) yes
C60 . C61 . C63 . 107.7(12) yes
C62 . C61 . C63 . 109.6(14) yes
C60 . C61 . C64 . 111.3(11) yes
C62 . C61 . C64 . 108.2(13) yes
C63 . C61 . C64 . 111.4(15) yes
C61 . C62 . H623 . 109.3 no
C61 . C62 . H621 . 110.5 no
H623 . C62 . H621 . 109.2 no
C61 . C62 . H622 . 109.1 no
H623 . C62 . H622 . 109.0 no
H621 . C62 . H622 . 109.6 no
C61 . C63 . H631 . 109.2 no
C61 . C63 . H632 . 108.7 no
H631 . C63 . H632 . 109.2 no
C61 . C63 . H633 . 110.2 no
H631 . C63 . H633 . 109.6 no
H632 . C63 . H633 . 110.0 no
C61 . C64 . H643 . 110.0 no
C61 . C64 . H641 . 109.7 no
H643 . C64 . H641 . 109.3 no
C61 . C64 . H642 . 109.7 no
H643 . C64 . H642 . 109.2 no
H641 . C64 . H642 . 108.9 no
O24 2_666 C65 . Cu13 2_666 48.6(5) yes
O24 2_666 C65 . C66 . 120.2(8) yes
Cu13 2_666 C65 . C66 . 168.8(6) yes
O24 2_666 C65 . O23 . 120.4(9) yes
Cu13 2_666 C65 . O23 . 71.8(6) yes
C66 . C65 . O23 . 119.3(9) yes
C65 . C66 . C680 . 108.80(5) yes
C65 . C66 . C690 . 108.81(5) yes
C680 . C66 . C690 . 110.13(5) yes
C65 . C66 . C670 . 108.81(5) yes
C680 . C66 . C670 . 110.12(5) yes
C690 . C66 . C670 . 110.13(5) yes
C65 . C66 . C681 . 108.81(5) yes
C65 . C66 . C691 . 108.81(5) yes
C681 . C66 . C691 . 110.13(5) yes
C65 . C66 . C671 . 108.80(5) yes
C681 . C66 . C671 . 110.13(5) yes
C691 . C66 . C671 . 110.13(5) yes
O160 . N1 . O420 . 123.5(16) yes
O160 . N1 . O430 . 112.0(14) yes
O420 . N1 . O430 . 124.4(15) yes
O161 . N1 . O421 . 130.52(5) yes
O161 . N1 . O431 . 130.52(5) yes
O421 . N1 . O431 . 98.96(5) yes
C74 . C73 . C75 . 111.4(16) yes
C74 . C73 . O40 . 107.7(14) yes
C75 . C73 . O40 . 109.7(14) yes
C74 . C73 . H731 . 109.2 no
C75 . C73 . H731 . 108.7 no
O40 . C73 . H731 . 110.1 no
C73 . C74 . H741 . 109.2 no
C73 . C74 . H743 . 109.3 no
H741 . C74 . H743 . 109.6 no
C73 . C74 . H742 . 110.1 no
H741 . C74 . H742 . 109.3 no
H743 . C74 . H742 . 109.3 no
C73 . C75 . H752 . 109.3 no
C73 . C75 . H751 . 108.6 no
H752 . C75 . H751 . 109.6 no
C73 . C75 . H753 . 109.5 no
H752 . C75 . H753 . 109.9 no
H751 . C75 . H753 . 109.8 no
Cu15 2_666 O1 . Cu13 2_666 107.5(3) yes
Cu15 2_666 O1 . Cu16 . 97.6(3) yes
Cu13 2_666 O1 . Cu16 . 110.1(3) yes
Cu3 . O2 . Cu5 . 94.9(3) yes
Cu3 . O2 . Cu6 . 119.5(4) yes
Cu5 . O2 . Cu6 . 92.8(3) yes
Cu3 . O2 . Cu7 . 117.9(3) yes
Cu5 . O2 . Cu7 . 109.7(4) yes
Cu6 . O2 . Cu7 . 115.2(4) yes
Cu2 . O3 . Cu3 . 125.3(4) yes
Cu2 . O3 . Cu5 . 90.1(3) yes
Cu3 . O3 . Cu5 . 89.7(3) yes
Cu2 . O3 . Cu13 . 117.6(4) yes
Cu3 . O3 . Cu13 . 115.9(4) yes
Cu5 . O3 . Cu13 . 101.7(4) yes
Cu7 2_666 O4 . Cu4 . 111.6(3) yes
Cu7 2_666 O4 . Cu8 . 106.8(3) yes
Cu4 . O4 . Cu8 . 98.5(3) yes
Cu7 2_666 O4 . Cu9 . 119.0(3) yes
Cu4 . O4 . Cu9 . 107.8(3) yes
Cu8 . O4 . Cu9 . 111.3(3) yes
Cu15 2_666 O5 . Cu16 . 100.4(4) yes
Cu15 2_666 O5 . H51 . 139.1 no
Cu16 . O5 . H51 . 117.7 no
Cu6 . O6 . Cu14 . 98.0(3) yes
Cu6 . O6 . Cu16 . 120.2(3) yes
Cu14 . O6 . Cu16 . 106.4(3) yes
Cu6 . O6 . H61 . 110.4 no
Cu14 . O6 . H61 . 110.5 no
Cu16 . O6 . H61 . 110.4 no
Cu6 . O7 . Cu12 . 118.7(3) yes
Cu6 . O7 . Cu14 . 99.2(3) yes
Cu12 . O7 . Cu14 . 104.3(3) yes
Cu6 . O7 . H71 . 111.2 no
Cu12 . O7 . H71 . 111.1 no
Cu14 . O7 . H71 . 111.3 no
Cu11 . O8 . Cu12 . 101.1(4) yes
Cu11 . O8 . H137 . 125.5 no
Cu12 . O8 . H137 . 132.9 no
Cu13 2_666 O9 . Cu9 . 122.1(3) yes
Cu13 2_666 O9 . Cu11 . 106.3(3) yes
Cu9 . O9 . Cu11 . 110.0(3) yes
Cu13 2_666 O9 . Cu12 . 112.0(3) yes
Cu9 . O9 . Cu12 . 106.2(3) yes
Cu11 . O9 . Cu12 . 97.6(3) yes
Cu3 2_666 O10 . Cu10 . 97.6(3) yes
Cu3 2_666 O10 . Cu11 . 117.6(3) yes
Cu10 . O10 . Cu11 . 105.4(3) yes
Cu3 2_666 O10 . H101 . 112.0 no
Cu10 . O10 . H101 . 111.6 no
Cu11 . O10 . H101 . 111.4 no
Cu4 . O11 . Cu8 . 100.3(4) yes
Cu4 . O11 . H111 . 110.4 no
Cu8 . O11 . H111 . 110.6 no
Cu1 . O12 . Cu2 . 97.9(3) yes
Cu1 . O12 . Cu4 . 105.7(3) yes
Cu2 . O12 . Cu4 . 119.3(3) yes
Cu1 . O12 . H121 . 110.9 no
Cu2 . O12 . H121 . 111.0 no
Cu4 . O12 . H121 . 110.9 no
Cu1 . O13 . Cu2 . 99.3(3) yes
Cu1 . O13 . Cu15 . 105.7(3) yes
Cu2 . O13 . Cu15 . 118.2(3) yes
Cu1 . O13 . H131 . 122.1 no
Cu2 . O13 . H131 . 100.5 no
Cu15 . O13 . H131 . 111.3 no
Cu6 2_666 O14 . Cu2 2_666 119.9(4) yes
Cu6 2_666 O14 . Cu9 2_666 117.8(4) yes
Cu2 2_666 O14 . Cu9 2_666 117.2(4) yes
Cu6 2_666 O14 . Cu5 . 90.9(3) yes
Cu2 2_666 O14 . Cu5 . 94.2(3) yes
Cu9 2_666 O14 . Cu5 . 107.9(4) yes
C60 . O19 . Cu16 . 132.1(8) yes
C60 . O20 . Cu14 . 131.7(7) yes
C46 . O21 . Cu14 . 129.7(7) yes
C46 . O22 . Cu12 . 130.8(7) yes
Cu13 2_666 O23 . C65 . 81.9(7) yes
Cu13 2_666 O23 . Cu12 . 77.0(3) yes
C65 . O23 . Cu12 . 107.4(7) yes
Cu13 2_666 O23 . Cu14 . 104.6(3) yes
C65 . O23 . Cu14 . 173.1(9) yes
Cu12 . O23 . Cu14 . 72.1(3) yes
Cu13 2_666 O23 . Cu16 . 76.2(3) yes
C65 . O23 . Cu16 . 110.7(8) yes
Cu12 . O23 . Cu16 . 129.0(4) yes
Cu14 . O23 . Cu16 . 73.8(2) yes
C65 2_666 O24 . Cu13 . 105.3(8) yes
C36 . O25 . Cu11 . 131.1(7) yes
C36 . O26 . Cu10 . 129.8(7) yes
C28 . O27 . Cu10 . 132.1(6) yes
C28 . O28 . Cu8 . 130.5(7) yes
Cu3 2_666 O29 . Cu8 . 120.5(3) yes
Cu3 2_666 O29 . Cu10 . 99.3(3) yes
Cu8 . O29 . Cu10 . 105.9(3) yes
Cu3 2_666 O29 . H291 . 106.9 no
Cu8 . O29 . H291 . 105.3 no
Cu10 . O29 . H291 . 119.9 no
C23 2_666 O30 . Cu7 . 109.1(6) yes
C23 . O31 . Cu7 2_666 76.2(5) yes
C23 . O31 . Cu1 . 177.6(7) yes
Cu7 2_666 O31 . Cu1 . 102.1(3) yes
C23 . O31 . Cu4 . 108.0(7) yes
Cu7 2_666 O31 . Cu4 . 73.8(2) yes
Cu1 . O31 . Cu4 . 72.9(2) yes
C23 . O31 . Cu15 . 105.4(7) yes
Cu7 2_666 O31 . Cu15 . 74.5(2) yes
Cu1 . O31 . Cu15 . 72.4(2) yes
Cu4 . O31 . Cu15 . 126.0(4) yes
C18 . O32 . Cu15 . 131.6(7) yes
C18 . O33 . Cu1 . 129.9(7) yes
C13 . O34 . Cu4 . 130.3(7) yes
C13 . O35 . Cu1 . 128.7(7) yes
C41 . O37 . Cu8 . 108.5(7) yes
C41 . O37 . Cu9 . 83.6(8) yes
Cu8 . O37 . Cu9 . 78.2(3) yes
C41 . O37 . Cu10 . 171.1(9) yes
Cu8 . O37 . Cu10 . 72.2(2) yes
Cu9 . O37 . Cu10 . 105.1(3) yes
C41 . O37 . Cu11 . 111.2(7) yes
Cu8 . O37 . Cu11 . 130.3(4) yes
Cu9 . O37 . Cu11 . 77.6(3) yes
Cu10 . O37 . Cu11 . 73.2(2) yes
C41 . O38 . Cu9 . 102.9(8) yes
C511 . O39 . H391 . 116.8 no
C510 . O39 . H392 . 131.2 no
C73 . O40 . H401 . 117.8 no
C57 . O41 . H411 . 124.9 no
O12 . Cu1 . O13 . 80.9(3) yes
O12 . Cu1 . O33 . 171.0(4) yes
O13 . Cu1 . O33 . 95.6(3) yes
O12 . Cu1 . O35 . 95.8(3) yes
O13 . Cu1 . O35 . 171.8(3) yes
O33 . Cu1 . O35 . 86.6(4) yes
O12 . Cu1 . O31 . 76.7(3) yes
O13 . Cu1 . O31 . 77.1(3) yes
O33 . Cu1 . O31 . 94.5(4) yes
O35 . Cu1 . O31 . 94.9(3) yes
O12 . Cu1 . C13 . 80.6(3) yes
O13 . Cu1 . C13 . 152.7(3) yes
O33 . Cu1 . C13 . 99.6(4) yes
O35 . Cu1 . C13 . 19.7(3) yes
O31 . Cu1 . C13 . 79.3(3) yes
O12 . Cu1 . Cu2 . 41.47(19) yes
O13 . Cu1 . Cu2 . 40.4(2) yes
O33 . Cu1 . Cu2 . 136.0(3) yes
O35 . Cu1 . Cu2 . 137.2(3) yes
O31 . Cu1 . Cu2 . 79.50(19) yes
O12 . Cu1 . Cu4 . 37.27(19) yes
O13 . Cu1 . Cu4 . 96.3(2) yes
O33 . Cu1 . Cu4 . 136.0(3) yes
O35 . Cu1 . Cu4 . 76.8(2) yes
O31 . Cu1 . Cu4 . 47.98(18) yes
O12 . Cu1 . Cu15 . 95.7(2) yes
O13 . Cu1 . Cu15 . 37.2(2) yes
O33 . Cu1 . Cu15 . 76.8(3) yes
O35 . Cu1 . Cu15 . 136.8(3) yes
O31 . Cu1 . Cu15 . 48.18(18) yes
O12 . Cu1 . O170 . 89.3(7) yes
O13 . Cu1 . O170 . 98.3(8) yes
O33 . Cu1 . O170 . 99.4(8) yes
O35 . Cu1 . O170 . 89.1(9) yes
O31 . Cu1 . O170 . 165.8(7) yes
C13 . Cu1 . Cu2 . 121.4(2) yes
C13 . Cu1 . Cu4 . 57.4(2) yes
Cu2 . Cu1 . Cu4 . 67.99(5) yes
C13 . Cu1 . Cu15 . 126.1(2) yes
Cu2 . Cu1 . Cu15 . 66.76(5) yes
Cu4 . Cu1 . Cu15 . 87.96(5) yes
C13 . Cu1 . O170 . 101.3(9) yes
Cu2 . Cu1 . O170 . 88.3(6) yes
Cu4 . Cu1 . O170 . 120.4(8) yes
Cu15 . Cu1 . O170 . 132.6(9) yes
O12 . Cu1 . O13 . 80.9(3) yes
O12 . Cu1 . O33 . 171.0(4) yes
O13 . Cu1 . O33 . 95.6(3) yes
O12 . Cu1 . O35 . 95.8(3) yes
O13 . Cu1 . O35 . 171.8(3) yes
O33 . Cu1 . O35 . 86.6(4) yes
O12 . Cu1 . O31 . 76.7(3) yes
O13 . Cu1 . O31 . 77.1(3) yes
O33 . Cu1 . O31 . 94.5(4) yes
O35 . Cu1 . O31 . 94.9(3) yes
O12 . Cu1 . C13 . 80.6(3) yes
O13 . Cu1 . C13 . 152.7(3) yes
O33 . Cu1 . C13 . 99.6(4) yes
O35 . Cu1 . C13 . 19.7(3) yes
O31 . Cu1 . C13 . 79.3(3) yes
O12 . Cu1 . Cu2 . 41.47(19) yes
O13 . Cu1 . Cu2 . 40.4(2) yes
O33 . Cu1 . Cu2 . 136.0(3) yes
O35 . Cu1 . Cu2 . 137.2(3) yes
O31 . Cu1 . Cu2 . 79.50(19) yes
O12 . Cu1 . Cu4 . 37.27(19) yes
O13 . Cu1 . Cu4 . 96.3(2) yes
O33 . Cu1 . Cu4 . 136.0(3) yes
O35 . Cu1 . Cu4 . 76.8(2) yes
O31 . Cu1 . Cu4 . 47.98(18) yes
O12 . Cu1 . Cu15 . 95.7(2) yes
O13 . Cu1 . Cu15 . 37.2(2) yes
O33 . Cu1 . Cu15 . 76.8(3) yes
O35 . Cu1 . Cu15 . 136.8(3) yes
O31 . Cu1 . Cu15 . 48.18(18) yes
O12 . Cu1 . O171 . 96.0(8) yes
O13 . Cu1 . O171 . 94.2(8) yes
O33 . Cu1 . O171 . 92.5(9) yes
O35 . Cu1 . O171 . 93.5(8) yes
O31 . Cu1 . O171 . 169.3(7) yes
C13 . Cu1 . Cu2 . 121.4(2) yes
C13 . Cu1 . Cu4 . 57.4(2) yes
Cu2 . Cu1 . Cu4 . 67.99(5) yes
C13 . Cu1 . Cu15 . 126.1(2) yes
Cu2 . Cu1 . Cu15 . 66.76(5) yes
Cu4 . Cu1 . Cu15 . 87.96(5) yes
C13 . Cu1 . O171 . 107.5(9) yes
Cu2 . Cu1 . O171 . 89.9(6) yes
Cu4 . Cu1 . O171 . 128.5(9) yes
Cu15 . Cu1 . O171 . 126.3(9) yes
Cu1 . Cu2 . Cu7 2_666 95.93(6) yes
Cu1 . Cu2 . O12 . 40.65(19) yes
Cu7 2_666 Cu2 . O12 . 88.51(19) yes
Cu1 . Cu2 . O13 . 40.3(2) yes
Cu7 2_666 Cu2 . O13 . 90.3(2) yes
O12 . Cu2 . O13 . 80.0(3) yes
Cu1 . Cu2 . O14 2_666 135.9(2) yes
Cu7 2_666 Cu2 . O14 2_666 83.6(2) yes
O12 . Cu2 . O14 2_666 95.4(3) yes
O13 . Cu2 . O14 2_666 172.5(3) yes
Cu1 . Cu2 . O3 . 134.3(3) yes
Cu7 2_666 Cu2 . O3 . 87.5(3) yes
O12 . Cu2 . O3 . 173.1(3) yes
O13 . Cu2 . O3 . 94.3(3) yes
O14 2_666 Cu2 . O3 . 89.7(3) yes
Cu1 . Cu2 . Cu3 . 138.38(6) yes
Cu7 2_666 Cu2 . Cu3 . 111.34(5) yes
O12 . Cu2 . Cu3 . 158.69(19) yes
O13 . Cu2 . Cu3 . 106.6(2) yes
O14 2_666 Cu2 . Cu3 . 79.8(2) yes
Cu1 . Cu2 . Cu5 . 163.10(6) yes
Cu7 2_666 Cu2 . Cu5 . 67.18(4) yes
O12 . Cu2 . Cu5 . 133.41(19) yes
O13 . Cu2 . Cu5 . 135.7(2) yes
O14 2_666 Cu2 . Cu5 . 45.0(2) yes
Cu1 . Cu2 . Cu9 . 110.60(5) yes
Cu7 2_666 Cu2 . Cu9 . 64.12(5) yes
O12 . Cu2 . Cu9 . 71.42(19) yes
O13 . Cu2 . Cu9 . 141.4(2) yes
O14 2_666 Cu2 . Cu9 . 31.2(2) yes
Cu1 . Cu2 . Cu13 . 112.34(6) yes
Cu7 2_666 Cu2 . Cu13 . 64.80(5) yes
O12 . Cu2 . Cu13 . 141.9(2) yes
O13 . Cu2 . Cu13 . 73.8(2) yes
O14 2_666 Cu2 . Cu13 . 107.2(2) yes
Cu1 . Cu2 . O430 . 89.1(3) yes
Cu7 2_666 Cu2 . O430 . 161.2(3) yes
O12 . Cu2 . O430 . 83.6(4) yes
O13 . Cu2 . O430 . 105.0(4) yes
O14 2_666 Cu2 . O430 . 80.3(4) yes
Cu1 . Cu2 . H131 . 54.7 no
Cu7 2_666 Cu2 . H131 . 105.2 no
O12 . Cu2 . H131 . 95.3 no
O13 . Cu2 . H131 . 21.1 no
O14 2_666 Cu2 . H131 . 166.3 no
O3 . Cu2 . Cu3 . 27.3(2) yes
O3 . Cu2 . Cu5 . 49.4(3) yes
Cu3 . Cu2 . Cu5 . 54.54(3) yes
O3 . Cu2 . Cu9 . 111.7(3) yes
Cu3 . Cu2 . Cu9 . 109.46(5) yes
Cu5 . Cu2 . Cu9 . 62.34(4) yes
O3 . Cu2 . Cu13 . 31.3(2) yes
Cu3 . Cu2 . Cu13 . 58.21(4) yes
Cu5 . Cu2 . Cu13 . 62.24(4) yes
Cu9 . Cu2 . Cu13 . 114.79(5) yes
O3 . Cu2 . O430 . 101.8(4) yes
Cu3 . Cu2 . O430 . 75.1(3) yes
Cu5 . Cu2 . O430 . 106.6(3) yes
Cu9 . Cu2 . O430 . 97.2(3) yes
Cu13 . Cu2 . O430 . 129.5(3) yes
O3 . Cu2 . H131 . 80.3 no
Cu3 . Cu2 . H131 . 87.1 no
Cu5 . Cu2 . H131 . 128.4 no
Cu9 . Cu2 . H131 . 162.4 no
Cu13 . Cu2 . H131 . 68.6 no
O430 . Cu2 . H131 . 92.5 no
Cu1 . Cu2 . Cu7 2_666 95.93(6) yes
Cu1 . Cu2 . O12 . 40.65(19) yes
Cu7 2_666 Cu2 . O12 . 88.51(19) yes
Cu1 . Cu2 . O13 . 40.3(2) yes
Cu7 2_666 Cu2 . O13 . 90.3(2) yes
O12 . Cu2 . O13 . 80.0(3) yes
Cu1 . Cu2 . O14 2_666 135.9(2) yes
Cu7 2_666 Cu2 . O14 2_666 83.6(2) yes
O12 . Cu2 . O14 2_666 95.4(3) yes
O13 . Cu2 . O14 2_666 172.5(3) yes
Cu1 . Cu2 . O3 . 134.3(3) yes
Cu7 2_666 Cu2 . O3 . 87.5(3) yes
O12 . Cu2 . O3 . 173.1(3) yes
O13 . Cu2 . O3 . 94.3(3) yes
O14 2_666 Cu2 . O3 . 89.7(3) yes
Cu1 . Cu2 . Cu3 . 138.38(6) yes
Cu7 2_666 Cu2 . Cu3 . 111.34(5) yes
O12 . Cu2 . Cu3 . 158.69(19) yes
O13 . Cu2 . Cu3 . 106.6(2) yes
O14 2_666 Cu2 . Cu3 . 79.8(2) yes
Cu1 . Cu2 . Cu5 . 163.10(6) yes
Cu7 2_666 Cu2 . Cu5 . 67.18(4) yes
O12 . Cu2 . Cu5 . 133.41(19) yes
O13 . Cu2 . Cu5 . 135.7(2) yes
O14 2_666 Cu2 . Cu5 . 45.0(2) yes
Cu1 . Cu2 . Cu9 . 110.60(5) yes
Cu7 2_666 Cu2 . Cu9 . 64.12(5) yes
O12 . Cu2 . Cu9 . 71.42(19) yes
O13 . Cu2 . Cu9 . 141.4(2) yes
O14 2_666 Cu2 . Cu9 . 31.2(2) yes
Cu1 . Cu2 . Cu13 . 112.34(6) yes
Cu7 2_666 Cu2 . Cu13 . 64.80(5) yes
O12 . Cu2 . Cu13 . 141.9(2) yes
O13 . Cu2 . Cu13 . 73.8(2) yes
O14 2_666 Cu2 . Cu13 . 107.2(2) yes
Cu1 . Cu2 . O421 . 90.1(4) yes
Cu7 2_666 Cu2 . O421 . 156.1(3) yes
O12 . Cu2 . O421 . 110.5(5) yes
O13 . Cu2 . O421 . 79.5(3) yes
O14 2_666 Cu2 . O421 . 107.9(4) yes
Cu1 . Cu2 . H131 . 54.7 no
Cu7 2_666 Cu2 . H131 . 105.2 no
O12 . Cu2 . H131 . 95.3 no
O13 . Cu2 . H131 . 21.1 no
O14 2_666 Cu2 . H131 . 166.3 no
O3 . Cu2 . Cu3 . 27.3(2) yes
O3 . Cu2 . Cu5 . 49.4(3) yes
Cu3 . Cu2 . Cu5 . 54.54(3) yes
O3 . Cu2 . Cu9 . 111.7(3) yes
Cu3 . Cu2 . Cu9 . 109.46(5) yes
Cu5 . Cu2 . Cu9 . 62.34(4) yes
O3 . Cu2 . Cu13 . 31.3(2) yes
Cu3 . Cu2 . Cu13 . 58.21(4) yes
Cu5 . Cu2 . Cu13 . 62.24(4) yes
Cu9 . Cu2 . Cu13 . 114.79(5) yes
O3 . Cu2 . O421 . 72.0(5) yes
Cu3 . Cu2 . O421 . 52.9(4) yes
Cu5 . Cu2 . O421 . 105.7(4) yes
Cu9 . Cu2 . O421 . 134.5(2) yes
Cu13 . Cu2 . O421 . 91.5(3) yes
O3 . Cu2 . H131 . 80.3 no
Cu3 . Cu2 . H131 . 87.1 no
Cu5 . Cu2 . H131 . 128.4 no
Cu9 . Cu2 . H131 . 162.4 no
Cu13 . Cu2 . H131 . 68.6 no
O421 . Cu2 . H131 . 60.2 no
Cu2 . Cu3 . Cu10 2_666 138.71(6) yes
Cu2 . Cu3 . Cu11 2_666 109.34(5) yes
Cu10 2_666 Cu3 . Cu11 2_666 58.73(5) yes
Cu2 . Cu3 . Cu8 2_666 163.25(6) yes
Cu10 2_666 Cu3 . Cu8 2_666 57.97(5) yes
Cu11 2_666 Cu3 . Cu8 2_666 79.98(5) yes
Cu2 . Cu3 . Cu9 2_666 112.63(6) yes
Cu10 2_666 Cu3 . Cu9 2_666 94.83(6) yes
Cu11 2_666 Cu3 . Cu9 2_666 58.95(4) yes
Cu8 2_666 Cu3 . Cu9 2_666 59.44(4) yes
Cu2 . Cu3 . O10 2_666 106.7(2) yes
Cu10 2_666 Cu3 . O10 2_666 41.0(2) yes
Cu11 2_666 Cu3 . O10 2_666 31.2(2) yes
Cu8 2_666 Cu3 . O10 2_666 88.5(2) yes
Cu9 2_666 Cu3 . O10 2_666 89.2(2) yes
Cu2 . Cu3 . O29 2_666 157.9(2) yes
Cu10 2_666 Cu3 . O29 2_666 40.1(2) yes
Cu11 2_666 Cu3 . O29 2_666 87.6(2) yes
Cu8 2_666 Cu3 . O29 2_666 29.8(2) yes
Cu9 2_666 Cu3 . O29 2_666 88.1(2) yes
Cu2 . Cu3 . O2 . 79.2(2) yes
Cu10 2_666 Cu3 . O2 . 136.9(2) yes
Cu11 2_666 Cu3 . O2 . 140.9(2) yes
Cu8 2_666 Cu3 . O2 . 84.9(2) yes
Cu9 2_666 Cu3 . O2 . 82.3(2) yes
Cu2 . Cu3 . O3 . 27.4(2) yes
Cu10 2_666 Cu3 . O3 . 134.2(3) yes
Cu11 2_666 Cu3 . O3 . 85.6(2) yes
Cu8 2_666 Cu3 . O3 . 148.3(3) yes
Cu9 2_666 Cu3 . O3 . 88.9(3) yes
Cu2 . Cu3 . Cu5 . 54.90(3) yes
Cu10 2_666 Cu3 . Cu5 . 162.20(6) yes
Cu11 2_666 Cu3 . Cu5 . 109.06(5) yes
Cu8 2_666 Cu3 . Cu5 . 109.35(5) yes
Cu9 2_666 Cu3 . Cu5 . 67.37(4) yes
Cu2 . Cu3 . Cu6 . 59.77(4) yes
Cu10 2_666 Cu3 . Cu6 . 138.44(6) yes
Cu11 2_666 Cu3 . Cu6 . 162.79(6) yes
Cu8 2_666 Cu3 . Cu6 . 107.55(5) yes
Cu9 2_666 Cu3 . Cu6 . 110.86(6) yes
Cu2 . Cu3 . Cu7 . 109.10(5) yes
Cu10 2_666 Cu3 . Cu7 . 110.59(6) yes
Cu11 2_666 Cu3 . Cu7 . 119.49(5) yes
Cu8 2_666 Cu3 . Cu7 . 54.48(4) yes
Cu9 2_666 Cu3 . Cu7 . 63.84(5) yes
Cu2 . Cu3 . Cu13 . 59.24(4) yes
Cu10 2_666 Cu3 . Cu13 . 111.26(6) yes
Cu11 2_666 Cu3 . Cu13 . 54.97(4) yes
Cu8 2_666 Cu3 . Cu13 . 121.67(5) yes
Cu9 2_666 Cu3 . Cu13 . 65.73(5) yes
Cu2 . Cu3 . O160 . 75.0(3) yes
Cu10 2_666 Cu3 . O160 . 90.7(4) yes
Cu11 2_666 Cu3 . O160 . 139.4(4) yes
Cu8 2_666 Cu3 . O160 . 107.4(3) yes
Cu9 2_666 Cu3 . O160 . 158.6(3) yes
O10 2_666 Cu3 . O29 2_666 80.2(3) yes
O10 2_666 Cu3 . O2 . 171.1(3) yes
O29 2_666 Cu3 . O2 . 96.8(3) yes
O10 2_666 Cu3 . O3 . 93.6(3) yes
O29 2_666 Cu3 . O3 . 173.2(3) yes
O2 . Cu3 . O3 . 88.9(3) yes
O10 2_666 Cu3 . Cu5 . 134.3(2) yes
O29 2_666 Cu3 . Cu5 . 134.0(2) yes
O2 . Cu3 . Cu5 . 43.9(2) yes
O3 . Cu3 . Cu5 . 49.7(3) yes
O10 2_666 Cu3 . Cu6 . 158.7(2) yes
O29 2_666 Cu3 . Cu6 . 106.7(2) yes
O2 . Cu3 . Cu6 . 30.2(2) yes
O3 . Cu3 . Cu6 . 80.1(2) yes
Cu5 . Cu3 . Cu6 . 54.06(3) yes
O10 2_666 Cu3 . Cu7 . 141.3(2) yes
O29 2_666 Cu3 . Cu7 . 72.1(2) yes
O2 . Cu3 . Cu7 . 30.9(2) yes
O3 . Cu3 . Cu7 . 111.9(3) yes
Cu5 . Cu3 . Cu7 . 62.22(4) yes
O10 2_666 Cu3 . Cu13 . 71.9(2) yes
O29 2_666 Cu3 . Cu13 . 141.4(2) yes
O2 . Cu3 . Cu13 . 106.6(2) yes
O3 . Cu3 . Cu13 . 32.2(2) yes
Cu5 . Cu3 . Cu13 . 62.82(4) yes
O10 2_666 Cu3 . O160 . 108.3(4) yes
O29 2_666 Cu3 . O160 . 82.9(4) yes
O2 . Cu3 . O160 . 79.5(4) yes
O3 . Cu3 . O160 . 101.9(4) yes
Cu5 . Cu3 . O160 . 105.8(4) yes
Cu6 . Cu3 . Cu7 . 58.62(4) yes
Cu6 . Cu3 . Cu13 . 108.99(5) yes
Cu7 . Cu3 . Cu13 . 115.41(5) yes
Cu6 . Cu3 . O160 . 54.3(4) yes
Cu7 . Cu3 . O160 . 94.8(3) yes
Cu13 . Cu3 . O160 . 130.8(3) yes
Cu2 . Cu3 . Cu10 2_666 138.71(6) yes
Cu2 . Cu3 . Cu11 2_666 109.34(5) yes
Cu10 2_666 Cu3 . Cu11 2_666 58.73(5) yes
Cu2 . Cu3 . Cu8 2_666 163.25(6) yes
Cu10 2_666 Cu3 . Cu8 2_666 57.97(5) yes
Cu11 2_666 Cu3 . Cu8 2_666 79.98(5) yes
Cu2 . Cu3 . Cu9 2_666 112.63(6) yes
Cu10 2_666 Cu3 . Cu9 2_666 94.83(6) yes
Cu11 2_666 Cu3 . Cu9 2_666 58.95(4) yes
Cu8 2_666 Cu3 . Cu9 2_666 59.44(4) yes
Cu2 . Cu3 . O10 2_666 106.7(2) yes
Cu10 2_666 Cu3 . O10 2_666 41.0(2) yes
Cu11 2_666 Cu3 . O10 2_666 31.2(2) yes
Cu8 2_666 Cu3 . O10 2_666 88.5(2) yes
Cu9 2_666 Cu3 . O10 2_666 89.2(2) yes
Cu2 . Cu3 . O29 2_666 157.9(2) yes
Cu10 2_666 Cu3 . O29 2_666 40.1(2) yes
Cu11 2_666 Cu3 . O29 2_666 87.6(2) yes
Cu8 2_666 Cu3 . O29 2_666 29.8(2) yes
Cu9 2_666 Cu3 . O29 2_666 88.1(2) yes
Cu2 . Cu3 . O2 . 79.2(2) yes
Cu10 2_666 Cu3 . O2 . 136.9(2) yes
Cu11 2_666 Cu3 . O2 . 140.9(2) yes
Cu8 2_666 Cu3 . O2 . 84.9(2) yes
Cu9 2_666 Cu3 . O2 . 82.3(2) yes
Cu2 . Cu3 . O3 . 27.4(2) yes
Cu10 2_666 Cu3 . O3 . 134.2(3) yes
Cu11 2_666 Cu3 . O3 . 85.6(2) yes
Cu8 2_666 Cu3 . O3 . 148.3(3) yes
Cu9 2_666 Cu3 . O3 . 88.9(3) yes
Cu2 . Cu3 . Cu5 . 54.90(3) yes
Cu10 2_666 Cu3 . Cu5 . 162.20(6) yes
Cu11 2_666 Cu3 . Cu5 . 109.06(5) yes
Cu8 2_666 Cu3 . Cu5 . 109.35(5) yes
Cu9 2_666 Cu3 . Cu5 . 67.37(4) yes
Cu2 . Cu3 . Cu6 . 59.77(4) yes
Cu10 2_666 Cu3 . Cu6 . 138.44(6) yes
Cu11 2_666 Cu3 . Cu6 . 162.79(6) yes
Cu8 2_666 Cu3 . Cu6 . 107.55(5) yes
Cu9 2_666 Cu3 . Cu6 . 110.86(6) yes
Cu2 . Cu3 . Cu7 . 109.10(5) yes
Cu10 2_666 Cu3 . Cu7 . 110.59(6) yes
Cu11 2_666 Cu3 . Cu7 . 119.49(5) yes
Cu8 2_666 Cu3 . Cu7 . 54.48(4) yes
Cu9 2_666 Cu3 . Cu7 . 63.84(5) yes
Cu2 . Cu3 . Cu13 . 59.24(4) yes
Cu10 2_666 Cu3 . Cu13 . 111.26(6) yes
Cu11 2_666 Cu3 . Cu13 . 54.97(4) yes
Cu8 2_666 Cu3 . Cu13 . 121.67(5) yes
Cu9 2_666 Cu3 . Cu13 . 65.73(5) yes
Cu2 . Cu3 . O421 . 52.3(4) yes
Cu10 2_666 Cu3 . O421 . 91.1(4) yes
Cu11 2_666 Cu3 . O421 . 107.1(2) yes
Cu8 2_666 Cu3 . O421 . 139.7(4) yes
Cu9 2_666 Cu3 . O421 . 157.5(3) yes
O10 2_666 Cu3 . O29 2_666 80.2(3) yes
O10 2_666 Cu3 . O2 . 171.1(3) yes
O29 2_666 Cu3 . O2 . 96.8(3) yes
O10 2_666 Cu3 . O3 . 93.6(3) yes
O29 2_666 Cu3 . O3 . 173.2(3) yes
O2 . Cu3 . O3 . 88.9(3) yes
O10 2_666 Cu3 . Cu5 . 134.3(2) yes
O29 2_666 Cu3 . Cu5 . 134.0(2) yes
O2 . Cu3 . Cu5 . 43.9(2) yes
O3 . Cu3 . Cu5 . 49.7(3) yes
O10 2_666 Cu3 . Cu6 . 158.7(2) yes
O29 2_666 Cu3 . Cu6 . 106.7(2) yes
O2 . Cu3 . Cu6 . 30.2(2) yes
O3 . Cu3 . Cu6 . 80.1(2) yes
Cu5 . Cu3 . Cu6 . 54.06(3) yes
O10 2_666 Cu3 . Cu7 . 141.3(2) yes
O29 2_666 Cu3 . Cu7 . 72.1(2) yes
O2 . Cu3 . Cu7 . 30.9(2) yes
O3 . Cu3 . Cu7 . 111.9(3) yes
Cu5 . Cu3 . Cu7 . 62.22(4) yes
O10 2_666 Cu3 . Cu13 . 71.9(2) yes
O29 2_666 Cu3 . Cu13 . 141.4(2) yes
O2 . Cu3 . Cu13 . 106.6(2) yes
O3 . Cu3 . Cu13 . 32.2(2) yes
Cu5 . Cu3 . Cu13 . 62.82(4) yes
O10 2_666 Cu3 . O421 . 81.2(3) yes
O29 2_666 Cu3 . O421 . 110.0(4) yes
O2 . Cu3 . O421 . 107.7(3) yes
O3 . Cu3 . O421 . 71.6(5) yes
Cu5 . Cu3 . O421 . 105.5(4) yes
Cu6 . Cu3 . Cu7 . 58.62(4) yes
Cu6 . Cu3 . Cu13 . 108.99(5) yes
Cu7 . Cu3 . Cu13 . 115.41(5) yes
Cu6 . Cu3 . O421 . 77.5(3) yes
Cu7 . Cu3 . O421 . 133.4(2) yes
Cu13 . Cu3 . O421 . 91.9(3) yes
Cu7 2_666 Cu4 . Cu1 . 87.56(5) yes
Cu7 2_666 Cu4 . O31 . 57.9(2) yes
Cu1 . Cu4 . O31 . 59.1(2) yes
Cu7 2_666 Cu4 . O12 . 81.29(19) yes
Cu1 . Cu4 . O12 . 37.02(19) yes
O31 . Cu4 . O12 . 86.4(3) yes
Cu7 2_666 Cu4 . O34 . 153.5(3) yes
Cu1 . Cu4 . O34 . 75.2(2) yes
O31 . Cu4 . O34 . 95.7(3) yes
O12 . Cu4 . O34 . 95.8(3) yes
Cu7 2_666 Cu4 . O4 . 33.9(2) yes
Cu1 . Cu4 . O4 . 114.4(2) yes
O31 . Cu4 . O4 . 90.4(3) yes
O12 . Cu4 . O4 . 92.0(3) yes
O34 . Cu4 . O4 . 170.4(3) yes
Cu7 2_666 Cu4 . O11 . 95.3(3) yes
Cu1 . Cu4 . O11 . 151.6(3) yes
O31 . Cu4 . O11 . 98.8(4) yes
O12 . Cu4 . O11 . 171.1(3) yes
O34 . Cu4 . O11 . 91.0(3) yes
Cu7 2_666 Cu4 . Cu8 . 60.48(5) yes
Cu1 . Cu4 . Cu8 . 147.20(7) yes
O31 . Cu4 . Cu8 . 94.6(2) yes
O12 . Cu4 . Cu8 . 132.69(19) yes
O34 . Cu4 . Cu8 . 131.0(2) yes
Cu7 2_666 Cu4 . Cu9 . 62.95(4) yes
Cu1 . Cu4 . Cu9 . 110.55(6) yes
O31 . Cu4 . Cu9 . 119.9(2) yes
O12 . Cu4 . Cu9 . 75.34(19) yes
O34 . Cu4 . Cu9 . 141.9(3) yes
O4 . Cu4 . O11 . 80.8(3) yes
O4 . Cu4 . Cu8 . 40.8(2) yes
O11 . Cu4 . Cu8 . 40.0(2) yes
O4 . Cu4 . Cu9 . 35.7(2) yes
O11 . Cu4 . Cu9 . 95.7(3) yes
Cu8 . Cu4 . Cu9 . 63.31(5) yes
Cu7 2_666 Cu5 . Cu9 2_666 118.66(4) yes
Cu7 2_666 Cu5 . O3 2_666 105.3(2) yes
Cu9 2_666 Cu5 . O3 2_666 104.5(2) yes
Cu7 2_666 Cu5 . O3 . 74.7(2) yes
Cu9 2_666 Cu5 . O3 . 75.5(2) yes
O3 2_666 Cu5 . O3 . 179.99 yes
Cu7 2_666 Cu5 . Cu2 2_666 123.98(4) yes
Cu9 2_666 Cu5 . Cu2 2_666 63.93(4) yes
O3 2_666 Cu5 . Cu2 2_666 40.6(2) yes
O3 . Cu5 . Cu2 2_666 139.4(2) yes
Cu7 2_666 Cu5 . Cu2 . 56.02(4) yes
Cu9 2_666 Cu5 . Cu2 . 116.07(4) yes
O3 2_666 Cu5 . Cu2 . 139.4(2) yes
O3 . Cu5 . Cu2 . 40.6(2) yes
Cu2 2_666 Cu5 . Cu2 . 180.00 yes
Cu7 2_666 Cu5 . O14 . 106.7(2) yes
Cu9 2_666 Cu5 . O14 . 34.2(2) yes
O3 2_666 Cu5 . O14 . 77.7(3) yes
O3 . Cu5 . O14 . 102.3(3) yes
Cu2 2_666 Cu5 . O14 . 40.86(19) yes
Cu7 2_666 Cu5 . O14 2_666 73.3(2) yes
Cu9 2_666 Cu5 . O14 2_666 145.8(2) yes
O3 2_666 Cu5 . O14 2_666 102.3(3) yes
O3 . Cu5 . O14 2_666 77.7(3) yes
Cu2 2_666 Cu5 . O14 2_666 139.14(19) yes
Cu7 2_666 Cu5 . Cu3 2_666 64.70(4) yes
Cu9 2_666 Cu5 . Cu3 2_666 124.15(4) yes
O3 2_666 Cu5 . Cu3 2_666 40.6(2) yes
O3 . Cu5 . Cu3 2_666 139.4(2) yes
Cu2 2_666 Cu5 . Cu3 2_666 70.57(4) yes
Cu7 2_666 Cu5 . Cu3 . 115.30(4) yes
Cu9 2_666 Cu5 . Cu3 . 55.85(4) yes
O3 2_666 Cu5 . Cu3 . 139.4(2) yes
O3 . Cu5 . Cu3 . 40.6(2) yes
Cu2 2_666 Cu5 . Cu3 . 109.43(4) yes
Cu7 2_666 Cu5 . O2 2_666 34.0(2) yes
Cu9 2_666 Cu5 . O2 2_666 107.41(19) yes
O3 2_666 Cu5 . O2 2_666 78.1(3) yes
O3 . Cu5 . O2 2_666 101.9(3) yes
Cu2 2_666 Cu5 . O2 2_666 90.0(2) yes
Cu7 2_666 Cu5 . O2 . 146.0(2) yes
Cu9 2_666 Cu5 . O2 . 72.59(19) yes
O3 2_666 Cu5 . O2 . 101.9(3) yes
O3 . Cu5 . O2 . 78.1(3) yes
Cu2 2_666 Cu5 . O2 . 90.0(2) yes
Cu7 2_666 Cu5 . Cu6 . 115.92(4) yes
Cu9 2_666 Cu5 . Cu6 . 114.76(4) yes
O3 2_666 Cu5 . Cu6 . 92.7(2) yes
O3 . Cu5 . Cu6 . 87.3(2) yes
Cu2 2_666 Cu5 . Cu6 . 109.52(4) yes
Cu7 2_666 Cu5 . Cu7 . 180.00 yes
Cu9 2_666 Cu5 . Cu7 . 61.34(4) yes
O3 2_666 Cu5 . Cu7 . 74.7(2) yes
O3 . Cu5 . Cu7 . 105.3(2) yes
Cu2 2_666 Cu5 . Cu7 . 56.02(4) yes
Cu7 2_666 Cu5 . Cu9 . 61.34(4) yes
Cu9 2_666 Cu5 . Cu9 . 180.00 yes
O3 2_666 Cu5 . Cu9 . 75.5(2) yes
O3 . Cu5 . Cu9 . 104.5(2) yes
Cu2 2_666 Cu5 . Cu9 . 116.07(4) yes
Cu2 . Cu5 . O14 . 139.14(19) yes
Cu2 . Cu5 . O14 2_666 40.86(19) yes
O14 . Cu5 . O14 2_666 179.99 yes
Cu2 . Cu5 . Cu3 2_666 109.43(4) yes
O14 . Cu5 . Cu3 2_666 89.9(2) yes
O14 2_666 Cu5 . Cu3 2_666 90.1(2) yes
Cu2 . Cu5 . Cu3 . 70.57(4) yes
O14 . Cu5 . Cu3 . 90.1(2) yes
O14 2_666 Cu5 . Cu3 . 89.9(2) yes
Cu3 2_666 Cu5 . Cu3 . 180.00 yes
Cu2 . Cu5 . O2 2_666 90.0(2) yes
O14 . Cu5 . O2 2_666 81.4(3) yes
O14 2_666 Cu5 . O2 2_666 98.6(3) yes
Cu3 2_666 Cu5 . O2 2_666 41.3(2) yes
Cu3 . Cu5 . O2 2_666 138.7(2) yes
Cu2 . Cu5 . O2 . 90.0(2) yes
O14 . Cu5 . O2 . 98.6(3) yes
O14 2_666 Cu5 . O2 . 81.4(3) yes
Cu3 2_666 Cu5 . O2 . 138.7(2) yes
Cu3 . Cu5 . O2 . 41.3(2) yes
Cu2 . Cu5 . Cu6 . 70.48(4) yes
O14 . Cu5 . Cu6 . 137.3(2) yes
O14 2_666 Cu5 . Cu6 . 42.7(2) yes
Cu3 2_666 Cu5 . Cu6 . 109.59(4) yes
Cu3 . Cu5 . Cu6 . 70.41(4) yes
Cu2 . Cu5 . Cu7 . 123.98(4) yes
O14 . Cu5 . Cu7 . 73.3(2) yes
O14 2_666 Cu5 . Cu7 . 106.7(2) yes
Cu3 2_666 Cu5 . Cu7 . 115.30(4) yes
Cu3 . Cu5 . Cu7 . 64.70(4) yes
Cu2 . Cu5 . Cu9 . 63.93(4) yes
O14 . Cu5 . Cu9 . 145.8(2) yes
O14 2_666 Cu5 . Cu9 . 34.2(2) yes
Cu3 2_666 Cu5 . Cu9 . 55.85(4) yes
Cu3 . Cu5 . Cu9 . 124.15(4) yes
O2 2_666 Cu5 . O2 . 179.99 yes
O2 2_666 Cu5 . Cu6 . 137.79(19) yes
O2 . Cu5 . Cu6 . 42.21(19) yes
O2 2_666 Cu5 . Cu7 . 146.0(2) yes
O2 . Cu5 . Cu7 . 34.0(2) yes
Cu6 . Cu5 . Cu7 . 64.08(4) yes
O2 2_666 Cu5 . Cu9 . 72.59(19) yes
O2 . Cu5 . Cu9 . 107.41(19) yes
Cu6 . Cu5 . Cu9 . 65.24(4) yes
Cu7 . Cu5 . Cu9 . 118.66(4) yes
Cu3 . Cu6 . Cu13 2_666 113.07(6) yes
Cu3 . Cu6 . O6 . 107.2(2) yes
Cu13 2_666 Cu6 . O6 . 86.7(2) yes
Cu3 . Cu6 . Cu5 . 55.54(3) yes
Cu13 2_666 Cu6 . Cu5 . 67.60(4) yes
O6 . Cu6 . Cu5 . 133.3(2) yes
Cu3 . Cu6 . O7 . 156.3(2) yes
Cu13 2_666 Cu6 . O7 . 89.6(2) yes
O6 . Cu6 . O7 . 79.8(3) yes
Cu5 . Cu6 . O7 . 135.0(2) yes
Cu3 . Cu6 . O14 2_666 80.8(2) yes
Cu13 2_666 Cu6 . O14 2_666 84.6(2) yes
O6 . Cu6 . O14 2_666 170.1(3) yes
Cu5 . Cu6 . O14 2_666 46.5(2) yes
O7 . Cu6 . O14 2_666 95.3(3) yes
Cu3 . Cu6 . O2 . 30.3(2) yes
Cu13 2_666 Cu6 . O2 . 84.5(2) yes
O6 . Cu6 . O2 . 96.4(3) yes
Cu5 . Cu6 . O2 . 45.0(2) yes
O7 . Cu6 . O2 . 173.3(3) yes
Cu3 . Cu6 . Cu7 . 60.15(4) yes
Cu13 2_666 Cu6 . Cu7 . 64.96(5) yes
O6 . Cu6 . Cu7 . 70.5(2) yes
Cu5 . Cu6 . Cu7 . 63.40(4) yes
O7 . Cu6 . Cu7 . 141.3(2) yes
Cu3 . Cu6 . Cu12 . 164.28(6) yes
Cu13 2_666 Cu6 . Cu12 . 60.12(5) yes
O6 . Cu6 . Cu12 . 87.1(2) yes
Cu5 . Cu6 . Cu12 . 109.88(5) yes
O7 . Cu6 . Cu12 . 30.7(2) yes
Cu3 . Cu6 . Cu14 . 137.67(6) yes
Cu13 2_666 Cu6 . Cu14 . 94.25(6) yes
O6 . Cu6 . Cu14 . 40.3(2) yes
Cu5 . Cu6 . Cu14 . 161.84(6) yes
O7 . Cu6 . Cu14 . 40.5(2) yes
Cu3 . Cu6 . O160 . 51.6(2) yes
Cu13 2_666 Cu6 . O160 . 159.1(3) yes
O6 . Cu6 . O160 . 85.5(3) yes
Cu5 . Cu6 . O160 . 104.7(2) yes
O7 . Cu6 . O160 . 108.0(3) yes
O14 2_666 Cu6 . O2 . 87.5(3) yes
O14 2_666 Cu6 . Cu7 . 109.8(2) yes
O2 . Cu6 . Cu7 . 32.3(2) yes
O14 2_666 Cu6 . Cu12 . 84.4(2) yes
O2 . Cu6 . Cu12 . 144.3(2) yes
Cu7 . Cu6 . Cu12 . 121.38(5) yes
O14 2_666 Cu6 . Cu14 . 135.7(2) yes
O2 . Cu6 . Cu14 . 136.6(2) yes
Cu7 . Cu6 . Cu14 . 109.56(6) yes
Cu12 . Cu6 . Cu14 . 57.96(5) yes
O14 2_666 Cu6 . O160 . 104.3(3) yes
O2 . Cu6 . O160 . 77.1(3) yes
Cu7 . Cu6 . O160 . 94.1(3) yes
Cu12 . Cu6 . O160 . 138.5(2) yes
Cu14 . Cu6 . O160 . 92.2(2) yes
Cu5 . Cu7 . Cu6 . 52.52(3) yes
Cu5 . Cu7 . Cu15 2_666 108.15(5) yes
Cu6 . Cu7 . Cu15 2_666 104.59(5) yes
Cu5 . Cu7 . Cu4 2_666 109.46(5) yes
Cu6 . Cu7 . Cu4 2_666 160.58(6) yes
Cu15 2_666 Cu7 . Cu4 2_666 87.24(5) yes
Cu5 . Cu7 . Cu3 . 53.09(3) yes
Cu6 . Cu7 . Cu3 . 61.22(4) yes
Cu15 2_666 Cu7 . Cu3 . 160.56(6) yes
Cu4 2_666 Cu7 . Cu3 . 103.26(5) yes
Cu5 . Cu7 . Cu13 2_666 58.82(3) yes
Cu6 . Cu7 . Cu13 2_666 52.75(4) yes
Cu15 2_666 Cu7 . Cu13 2_666 57.15(4) yes
Cu4 2_666 Cu7 . Cu13 2_666 128.24(6) yes
Cu3 . Cu7 . Cu13 2_666 104.10(5) yes
Cu5 . Cu7 . Cu8 2_666 110.95(5) yes
Cu6 . Cu7 . Cu8 2_666 119.47(6) yes
Cu15 2_666 Cu7 . Cu8 2_666 133.08(6) yes
Cu4 2_666 Cu7 . Cu8 2_666 55.96(4) yes
Cu3 . Cu7 . Cu8 2_666 65.38(4) yes
Cu5 . Cu7 . O30 . 169.3(2) yes
Cu6 . Cu7 . O30 . 118.1(2) yes
Cu15 2_666 Cu7 . O30 . 78.1(2) yes
Cu4 2_666 Cu7 . O30 . 79.0(2) yes
Cu3 . Cu7 . O30 . 119.6(2) yes
Cu5 . Cu7 . Cu2 2_666 56.79(4) yes
Cu6 . Cu7 . Cu2 2_666 100.46(5) yes
Cu15 2_666 Cu7 . Cu2 2_666 67.63(5) yes
Cu4 2_666 Cu7 . Cu2 2_666 69.45(5) yes
Cu3 . Cu7 . Cu2 2_666 100.43(5) yes
Cu5 . Cu7 . C23 2_666 165.2(2) yes
Cu6 . Cu7 . C23 2_666 137.0(2) yes
Cu15 2_666 Cu7 . C23 2_666 60.9(2) yes
Cu4 2_666 Cu7 . C23 2_666 62.2(2) yes
Cu3 . Cu7 . C23 2_666 138.5(2) yes
Cu5 . Cu7 . O31 2_666 139.28(18) yes
Cu6 . Cu7 . O31 2_666 149.38(19) yes
Cu15 2_666 Cu7 . O31 2_666 48.03(17) yes
Cu4 2_666 Cu7 . O31 2_666 48.28(18) yes
Cu3 . Cu7 . O31 2_666 148.76(18) yes
Cu5 . Cu7 . O2 . 36.3(2) yes
Cu6 . Cu7 . O2 . 32.5(2) yes
Cu15 2_666 Cu7 . O2 . 130.9(2) yes
Cu4 2_666 Cu7 . O2 . 129.1(2) yes
Cu3 . Cu7 . O2 . 31.2(2) yes
Cu5 . Cu7 . Cu16 . 110.69(5) yes
Cu6 . Cu7 . Cu16 . 67.14(5) yes
Cu15 2_666 Cu7 . Cu16 . 55.52(5) yes
Cu4 2_666 Cu7 . Cu16 . 131.76(6) yes
Cu3 . Cu7 . Cu16 . 121.96(6) yes
Cu13 2_666 Cu7 . Cu8 2_666 169.28(6) yes
Cu13 2_666 Cu7 . O30 . 121.4(2) yes
Cu8 2_666 Cu7 . O30 . 67.9(2) yes
Cu13 2_666 Cu7 . Cu2 2_666 62.95(5) yes
Cu8 2_666 Cu7 . Cu2 2_666 115.45(6) yes
O30 . Cu7 . Cu2 2_666 133.7(2) yes
Cu13 2_666 Cu7 . C23 2_666 115.3(2) yes
Cu8 2_666 Cu7 . C23 2_666 75.4(2) yes
O30 . Cu7 . C23 2_666 25.2(3) yes
Cu2 2_666 Cu7 . C23 2_666 108.5(2) yes
Cu13 2_666 Cu7 . O31 2_666 104.80(18) yes
Cu8 2_666 Cu7 . O31 2_666 85.13(18) yes
O30 . Cu7 . O31 2_666 51.3(3) yes
Cu2 2_666 Cu7 . O31 2_666 82.49(18) yes
C23 2_666 Cu7 . O31 2_666 26.0(3) yes
Cu13 2_666 Cu7 . O2 . 73.8(2) yes
Cu8 2_666 Cu7 . O2 . 96.0(2) yes
O30 . Cu7 . O2 . 133.2(3) yes
Cu2 2_666 Cu7 . O2 . 93.0(2) yes
C23 2_666 Cu7 . O2 . 158.5(3) yes
Cu13 2_666 Cu7 . Cu16 . 58.90(4) yes
Cu8 2_666 Cu7 . Cu16 . 127.53(6) yes
O30 . Cu7 . Cu16 . 65.2(2) yes
Cu2 2_666 Cu7 . Cu16 . 113.54(6) yes
C23 2_666 Cu7 . Cu16 . 72.4(2) yes
O31 2_666 Cu7 . O2 . 175.4(3) yes
O31 2_666 Cu7 . Cu16 . 83.62(19) yes
O2 . Cu7 . Cu16 . 99.1(2) yes
O37 . Cu8 . Cu7 2_666 115.5(3) yes
O37 . Cu8 . Cu3 2_666 74.3(2) yes
Cu7 2_666 Cu8 . Cu3 2_666 60.14(4) yes
O37 . Cu8 . Cu4 . 89.9(3) yes
Cu7 2_666 Cu8 . Cu4 . 63.56(5) yes
Cu3 2_666 Cu8 . Cu4 . 104.79(5) yes
O37 . Cu8 . O29 . 85.0(3) yes
Cu7 2_666 Cu8 . O29 . 77.2(2) yes
Cu3 2_666 Cu8 . O29 . 29.77(19) yes
Cu4 . Cu8 . O29 . 133.5(2) yes
O37 . Cu8 . O28 . 105.3(4) yes
Cu7 2_666 Cu8 . O28 . 137.1(3) yes
Cu3 2_666 Cu8 . O28 . 123.9(2) yes
Cu4 . Cu8 . O28 . 131.2(3) yes
O29 . Cu8 . O28 . 94.5(3) yes
O37 . Cu8 . O4 . 84.9(3) yes
Cu7 2_666 Cu8 . O4 . 36.2(2) yes
Cu3 2_666 Cu8 . O4 . 64.58(19) yes
Cu4 . Cu8 . O4 . 40.67(19) yes
O29 . Cu8 . O4 . 92.8(3) yes
O37 . Cu8 . O11 . 92.7(4) yes
Cu7 2_666 Cu8 . O11 . 97.8(3) yes
Cu3 2_666 Cu8 . O11 . 143.1(3) yes
Cu4 . Cu8 . O11 . 39.6(2) yes
O29 . Cu8 . O11 . 172.9(3) yes
O37 . Cu8 . Cu9 . 52.8(3) yes
Cu7 2_666 Cu8 . Cu9 . 63.15(4) yes
Cu3 2_666 Cu8 . Cu9 . 51.31(4) yes
Cu4 . Cu8 . Cu9 . 60.87(5) yes
O29 . Cu8 . Cu9 . 80.06(19) yes
O37 . Cu8 . Cu10 . 60.3(2) yes
Cu7 2_666 Cu8 . Cu10 . 112.34(6) yes
Cu3 2_666 Cu8 . Cu10 . 54.11(4) yes
Cu4 . Cu8 . Cu10 . 145.94(7) yes
O29 . Cu8 . Cu10 . 36.9(2) yes
O28 . Cu8 . O4 . 167.9(3) yes
O28 . Cu8 . O11 . 92.6(4) yes
O4 . Cu8 . O11 . 80.3(3) yes
O28 . Cu8 . Cu9 . 157.6(3) yes
O4 . Cu8 . Cu9 . 34.0(2) yes
O11 . Cu8 . Cu9 . 93.2(3) yes
O28 . Cu8 . Cu10 . 76.6(2) yes
O4 . Cu8 . Cu10 . 114.7(2) yes
O11 . Cu8 . Cu10 . 145.7(3) yes
Cu9 . Cu8 . Cu10 . 86.57(5) yes
Cu5 . Cu9 . Cu2 . 53.73(3) yes
Cu5 . Cu9 . Cu8 . 108.95(5) yes
Cu2 . Cu9 . Cu8 . 103.78(5) yes
Cu5 . Cu9 . Cu13 2_666 58.78(3) yes
Cu2 . Cu9 . Cu13 2_666 104.38(5) yes
Cu8 . Cu9 . Cu13 2_666 127.46(6) yes
Cu5 . Cu9 . Cu4 . 111.59(5) yes
Cu2 . Cu9 . Cu4 . 66.02(5) yes
Cu8 . Cu9 . Cu4 . 55.82(4) yes
Cu13 2_666 Cu9 . Cu4 . 170.06(6) yes
Cu5 . Cu9 . O38 . 166.8(3) yes
Cu2 . Cu9 . O38 . 115.5(3) yes
Cu8 . Cu9 . O38 . 79.9(3) yes
Cu13 2_666 Cu9 . O38 . 124.0(3) yes
Cu4 . Cu9 . O38 . 64.8(3) yes
Cu5 . Cu9 . O37 . 140.4(2) yes
Cu2 . Cu9 . O37 . 148.8(2) yes
Cu8 . Cu9 . O37 . 48.95(19) yes
Cu13 2_666 Cu9 . O37 . 105.17(19) yes
Cu4 . Cu9 . O37 . 83.89(19) yes
Cu5 . Cu9 . Cu3 2_666 56.78(4) yes
Cu2 . Cu9 . Cu3 2_666 101.63(5) yes
Cu8 . Cu9 . Cu3 2_666 69.25(5) yes
Cu13 2_666 Cu9 . Cu3 2_666 62.18(5) yes
Cu4 . Cu9 . Cu3 2_666 115.85(6) yes
Cu5 . Cu9 . C41 . 167.2(2) yes
Cu2 . Cu9 . C41 . 135.1(2) yes
Cu8 . Cu9 . C41 . 62.2(2) yes
Cu13 2_666 Cu9 . C41 . 118.0(2) yes
Cu4 . Cu9 . C41 . 72.0(2) yes
Cu5 . Cu9 . O4 . 90.0(2) yes
Cu2 . Cu9 . O4 . 69.1(2) yes
Cu8 . Cu9 . O4 . 34.8(2) yes
Cu13 2_666 Cu9 . O4 . 139.4(2) yes
Cu4 . Cu9 . O4 . 36.4(2) yes
Cu5 . Cu9 . O14 2_666 37.9(2) yes
Cu2 . Cu9 . O14 2_666 31.6(2) yes
Cu8 . Cu9 . O14 2_666 130.4(2) yes
Cu13 2_666 Cu9 . O14 2_666 74.0(2) yes
Cu4 . Cu9 . O14 2_666 96.9(2) yes
Cu5 . Cu9 . O9 . 87.8(2) yes
Cu2 . Cu9 . O9 . 127.8(2) yes
Cu8 . Cu9 . O9 . 123.2(2) yes
Cu13 2_666 Cu9 . O9 . 29.04(19) yes
Cu4 . Cu9 . O9 . 160.2(2) yes
Cu5 . Cu9 . Cu11 . 109.12(5) yes
Cu2 . Cu9 . Cu11 . 161.11(6) yes
Cu8 . Cu9 . Cu11 . 88.87(5) yes
Cu13 2_666 Cu9 . Cu11 . 56.79(4) yes
Cu4 . Cu9 . Cu11 . 132.70(6) yes
Cu5 . Cu9 . Cu12 . 109.74(5) yes
Cu2 . Cu9 . Cu12 . 118.18(6) yes
Cu8 . Cu9 . Cu12 . 134.46(6) yes
Cu13 2_666 Cu9 . Cu12 . 59.76(4) yes
Cu4 . Cu9 . Cu12 . 126.17(6) yes
O38 . Cu9 . O37 . 52.8(3) yes
O38 . Cu9 . Cu3 2_666 136.4(3) yes
O37 . Cu9 . Cu3 2_666 83.63(19) yes
O38 . Cu9 . C41 . 25.9(4) yes
O37 . Cu9 . C41 . 26.8(3) yes
Cu3 2_666 Cu9 . C41 . 110.5(2) yes
O38 . Cu9 . O4 . 92.6(3) yes
O37 . Cu9 . O4 . 81.9(3) yes
Cu3 2_666 Cu9 . O4 . 79.5(2) yes
C41 . Cu9 . O4 . 86.5(3) yes
O38 . Cu9 . O14 2_666 128.9(4) yes
O37 . Cu9 . O14 2_666 178.3(3) yes
Cu3 2_666 Cu9 . O14 2_666 94.7(3) yes
C41 . Cu9 . O14 2_666 154.9(4) yes
O4 . Cu9 . O14 2_666 97.8(3) yes
O38 . Cu9 . O9 . 95.4(3) yes
O37 . Cu9 . O9 . 83.4(3) yes
Cu3 2_666 Cu9 . O9 . 77.7(2) yes
C41 . Cu9 . O9 . 90.0(3) yes
O4 . Cu9 . O9 . 154.1(3) yes
O38 . Cu9 . Cu11 . 80.2(3) yes
O37 . Cu9 . Cu11 . 49.04(19) yes
Cu3 2_666 Cu9 . Cu11 . 69.44(5) yes
C41 . Cu9 . Cu11 . 63.3(2) yes
O4 . Cu9 . Cu11 . 123.1(2) yes
O38 . Cu9 . Cu12 . 67.1(3) yes
O37 . Cu9 . Cu12 . 85.7(2) yes
Cu3 2_666 Cu9 . Cu12 . 115.16(6) yes
C41 . Cu9 . Cu12 . 75.3(2) yes
O4 . Cu9 . Cu12 . 159.6(2) yes
O14 2_666 Cu9 . O9 . 96.2(3) yes
O14 2_666 Cu9 . Cu11 . 130.3(2) yes
O9 . Cu9 . Cu11 . 35.5(2) yes
O14 2_666 Cu9 . Cu12 . 95.1(2) yes
O9 . Cu9 . Cu12 . 37.5(2) yes
Cu11 . Cu9 . Cu12 . 56.20(5) yes
Cu8 . Cu10 . Cu3 2_666 67.91(5) yes
Cu8 . Cu10 . O10 . 97.4(2) yes
Cu3 2_666 Cu10 . O10 . 41.3(2) yes
Cu8 . Cu10 . O29 . 37.3(2) yes
Cu3 2_666 Cu10 . O29 . 40.55(19) yes
O10 . Cu10 . O29 . 81.0(3) yes
Cu8 . Cu10 . O27 . 76.0(2) yes
Cu3 2_666 Cu10 . O27 . 135.4(3) yes
O10 . Cu10 . O27 . 172.8(3) yes
O29 . Cu10 . O27 . 95.0(3) yes
Cu8 . Cu10 . O26 . 134.4(3) yes
Cu3 2_666 Cu10 . O26 . 137.0(3) yes
O10 . Cu10 . O26 . 95.7(3) yes
O29 . Cu10 . O26 . 169.3(3) yes
O27 . Cu10 . O26 . 87.2(4) yes
Cu8 . Cu10 . O37 . 47.55(18) yes
Cu3 2_666 Cu10 . O37 . 76.4(2) yes
O10 . Cu10 . O37 . 75.2(3) yes
O29 . Cu10 . O37 . 74.2(3) yes
O27 . Cu10 . O37 . 98.1(3) yes
Cu8 . Cu10 . Cu11 . 88.52(5) yes
Cu3 2_666 Cu10 . Cu11 . 67.29(5) yes
O10 . Cu10 . Cu11 . 37.4(2) yes
O29 . Cu10 . Cu11 . 95.4(2) yes
O27 . Cu10 . Cu11 . 138.1(3) yes
Cu8 . Cu10 . O181 . 128.2(10) yes
Cu3 2_666 Cu10 . O181 . 88.7(8) yes
O10 . Cu10 . O181 . 92.5(10) yes
O29 . Cu10 . O181 . 95.8(9) yes
O27 . Cu10 . O181 . 93.8(11) yes
O26 . Cu10 . O37 . 95.1(3) yes
O26 . Cu10 . Cu11 . 76.3(3) yes
O37 . Cu10 . Cu11 . 46.95(17) yes
O26 . Cu10 . O181 . 94.5(9) yes
O37 . Cu10 . O181 . 165.1(9) yes
Cu11 . Cu10 . O181 . 125.2(11) yes
Cu8 . Cu10 . Cu3 2_666 67.91(5) yes
Cu8 . Cu10 . O10 . 97.4(2) yes
Cu3 2_666 Cu10 . O10 . 41.3(2) yes
Cu8 . Cu10 . O29 . 37.3(2) yes
Cu3 2_666 Cu10 . O29 . 40.55(19) yes
O10 . Cu10 . O29 . 81.0(3) yes
Cu8 . Cu10 . O27 . 76.0(2) yes
Cu3 2_666 Cu10 . O27 . 135.4(3) yes
O10 . Cu10 . O27 . 172.8(3) yes
O29 . Cu10 . O27 . 95.0(3) yes
Cu8 . Cu10 . O26 . 134.4(3) yes
Cu3 2_666 Cu10 . O26 . 137.0(3) yes
O10 . Cu10 . O26 . 95.7(3) yes
O29 . Cu10 . O26 . 169.3(3) yes
O27 . Cu10 . O26 . 87.2(4) yes
Cu8 . Cu10 . O37 . 47.55(18) yes
Cu3 2_666 Cu10 . O37 . 76.4(2) yes
O10 . Cu10 . O37 . 75.2(3) yes
O29 . Cu10 . O37 . 74.2(3) yes
O27 . Cu10 . O37 . 98.1(3) yes
Cu8 . Cu10 . Cu11 . 88.52(5) yes
Cu3 2_666 Cu10 . Cu11 . 67.29(5) yes
O10 . Cu10 . Cu11 . 37.4(2) yes
O29 . Cu10 . Cu11 . 95.4(2) yes
O27 . Cu10 . Cu11 . 138.1(3) yes
Cu8 . Cu10 . O180 . 129.8(12) yes
Cu3 2_666 Cu10 . O180 . 90.8(9) yes
O10 . Cu10 . O180 . 93.6(12) yes
O29 . Cu10 . O180 . 97.8(10) yes
O27 . Cu10 . O180 . 92.8(13) yes
O26 . Cu10 . O37 . 95.1(3) yes
O26 . Cu10 . Cu11 . 76.3(3) yes
O37 . Cu10 . Cu11 . 46.95(17) yes
O26 . Cu10 . O180 . 92.5(11) yes
O37 . Cu10 . O180 . 167.0(10) yes
Cu11 . Cu10 . O180 . 125.6(14) yes
Cu10 . Cu11 . O37 . 59.9(2) yes
Cu10 . Cu11 . Cu9 . 86.53(5) yes
O37 . Cu11 . Cu9 . 53.3(3) yes
Cu10 . Cu11 . Cu13 2_666 110.60(6) yes
O37 . Cu11 . Cu13 2_666 117.0(3) yes
Cu9 . Cu11 . Cu13 2_666 64.55(5) yes
Cu10 . Cu11 . Cu3 2_666 53.98(4) yes
O37 . Cu11 . Cu3 2_666 74.6(2) yes
Cu9 . Cu11 . Cu3 2_666 51.60(4) yes
Cu13 2_666 Cu11 . Cu3 2_666 59.02(4) yes
Cu10 . Cu11 . O10 . 37.2(2) yes
O37 . Cu11 . O10 . 86.4(3) yes
Cu9 . Cu11 . O10 . 81.9(2) yes
Cu13 2_666 Cu11 . O10 . 75.5(2) yes
Cu3 2_666 Cu11 . O10 . 31.18(19) yes
Cu10 . Cu11 . O9 . 113.7(2) yes
O37 . Cu11 . O9 . 86.6(3) yes
Cu9 . Cu11 . O9 . 34.5(2) yes
Cu13 2_666 Cu11 . O9 . 36.40(19) yes
Cu3 2_666 Cu11 . O9 . 63.1(2) yes
Cu10 . Cu11 . O25 . 75.6(2) yes
O37 . Cu11 . O25 . 98.5(4) yes
Cu9 . Cu11 . O25 . 151.7(3) yes
Cu13 2_666 Cu11 . O25 . 142.3(3) yes
Cu3 2_666 Cu11 . O25 . 125.6(2) yes
Cu10 . Cu11 . O8 . 151.6(3) yes
O37 . Cu11 . O8 . 98.4(4) yes
Cu9 . Cu11 . O8 . 94.5(3) yes
Cu13 2_666 Cu11 . O8 . 95.2(3) yes
Cu3 2_666 Cu11 . O8 . 142.8(3) yes
Cu10 . Cu11 . Cu12 . 146.28(7) yes
O37 . Cu11 . Cu12 . 91.7(3) yes
Cu9 . Cu11 . Cu12 . 60.67(5) yes
Cu13 2_666 Cu11 . Cu12 . 64.17(5) yes
Cu3 2_666 Cu11 . Cu12 . 103.93(5) yes
O10 . Cu11 . O9 . 92.1(3) yes
O10 . Cu11 . O25 . 95.8(3) yes
O9 . Cu11 . O25 . 170.8(3) yes
O10 . Cu11 . O8 . 170.7(3) yes
O9 . Cu11 . O8 . 80.3(3) yes
O25 . Cu11 . O8 . 91.4(4) yes
O10 . Cu11 . Cu12 . 133.4(2) yes
O9 . Cu11 . Cu12 . 41.3(2) yes
O25 . Cu11 . Cu12 . 130.4(3) yes
O8 . Cu11 . Cu12 . 39.0(3) yes
O23 . Cu12 . Cu9 . 117.8(3) yes
O23 . Cu12 . Cu6 . 76.1(2) yes
Cu9 . Cu12 . Cu6 . 60.57(4) yes
O23 . Cu12 . Cu11 . 90.5(3) yes
Cu9 . Cu12 . Cu11 . 63.13(5) yes
Cu6 . Cu12 . Cu11 . 104.57(6) yes
O23 . Cu12 . O7 . 86.7(3) yes
Cu9 . Cu12 . O7 . 78.0(2) yes
Cu6 . Cu12 . O7 . 30.67(19) yes
Cu11 . Cu12 . O7 . 134.0(2) yes
O23 . Cu12 . O9 . 86.3(4) yes
Cu9 . Cu12 . O9 . 36.3(2) yes
Cu6 . Cu12 . O9 . 63.82(19) yes
Cu11 . Cu12 . O9 . 41.14(19) yes
O7 . Cu12 . O9 . 92.9(3) yes
O23 . Cu12 . O22 . 103.0(4) yes
Cu9 . Cu12 . O22 . 137.5(3) yes
Cu6 . Cu12 . O22 . 124.1(2) yes
Cu11 . Cu12 . O22 . 131.2(2) yes
O7 . Cu12 . O22 . 93.9(3) yes
O23 . Cu12 . O8 . 91.6(4) yes
Cu9 . Cu12 . O8 . 97.6(3) yes
Cu6 . Cu12 . O8 . 143.1(3) yes
Cu11 . Cu12 . O8 . 39.9(3) yes
O7 . Cu12 . O8 . 173.7(3) yes
O9 . Cu12 . O22 . 168.8(3) yes
O9 . Cu12 . O8 . 81.0(3) yes
O22 . Cu12 . O8 . 92.4(4) yes
Cu3 . Cu13 . Cu2 . 62.55(4) yes
Cu3 . Cu13 . Cu16 2_666 161.41(6) yes
Cu2 . Cu13 . Cu16 2_666 102.43(5) yes
Cu3 . Cu13 . Cu7 2_666 104.74(5) yes
Cu2 . Cu13 . Cu7 2_666 52.26(4) yes
Cu16 2_666 Cu13 . Cu7 2_666 56.81(4) yes
Cu3 . Cu13 . Cu9 2_666 52.08(4) yes
Cu2 . Cu13 . Cu9 2_666 104.38(5) yes
Cu16 2_666 Cu13 . Cu9 2_666 129.09(6) yes
Cu7 2_666 Cu13 . Cu9 2_666 112.78(5) yes
Cu3 . Cu13 . Cu11 2_666 66.01(5) yes
Cu2 . Cu13 . Cu11 2_666 122.16(6) yes
Cu16 2_666 Cu13 . Cu11 2_666 132.16(6) yes
Cu7 2_666 Cu13 . Cu11 2_666 169.86(6) yes
Cu9 2_666 Cu13 . Cu11 2_666 58.66(4) yes
Cu3 . Cu13 . O24 . 116.0(3) yes
Cu2 . Cu13 . O24 . 119.5(3) yes
Cu16 2_666 Cu13 . O24 . 80.3(3) yes
Cu7 2_666 Cu13 . O24 . 125.7(3) yes
Cu9 2_666 Cu13 . O24 . 120.2(3) yes
Cu3 . Cu13 . O23 2_666 148.3(2) yes
Cu2 . Cu13 . O23 2_666 148.6(2) yes
Cu16 2_666 Cu13 . O23 2_666 48.66(19) yes
Cu7 2_666 Cu13 . O23 2_666 104.57(19) yes
Cu9 2_666 Cu13 . O23 2_666 104.6(2) yes
Cu3 . Cu13 . Cu6 2_666 100.16(5) yes
Cu2 . Cu13 . Cu6 2_666 99.59(5) yes
Cu16 2_666 Cu13 . Cu6 2_666 70.30(5) yes
Cu7 2_666 Cu13 . Cu6 2_666 62.29(5) yes
Cu9 2_666 Cu13 . Cu6 2_666 63.13(5) yes
Cu3 . Cu13 . C65 2_666 135.7(2) yes
Cu2 . Cu13 . C65 2_666 138.7(2) yes
Cu16 2_666 Cu13 . C65 2_666 62.8(2) yes
Cu7 2_666 Cu13 . C65 2_666 118.0(2) yes
Cu9 2_666 Cu13 . C65 2_666 114.7(2) yes
Cu3 . Cu13 . O3 . 31.8(2) yes
Cu2 . Cu13 . O3 . 31.1(2) yes
Cu16 2_666 Cu13 . O3 . 131.5(2) yes
Cu7 2_666 Cu13 . O3 . 75.7(3) yes
Cu9 2_666 Cu13 . O3 . 76.1(2) yes
Cu3 . Cu13 . O1 2_666 128.8(2) yes
Cu2 . Cu13 . O1 2_666 67.3(2) yes
Cu16 2_666 Cu13 . O1 2_666 35.2(2) yes
Cu7 2_666 Cu13 . O1 2_666 29.6(2) yes
Cu9 2_666 Cu13 . O1 2_666 139.2(2) yes
Cu3 . Cu13 . Cu15 . 119.58(6) yes
Cu2 . Cu13 . Cu15 . 64.41(5) yes
Cu16 2_666 Cu13 . Cu15 . 55.67(5) yes
Cu7 2_666 Cu13 . Cu15 . 59.59(4) yes
Cu9 2_666 Cu13 . Cu15 . 168.64(6) yes
Cu11 2_666 Cu13 . O24 . 64.0(3) yes
Cu11 2_666 Cu13 . O23 2_666 83.72(19) yes
O24 . Cu13 . O23 2_666 52.4(3) yes
Cu11 2_666 Cu13 . Cu6 2_666 113.93(6) yes
O24 . Cu13 . Cu6 2_666 135.4(3) yes
O23 2_666 Cu13 . Cu6 2_666 83.0(2) yes
Cu11 2_666 Cu13 . C65 2_666 71.9(2) yes
O24 . Cu13 . C65 2_666 26.1(4) yes
O23 2_666 Cu13 . C65 2_666 26.3(3) yes
Cu6 2_666 Cu13 . C65 2_666 109.3(2) yes
Cu11 2_666 Cu13 . O3 . 96.1(2) yes
O24 . Cu13 . O3 . 126.5(4) yes
O23 2_666 Cu13 . O3 . 178.9(4) yes
Cu6 2_666 Cu13 . O3 . 98.0(3) yes
C65 2_666 Cu13 . O3 . 152.6(4) yes
Cu11 2_666 Cu13 . O1 2_666 160.3(2) yes
O24 . Cu13 . O1 2_666 96.4(3) yes
O23 2_666 Cu13 . O1 2_666 82.8(3) yes
Cu6 2_666 Cu13 . O1 2_666 78.6(2) yes
C65 2_666 Cu13 . O1 2_666 89.8(3) yes
Cu11 2_666 Cu13 . Cu15 . 127.85(6) yes
O24 . Cu13 . Cu15 . 69.4(3) yes
O23 2_666 Cu13 . Cu15 . 86.0(2) yes
Cu6 2_666 Cu13 . Cu15 . 115.27(6) yes
C65 2_666 Cu13 . Cu15 . 76.6(2) yes
O3 . Cu13 . O1 2_666 97.1(3) yes
O3 . Cu13 . Cu15 . 93.3(2) yes
O1 2_666 Cu13 . Cu15 . 36.8(2) yes
Cu6 . Cu14 . O7 . 40.31(19) yes
Cu6 . Cu14 . O6 . 41.7(2) yes
O7 . Cu14 . O6 . 81.1(3) yes
Cu6 . Cu14 . O21 . 134.2(3) yes
O7 . Cu14 . O21 . 94.1(3) yes
O6 . Cu14 . O21 . 173.1(3) yes
Cu6 . Cu14 . O20 . 138.4(2) yes
O7 . Cu14 . O20 . 170.6(3) yes
O6 . Cu14 . O20 . 96.7(3) yes
O21 . Cu14 . O20 . 87.2(3) yes
Cu6 . Cu14 . O23 . 78.1(2) yes
O7 . Cu14 . O23 . 76.9(3) yes
O6 . Cu14 . O23 . 75.0(3) yes
O21 . Cu14 . O23 . 99.2(3) yes
O20 . Cu14 . O23 . 93.7(3) yes
Cu6 . Cu14 . O151 . 83.8(7) yes
O7 . Cu14 . O151 . 94.6(10) yes
O6 . Cu14 . O151 . 86.1(6) yes
O21 . Cu14 . O151 . 99.3(7) yes
O20 . Cu14 . O151 . 94.4(10) yes
O23 . Cu14 . O151 . 160.2(6) yes
Cu6 . Cu14 . O7 . 40.31(19) yes
Cu6 . Cu14 . O6 . 41.7(2) yes
O7 . Cu14 . O6 . 81.1(3) yes
Cu6 . Cu14 . O21 . 134.2(3) yes
O7 . Cu14 . O21 . 94.1(3) yes
O6 . Cu14 . O21 . 173.1(3) yes
Cu6 . Cu14 . O20 . 138.4(2) yes
O7 . Cu14 . O20 . 170.6(3) yes
O6 . Cu14 . O20 . 96.7(3) yes
O21 . Cu14 . O20 . 87.2(3) yes
Cu6 . Cu14 . O23 . 78.1(2) yes
O7 . Cu14 . O23 . 76.9(3) yes
O6 . Cu14 . O23 . 75.0(3) yes
O21 . Cu14 . O23 . 99.2(3) yes
O20 . Cu14 . O23 . 93.7(3) yes
Cu6 . Cu14 . O150 . 88.4(11) yes
O7 . Cu14 . O150 . 94.6(15) yes
O6 . Cu14 . O150 . 93.3(10) yes
O21 . Cu14 . O150 . 92.0(11) yes
O20 . Cu14 . O150 . 94.7(15) yes
O23 . Cu14 . O150 . 166.3(11) yes
Cu7 2_666 Cu15 . Cu1 . 87.45(5) yes
Cu7 2_666 Cu15 . O31 . 57.5(2) yes
Cu1 . Cu15 . O31 . 59.4(2) yes
Cu7 2_666 Cu15 . Cu13 . 63.26(4) yes
Cu1 . Cu15 . Cu13 . 112.56(6) yes
O31 . Cu15 . Cu13 . 120.2(2) yes
Cu7 2_666 Cu15 . Cu16 2_666 60.13(5) yes
Cu1 . Cu15 . Cu16 2_666 146.38(7) yes
O31 . Cu15 . Cu16 2_666 93.0(2) yes
Cu13 . Cu15 . Cu16 2_666 62.73(5) yes
Cu7 2_666 Cu15 . O13 . 81.8(2) yes
Cu1 . Cu15 . O13 . 37.1(2) yes
O31 . Cu15 . O13 . 87.1(3) yes
Cu13 . Cu15 . O13 . 77.5(2) yes
Cu16 2_666 Cu15 . O13 . 133.6(2) yes
Cu7 2_666 Cu15 . O1 2_666 33.5(2) yes
Cu1 . Cu15 . O1 2_666 114.4(2) yes
O31 . Cu15 . O1 2_666 89.5(3) yes
Cu13 . Cu15 . O1 2_666 35.8(2) yes
Cu16 2_666 Cu15 . O1 2_666 40.9(2) yes
Cu7 2_666 Cu15 . O32 . 154.9(3) yes
Cu1 . Cu15 . O32 . 75.5(3) yes
O31 . Cu15 . O32 . 97.6(4) yes
Cu13 . Cu15 . O32 . 140.4(3) yes
Cu16 2_666 Cu15 . O32 . 131.0(3) yes
Cu7 2_666 Cu15 . O5 2_666 93.1(3) yes
Cu1 . Cu15 . O5 2_666 147.1(3) yes
O31 . Cu15 . O5 2_666 93.5(4) yes
Cu13 . Cu15 . O5 2_666 96.8(3) yes
Cu16 2_666 Cu15 . O5 2_666 40.0(3) yes
O13 . Cu15 . O1 2_666 92.8(3) yes
O13 . Cu15 . O32 . 94.7(3) yes
O1 2_666 Cu15 . O32 . 169.9(3) yes
O13 . Cu15 . O5 2_666 173.6(3) yes
O1 2_666 Cu15 . O5 2_666 80.9(3) yes
O32 . Cu15 . O5 2_666 91.5(4) yes
O23 . Cu16 . Cu13 2_666 55.1(3) yes
O23 . Cu16 . Cu7 . 118.3(3) yes
Cu13 2_666 Cu16 . Cu7 . 64.28(5) yes
O23 . Cu16 . Cu15 2_666 94.6(3) yes
Cu13 2_666 Cu16 . Cu15 2_666 61.61(5) yes
Cu7 . Cu16 . Cu15 2_666 64.35(5) yes
O23 . Cu16 . O6 . 84.9(3) yes
Cu13 2_666 Cu16 . O6 . 80.91(19) yes
Cu7 . Cu16 . O6 . 74.7(2) yes
Cu15 2_666 Cu16 . O6 . 133.0(2) yes
O23 . Cu16 . O19 . 97.7(4) yes
Cu13 2_666 Cu16 . O19 . 152.8(3) yes
Cu7 . Cu16 . O19 . 141.2(3) yes
Cu15 2_666 Cu16 . O19 . 130.3(3) yes
O6 . Cu16 . O19 . 96.0(3) yes
O23 . Cu16 . O1 . 88.8(4) yes
Cu13 2_666 Cu16 . O1 . 34.7(2) yes
Cu7 . Cu16 . O1 . 36.4(2) yes
Cu15 2_666 Cu16 . O1 . 41.5(2) yes
O6 . Cu16 . O1 . 91.6(3) yes
O23 . Cu16 . O5 . 99.5(4) yes
Cu13 2_666 Cu16 . O5 . 95.4(3) yes
Cu7 . Cu16 . O5 . 96.7(3) yes
Cu15 2_666 Cu16 . O5 . 39.6(3) yes
O6 . Cu16 . O5 . 171.4(4) yes
O19 . Cu16 . O1 . 170.4(3) yes
O19 . Cu16 . O5 . 90.8(4) yes
O1 . Cu16 . O5 . 81.1(3) yes
C66 . C680 . H6801 . 104.4 no
C66 . C680 . H6802 . 104.2 no
H6801 . C680 . H6802 . 113.0 no
C66 . C680 . H6803 . 105.5 no
H6801 . C680 . H6803 . 113.9 no
H6802 . C680 . H6803 . 114.5 no
C66 . C681 . H6813 . 110.0 no
C66 . C681 . H6811 . 108.5 no
H6813 . C681 . H6811 . 109.5 no
C66 . C681 . H6812 . 108.7 no
H6813 . C681 . H6812 . 110.1 no
H6811 . C681 . H6812 . 110.1 no
C66 . C690 . H6901 . 109.2 no
C66 . C690 . H6902 . 110.0 no
H6901 . C690 . H6902 . 109.2 no
C66 . C690 . H6903 . 109.4 no
H6901 . C690 . H6903 . 109.5 no
H6902 . C690 . H6903 . 109.5 no
C66 . C691 . H6912 . 109.7 no
C66 . C691 . H6913 . 109.7 no
H6912 . C691 . H6913 . 109.3 no
C66 . C691 . H6911 . 109.4 no
H6912 . C691 . H6911 . 109.5 no
H6913 . C691 . H6911 . 109.3 no
C66 . C670 . H6701 . 109.5 no
C66 . C670 . H6702 . 109.8 no
H6701 . C670 . H6702 . 109.5 no
C66 . C670 . H6703 . 108.8 no
H6701 . C670 . H6703 . 109.6 no
H6702 . C670 . H6703 . 109.6 no
C66 . C671 . H6712 . 109.5 no
C66 . C671 . H6713 . 109.7 no
H6712 . C671 . H6713 . 109.3 no
C66 . C671 . H6711 . 109.1 no
H6712 . C671 . H6711 . 109.5 no
H6713 . C671 . H6711 . 109.7 no
C47 . C490 . H4901 . 110.1 no
C47 . C490 . H4903 . 109.7 no
H4901 . C490 . H4903 . 109.1 no
C47 . C490 . H4902 . 109.2 no
H4901 . C490 . H4902 . 109.5 no
H4903 . C490 . H4902 . 109.4 no
C47 . C491 . H4912 . 109.5 no
C47 . C491 . H4911 . 109.0 no
H4912 . C491 . H4911 . 109.9 no
C47 . C491 . H4913 . 108.4 no
H4912 . C491 . H4913 . 109.7 no
H4911 . C491 . H4913 . 110.3 no
C47 . C480 . H4801 . 109.7 no
C47 . C480 . H4802 . 109.9 no
H4801 . C480 . H4802 . 109.2 no
C47 . C480 . H4803 . 109.9 no
H4801 . C480 . H4803 . 109.2 no
H4802 . C480 . H4803 . 108.9 no
C47 . C481 . H4812 . 107.4 no
C47 . C481 . H4813 . 107.9 no
H4812 . C481 . H4813 . 111.2 no
C47 . C481 . H4811 . 107.0 no
H4812 . C481 . H4811 . 111.4 no
H4813 . C481 . H4811 . 111.6 no
C47 . C500 . H5001 . 105.7 no
C47 . C500 . H5003 . 105.6 no
H5001 . C500 . H5003 . 112.7 no
C47 . C500 . H5002 . 106.6 no
H5001 . C500 . H5002 . 112.7 no
H5003 . C500 . H5002 . 112.7 no
C47 . C501 . H5012 . 108.8 no
C47 . C501 . H5011 . 109.7 no
H5012 . C501 . H5011 . 109.2 no
C47 . C501 . H5013 . 110.6 no
H5012 . C501 . H5013 . 109.4 no
H5011 . C501 . H5013 . 109.2 no
C551 . C540 . C561 . 123.38(7) yes
C551 . C540 . O150 . 111.03(7) yes
C561 . C540 . O150 . 111.03(7) yes
C551 . C540 . H5401 . 103.0 no
C561 . C540 . H5401 . 103.3 no
O150 . C540 . H5401 . 102.2 no
C550 . C541 . C560 . 123.38(7) yes
C550 . C541 . O151 . 111.03(7) yes
C560 . C541 . O151 . 111.03(7) yes
C550 . C541 . H5411 . 102.2 no
C560 . C541 . H5411 . 103.4 no
O151 . C541 . H5411 . 103.0 no
C541 . C550 . H5501 . 109.5 no
C541 . C550 . H5503 . 110.1 no
H5501 . C550 . H5503 . 109.4 no
C541 . C550 . H5502 . 108.8 no
H5501 . C550 . H5502 . 109.3 no
H5503 . C550 . H5502 . 109.6 no
C540 . C551 . H5512 . 109.0 no
C540 . C551 . H5511 . 109.5 no
H5512 . C551 . H5511 . 109.4 no
C540 . C551 . H5513 . 110.2 no
H5512 . C551 . H5513 . 109.5 no
H5511 . C551 . H5513 . 109.4 no
C541 . C560 . H5603 . 109.5 no
C541 . C560 . H5601 . 109.7 no
H5603 . C560 . H5601 . 109.4 no
C541 . C560 . H5602 . 109.6 no
H5603 . C560 . H5602 . 109.4 no
H5601 . C560 . H5602 . 109.2 no
C540 . C561 . H5611 . 108.9 no
C540 . C561 . H5612 . 109.1 no
H5611 . C561 . H5612 . 110.2 no
C540 . C561 . H5613 . 108.2 no
H5611 . C561 . H5613 . 110.2 no
H5612 . C561 . H5613 . 110.2 no
Cu14 . O150 . C540 . 133(2) yes
Cu14 . O150 . H1501 . 113.6 no
C540 . O150 . H1501 . 113.5 no
Cu14 . O151 . C541 . 135.0(15) yes
Cu14 . O151 . H1511 . 112.6 no
C541 . O151 . H1511 . 112.4 no
C24 . C250 . H2501 . 108.6 no
C24 . C250 . H2502 . 110.2 no
H2501 . C250 . H2502 . 109.5 no
C24 . C250 . H2503 . 109.6 no
H2501 . C250 . H2503 . 109.5 no
H2502 . C250 . H2503 . 109.5 no
C24 . C251 . H2512 . 109.2 no
C24 . C251 . H2513 . 109.3 no
H2512 . C251 . H2513 . 109.6 no
C24 . C251 . H2511 . 109.5 no
H2512 . C251 . H2511 . 109.9 no
H2513 . C251 . H2511 . 109.3 no
C24 . C270 . H2701 . 109.8 no
C24 . C270 . H2703 . 109.6 no
H2701 . C270 . H2703 . 108.9 no
C24 . C270 . H2702 . 109.8 no
H2701 . C270 . H2702 . 109.4 no
H2703 . C270 . H2702 . 109.3 no
C24 . C271 . H2712 . 109.7 no
C24 . C271 . H2711 . 110.3 no
H2712 . C271 . H2711 . 109.4 no
C24 . C271 . H2713 . 108.6 no
H2712 . C271 . H2713 . 109.3 no
H2711 . C271 . H2713 . 109.5 no
C24 . C260 . H2601 . 109.0 no
C24 . C260 . H2603 . 110.2 no
H2601 . C260 . H2603 . 109.7 no
C24 . C260 . H2602 . 109.1 no
H2601 . C260 . H2602 . 109.4 no
H2603 . C260 . H2602 . 109.5 no
C24 . C261 . H2612 . 108.0 no
C24 . C261 . H2611 . 106.8 no
H2612 . C261 . H2611 . 110.8 no
C24 . C261 . H2613 . 108.8 no
H2612 . C261 . H2613 . 110.8 no
H2611 . C261 . H2613 . 111.4 no
C29 . C320 . H3203 . 109.6 no
C29 . C320 . H3201 . 109.6 no
H3203 . C320 . H3201 . 109.9 no
C29 . C320 . H3202 . 108.4 no
H3203 . C320 . H3202 . 109.7 no
H3201 . C320 . H3202 . 109.6 no
C29 . C321 . H3211 . 109.1 no
C29 . C321 . H3212 . 108.6 no
H3211 . C321 . H3212 . 109.9 no
C29 . C321 . H3213 . 109.4 no
H3211 . C321 . H3213 . 109.8 no
H3212 . C321 . H3213 . 110.1 no
C29 . C310 . H3101 . 109.2 no
C29 . C310 . H3103 . 110.1 no
H3101 . C310 . H3103 . 109.7 no
C29 . C310 . H3102 . 109.1 no
H3101 . C310 . H3102 . 109.2 no
H3103 . C310 . H3102 . 109.6 no
C29 . C311 . H3112 . 109.2 no
C29 . C311 . H3111 . 109.7 no
H3112 . C311 . H3111 . 109.6 no
C29 . C311 . H3113 . 109.3 no
H3112 . C311 . H3113 . 109.5 no
H3111 . C311 . H3113 . 109.5 no
C29 . C300 . H3003 . 104.8 no
C29 . C300 . H3001 . 104.6 no
H3003 . C300 . H3001 . 113.2 no
C29 . C300 . H3002 . 105.1 no
H3003 . C300 . H3002 . 113.9 no
H3001 . C300 . H3002 . 113.9 no
C29 . C301 . H3011 . 109.4 no
C29 . C301 . H3012 . 108.4 no
H3011 . C301 . H3012 . 109.5 no
C29 . C301 . H3013 . 110.4 no
H3011 . C301 . H3013 . 109.6 no
H3012 . C301 . H3013 . 109.4 no
C19 . C210 . H2103 . 108.7 no
C19 . C210 . H2101 . 109.4 no
H2103 . C210 . H2101 . 109.3 no
C19 . C210 . H2102 . 110.0 no
H2103 . C210 . H2102 . 109.8 no
H2101 . C210 . H2102 . 109.7 no
C19 . C211 . H2111 . 108.9 no
C19 . C211 . H2112 . 109.7 no
H2111 . C211 . H2112 . 109.5 no
C19 . C211 . H2113 . 109.4 no
H2111 . C211 . H2113 . 109.6 no
H2112 . C211 . H2113 . 109.7 no
C19 . C220 . H2202 . 109.5 no
C19 . C220 . H2203 . 108.8 no
H2202 . C220 . H2203 . 109.3 no
C19 . C220 . H2201 . 110.2 no
H2202 . C220 . H2201 . 109.3 no
H2203 . C220 . H2201 . 109.6 no
C19 . C221 . H2211 . 109.7 no
C19 . C221 . H2212 . 108.6 no
H2211 . C221 . H2212 . 109.6 no
C19 . C221 . H2213 . 109.7 no
H2211 . C221 . H2213 . 109.5 no
H2212 . C221 . H2213 . 109.7 no
C19 . C200 . H2001 . 109.8 no
C19 . C200 . H2003 . 109.6 no
H2001 . C200 . H2003 . 109.6 no
C19 . C200 . H2002 . 108.9 no
H2001 . C200 . H2002 . 109.5 no
H2003 . C200 . H2002 . 109.4 no
C19 . C201 . H2012 . 109.5 no
C19 . C201 . H2011 . 109.7 no
H2012 . C201 . H2011 . 109.5 no
C19 . C201 . H2013 . 109.2 no
H2012 . C201 . H2013 . 109.2 no
H2011 . C201 . H2013 . 109.7 no
C37 . C390 . H3903 . 108.2 no
C37 . C390 . H3901 . 107.4 no
H3903 . C390 . H3901 . 111.8 no
C37 . C390 . H3902 . 105.1 no
H3903 . C390 . H3902 . 111.8 no
H3901 . C390 . H3902 . 112.1 no
C37 . C391 . H3911 . 108.9 no
C37 . C391 . H3912 . 109.6 no
H3911 . C391 . H3912 . 109.4 no
C37 . C391 . H3913 . 109.6 no
H3911 . C391 . H3913 . 110.1 no
H3912 . C391 . H3913 . 109.3 no
C37 . C400 . H4003 . 109.1 no
C37 . C400 . H4001 . 108.8 no
H4003 . C400 . H4001 . 109.3 no
C37 . C400 . H4002 . 110.3 no
H4003 . C400 . H4002 . 109.6 no
H4001 . C400 . H4002 . 109.7 no
C37 . C401 . H4011 . 109.7 no
C37 . C401 . H4012 . 108.1 no
H4011 . C401 . H4012 . 109.1 no
C37 . C401 . H4013 . 111.1 no
H4011 . C401 . H4013 . 109.5 no
H4012 . C401 . H4013 . 109.4 no
C37 . C380 . H3802 . 109.5 no
C37 . C380 . H3803 . 111.0 no
H3802 . C380 . H3803 . 109.7 no
C37 . C380 . H3801 . 107.4 no
H3802 . C380 . H3801 . 109.6 no
H3803 . C380 . H3801 . 109.6 no
C37 . C381 . H3811 . 109.1 no
C37 . C381 . H3812 . 110.3 no
H3811 . C381 . H3812 . 109.4 no
C37 . C381 . H3813 . 108.8 no
H3811 . C381 . H3813 . 109.7 no
H3812 . C381 . H3813 . 109.5 no
C330 . C350 . H3501 . 108.5 no
C330 . C350 . H3502 . 106.3 no
H3501 . C350 . H3502 . 112.0 no
C330 . C350 . H3503 . 105.9 no
H3501 . C350 . H3503 . 111.8 no
H3502 . C350 . H3503 . 112.0 no
C331 . C351 . H3511 . 108.8 no
C331 . C351 . H3512 . 109.3 no
H3511 . C351 . H3512 . 109.3 no
C331 . C351 . H3513 . 110.6 no
H3511 . C351 . H3513 . 109.4 no
H3512 . C351 . H3513 . 109.3 no
C330 . C340 . H3401 . 108.5 no
C330 . C340 . H3402 . 109.5 no
H3401 . C340 . H3402 . 109.8 no
C330 . C340 . H3403 . 110.2 no
H3401 . C340 . H3403 . 109.5 no
H3402 . C340 . H3403 . 109.3 no
C331 . C341 . H3411 . 110.5 no
C331 . C341 . H3412 . 108.9 no
H3411 . C341 . H3412 . 109.6 no
C331 . C341 . H3413 . 109.0 no
H3411 . C341 . H3413 . 109.4 no
H3412 . C341 . H3413 . 109.4 no
C350 . C330 . C340 . 116.19(7) yes
C350 . C330 . O180 . 112.76(7) yes
C340 . C330 . O180 . 112.76(7) yes
C350 . C330 . H3301 . 104.7 no
C340 . C330 . H3301 . 104.7 no
O180 . C330 . H3301 . 104.3 no
C351 . C331 . C341 . 116.19(7) yes
C351 . C331 . O181 . 112.76(7) yes
C341 . C331 . O181 . 112.75(7) yes
C351 . C331 . H3311 . 105.7 no
C341 . C331 . H3311 . 104.2 no
O181 . C331 . H3311 . 103.8 no
C330 . O180 . Cu10 . 138.8(18) yes
C330 . O180 . H1801 . 110.1 no
Cu10 . O180 . H1801 . 111.1 no
C331 . O181 . Cu10 . 126.2(17) yes
C331 . O181 . H1811 . 117.5 no
Cu10 . O181 . H1811 . 116.4 no
Cu1 . O170 . C101 . 130.3(14) yes
Cu1 . O170 . H1701 . 114.8 no
C101 . O170 . H1701 . 114.9 no
Cu1 . O171 . C100 . 140.8(16) yes
Cu1 . O171 . H1711 . 109.9 no
C100 . O171 . H1711 . 109.3 no
O171 . C100 . C110 . 113.12(7) yes
O171 . C100 . C121 . 113.12(7) yes
C110 . C100 . C121 . 120.53(7) yes
O171 . C100 . H1001 . 102.5 no
C110 . C100 . H1001 . 102.7 no
C121 . C100 . H1001 . 101.6 no
O170 . C101 . C111 . 113.12(7) yes
O170 . C101 . C120 . 113.12(7) yes
C111 . C101 . C120 . 120.53(7) yes
O170 . C101 . H1011 . 102.3 no
C111 . C101 . H1011 . 102.1 no
C120 . C101 . H1011 . 102.4 no
C100 . C110 . H1101 . 109.4 no
C100 . C110 . H1103 . 109.7 no
H1101 . C110 . H1103 . 109.4 no
C100 . C110 . H1102 . 109.3 no
H1101 . C110 . H1102 . 109.2 no
H1103 . C110 . H1102 . 109.8 no
C101 . C111 . H1112 . 109.2 no
C101 . C111 . H1111 . 109.3 no
H1112 . C111 . H1111 . 109.9 no
C101 . C111 . H1113 . 109.7 no
H1112 . C111 . H1113 . 109.5 no
H1111 . C111 . H1113 . 109.3 no
C101 . C120 . H1203 . 109.5 no
C101 . C120 . H1201 . 109.5 no
H1203 . C120 . H1201 . 109.5 no
C101 . C120 . H1202 . 109.4 no
H1203 . C120 . H1202 . 109.6 no
H1201 . C120 . H1202 . 109.4 no
C100 . C121 . H1211 . 110.0 no
C100 . C121 . H1212 . 109.4 no
H1211 . C121 . H1212 . 109.1 no
C100 . C121 . H1213 . 109.3 no
H1211 . C121 . H1213 . 109.5 no
H1212 . C121 . H1213 . 109.6 no
C510 . C530 . H5301 . 109.7 no
C510 . C530 . H5302 . 109.0 no
H5301 . C530 . H5302 . 109.6 no
C510 . C530 . H5303 . 109.6 no
H5301 . C530 . H5303 . 109.5 no
H5302 . C530 . H5303 . 109.5 no
C511 . C531 . H5311 . 108.4 no
C511 . C531 . H5312 . 106.8 no
H5311 . C531 . H5312 . 111.6 no
C511 . C531 . H5313 . 106.9 no
H5311 . C531 . H5313 . 111.5 no
H5312 . C531 . H5313 . 111.3 no
O39 . C510 . C530 . 113.57(7) yes
O39 . C510 . C520 . 113.57(7) yes
C530 . C510 . C520 . 123.63(7) yes
O39 . C510 . H5101 . 100.2 no
C530 . C510 . H5101 . 100.6 no
C520 . C510 . H5101 . 99.8 no
O39 . C511 . C531 . 113.58(7) yes
O39 . C511 . C521 . 113.58(7) yes
C531 . C511 . C521 . 123.63(7) yes
O39 . C511 . H5111 . 100.1 no
C531 . C511 . H5111 . 100.8 no
C521 . C511 . H5111 . 99.6 no
C510 . C520 . H5201 . 109.9 no
C510 . C520 . H5202 . 108.6 no
H5201 . C520 . H5202 . 109.9 no
C510 . C520 . H5203 . 109.0 no
H5201 . C520 . H5203 . 109.7 no
H5202 . C520 . H5203 . 109.8 no
C511 . C521 . H5211 . 109.0 no
C511 . C521 . H5212 . 109.9 no
H5211 . C521 . H5212 . 109.6 no
C511 . C521 . H5213 . 109.4 no
H5211 . C521 . H5213 . 109.6 no
H5212 . C521 . H5213 . 109.3 no
Cu3 . O160 . N1 . 102.5(7) yes
Cu3 . O160 . Cu6 . 74.1(3) yes
N1 . O160 . Cu6 . 103.1(10) yes
N1 . O421 . Cu2 . 100.4(8) yes
N1 . O421 . Cu3 . 97.7(9) yes
Cu2 . O421 . Cu3 . 74.8(2) yes
N1 . O421 . O431 . 40.52(5) yes
Cu2 . O421 . O431 . 76.9(9) yes
Cu3 . O421 . O431 . 121.7(6) yes
N1 . O430 . Cu2 . 100.8(7) yes
O421 . O431 . N1 . 40.51(5) yes
O13 . H131 . Cu2 . 58.5 no

loop_
_geom_bond_atom_site_label_1
_geom_bond_site_symmetry_1
_geom_bond_atom_site_label_2
_geom_bond_site_symmetry_2
_geom_bond_distance
_geom_bond_publ_flag
C13 . C14 . 1.558(15) yes
C13 . O34 . 1.249(14) yes
C13 . O35 . 1.239(14) yes
C13 . Cu1 . 2.872(11) yes
C14 . C15 . 1.54(2) yes
C14 . C16 . 1.46(3) yes
C14 . C17 . 1.50(2) yes
C15 . H151 . 0.986 no
C15 . H152 . 0.981 no
C15 . H153 . 0.984 no
C16 . H162 . 0.956 no
C16 . H163 . 0.959 no
C16 . H161 . 0.959 no
C17 . H171 . 0.957 no
C17 . H173 . 0.960 no
C17 . H172 . 0.958 no
C18 . C19 . 1.572(4) yes
C18 . O32 . 1.265(15) yes
C18 . O33 . 1.240(15) yes
C19 . C211 . 1.475(5) yes
C19 . C220 . 1.478(5) yes
C19 . C200 . 1.476(5) yes
C19 . C210 . 1.478(5) yes
C19 . C221 . 1.476(5) yes
C19 . C201 . 1.478(5) yes
C23 . O30 2_666 1.256(13) yes
C23 . Cu7 2_666 2.784(7) yes
C23 . C24 . 1.548(4) yes
C23 . O31 . 1.258(13) yes
C24 . C251 . 1.513(5) yes
C24 . C270 . 1.511(5) yes
C24 . C260 . 1.513(5) yes
C24 . C250 . 1.512(5) yes
C24 . C271 . 1.513(5) yes
C24 . C261 . 1.512(5) yes
C28 . C29 . 1.555(4) yes
C28 . O27 . 1.264(14) yes
C28 . O28 . 1.258(13) yes
C29 . C320 . 1.469(5) yes
C29 . C310 . 1.468(5) yes
C29 . C301 . 1.466(5) yes
C29 . C321 . 1.467(5) yes
C29 . C311 . 1.465(5) yes
C29 . C300 . 1.467(5) yes
C36 . C37 . 1.552(4) yes
C36 . O25 . 1.243(14) yes
C36 . O26 . 1.265(14) yes
C37 . C391 . 1.533(5) yes
C37 . C400 . 1.532(5) yes
C37 . C381 . 1.533(5) yes
C37 . C390 . 1.532(5) yes
C37 . C401 . 1.533(5) yes
C37 . C380 . 1.531(5) yes
C41 . C42 . 1.511(14) yes
C41 . O37 . 1.244(14) yes
C41 . O38 . 1.229(15) yes
C41 . Cu9 . 2.738(10) yes
C42 . C43 . 1.53(2) yes
C42 . C44 . 1.525(19) yes
C42 . C45 . 1.54(2) yes
C43 . H432 . 0.960 no
C43 . H431 . 0.959 no
C43 . H433 . 0.959 no
C44 . H441 . 0.960 no
C44 . H443 . 0.962 no
C44 . H442 . 0.964 no
C45 . H452 . 0.960 no
C45 . H451 . 0.964 no
C45 . H453 . 0.961 no
C46 . C47 . 1.549(4) yes
C46 . O21 . 1.260(13) yes
C46 . O22 . 1.253(14) yes
C47 . C491 . 1.480(5) yes
C47 . C480 . 1.487(5) yes
C47 . C501 . 1.484(5) yes
C47 . C490 . 1.483(5) yes
C47 . C481 . 1.482(5) yes
C47 . C500 . 1.484(5) yes
C57 . C58 . 1.50(2) yes
C57 . C59 . 1.48(2) yes
C57 . O41 . 1.426(15) yes
C57 . H571 . 0.979 no
C58 . H581 . 0.959 no
C58 . H583 . 0.961 no
C58 . H582 . 0.959 no
C59 . H592 . 0.966 no
C59 . H591 . 0.960 no
C59 . H593 . 0.961 no
C60 . C61 . 1.527(16) yes
C60 . O19 . 1.265(14) yes
C60 . O20 . 1.256(14) yes
C61 . C62 . 1.57(2) yes
C61 . C63 . 1.45(2) yes
C61 . C64 . 1.52(2) yes
C62 . H623 . 0.956 no
C62 . H621 . 0.953 no
C62 . H622 . 0.962 no
C63 . H631 . 0.958 no
C63 . H632 . 0.958 no
C63 . H633 . 0.955 no
C64 . H643 . 0.958 no
C64 . H641 . 0.961 no
C64 . H642 . 0.955 no
C65 . O24 2_666 1.265(14) yes
C65 . Cu13 2_666 2.773(8) yes
C65 . C66 . 1.523(4) yes
C65 . O23 . 1.243(14) yes
C66 . C680 . 1.518(5) yes
C66 . C690 . 1.518(5) yes
C66 . C670 . 1.517(5) yes
C66 . C681 . 1.516(5) yes
C66 . C691 . 1.517(5) yes
C66 . C671 . 1.519(5) yes
N1 . O160 . 1.180(17) yes
N1 . O420 . 1.245(18) yes
N1 . O430 . 1.183(19) yes
N1 . O161 . 1.265(7) yes
N1 . O421 . 1.209(3) yes
N1 . O431 . 1.210(3) yes
C73 . C74 . 1.46(2) yes
C73 . C75 . 1.42(2) yes
C73 . O40 . 1.465(16) yes
C73 . H731 . 0.977 no
C74 . H741 . 0.958 no
C74 . H743 . 0.959 no
C74 . H742 . 0.957 no
C75 . H752 . 0.958 no
C75 . H751 . 0.958 no
C75 . H753 . 0.958 no
O1 . Cu15 2_666 1.955(7) yes
O1 . Cu13 2_666 1.910(7) yes
O1 . Cu16 . 1.932(7) yes
O2 . Cu3 . 1.926(7) yes
O2 . Cu5 . 2.022(7) yes
O2 . Cu6 . 1.921(7) yes
O2 . Cu7 . 1.912(7) yes
O3 . Cu2 . 1.899(8) yes
O3 . Cu3 . 1.892(8) yes
O3 . Cu5 . 2.217(10) yes
O3 . Cu13 . 1.913(8) yes
O4 . Cu7 2_666 1.903(7) yes
O4 . Cu4 . 1.936(6) yes
O4 . Cu8 . 1.942(7) yes
O4 . Cu9 . 1.902(7) yes
O5 . Cu15 2_666 1.896(9) yes
O5 . Cu16 . 1.913(9) yes
O5 . H51 . 0.832 no
O6 . Cu6 . 2.032(7) yes
O6 . Cu14 . 1.975(7) yes
O6 . Cu16 . 1.998(7) yes
O6 . H61 . 0.956 no
O7 . Cu6 . 1.982(7) yes
O7 . Cu12 . 1.982(7) yes
O7 . Cu14 . 1.989(7) yes
O7 . H71 . 0.957 no
O8 . Cu11 . 1.914(9) yes
O8 . Cu12 . 1.880(9) yes
O8 . H137 . 0.833 no
O9 . Cu13 2_666 1.905(6) yes
O9 . Cu9 . 1.895(7) yes
O9 . Cu11 . 1.944(7) yes
O9 . Cu12 . 1.950(7) yes
O10 . Cu3 2_666 2.009(7) yes
O10 . Cu10 . 1.995(7) yes
O10 . Cu11 . 2.008(7) yes
O10 . H101 . 0.949 no
O11 . Cu4 . 1.905(8) yes
O11 . Cu8 . 1.921(8) yes
O11 . H111 . 0.971 no
O12 . Cu1 . 1.986(7) yes
O12 . Cu2 . 2.019(7) yes
O12 . Cu4 . 1.997(7) yes
O12 . H121 . 0.955 no
O13 . Cu1 . 1.980(7) yes
O13 . Cu2 . 1.982(7) yes
O13 . Cu15 . 1.982(7) yes
O13 . H131 . 0.836 no
O14 . Cu6 2_666 1.936(7) yes
O14 . Cu2 2_666 1.916(7) yes
O14 . Cu9 2_666 1.897(7) yes
O14 . Cu5 . 2.070(8) yes
O19 . Cu16 . 1.944(8) yes
O20 . Cu14 . 1.941(8) yes
O21 . Cu14 . 1.944(8) yes
O22 . Cu12 . 1.947(8) yes
O23 . Cu13 2_666 2.660(12) yes
O23 . Cu12 . 2.465(9) yes
O23 . Cu14 . 2.837(11) yes
O23 . Cu16 . 2.434(9) yes
O24 . Cu13 . 2.157(10) yes
O25 . Cu11 . 1.933(8) yes
O26 . Cu10 . 1.927(8) yes
O27 . Cu10 . 1.929(8) yes
O28 . Cu8 . 1.944(7) yes
O29 . Cu3 2_666 1.986(7) yes
O29 . Cu8 . 1.985(7) yes
O29 . Cu10 . 1.968(7) yes
O29 . H291 . 0.832 no
O30 . Cu7 . 2.107(8) yes
O31 . Cu7 2_666 2.800(9) yes
O31 . Cu1 . 2.851(9) yes
O31 . Cu4 . 2.468(9) yes
O31 . Cu15 . 2.469(8) yes
O32 . Cu15 . 1.932(8) yes
O33 . Cu1 . 1.940(8) yes
O34 . Cu4 . 1.946(8) yes
O35 . Cu1 . 1.929(8) yes
O37 . Cu8 . 2.445(9) yes
O37 . Cu9 . 2.582(11) yes
O37 . Cu10 . 2.878(9) yes
O37 . Cu11 . 2.431(8) yes
O38 . Cu9 . 2.189(10) yes
O39 . C511 . 1.458(7) yes
O39 . H391 . 0.943 no
O39 . C510 . 1.455(6) yes
O39 . H392 . 0.950 no
O40 . H401 . 0.950 no
O41 . H411 . 0.950 no
Cu1 . Cu2 . 3.019(2) yes
Cu1 . Cu4 . 3.175(2) yes
Cu1 . Cu15 . 3.158(2) yes
Cu1 . O170 . 2.35(3) yes
Cu1 . Cu2 . 3.019(2) yes
Cu1 . Cu4 . 3.175(2) yes
Cu1 . Cu15 . 3.158(2) yes
Cu1 . O171 . 2.23(3) yes
Cu2 . Cu7 2_666 2.895(2) yes
Cu2 . Cu3 . 3.3671(19) yes
Cu2 . Cu5 . 2.9211(13) yes
Cu2 . Cu9 . 3.2543(19) yes
Cu2 . Cu13 . 3.261(2) yes
Cu2 . O430 . 2.769(9) yes
Cu2 . H131 . 2.286 no
Cu2 . Cu7 2_666 2.895(2) yes
Cu2 . Cu3 . 3.3671(19) yes
Cu2 . Cu5 . 2.9211(13) yes
Cu2 . Cu9 . 3.2543(19) yes
Cu2 . Cu13 . 3.261(2) yes
Cu2 . O421 . 2.762(16) yes
Cu2 . H131 . 2.286 no
Cu3 . Cu10 2_666 3.014(2) yes
Cu3 . Cu11 2_666 3.437(2) yes
Cu3 . Cu8 2_666 3.4467(19) yes
Cu3 . Cu9 2_666 2.877(2) yes
Cu3 . Cu5 . 2.9082(14) yes
Cu3 . Cu6 . 3.3230(19) yes
Cu3 . Cu7 . 3.288(2) yes
Cu3 . Cu13 . 3.225(2) yes
Cu3 . O160 . 2.709(9) yes
Cu3 . Cu10 2_666 3.014(2) yes
Cu3 . Cu11 2_666 3.437(2) yes
Cu3 . Cu8 2_666 3.4467(19) yes
Cu3 . Cu9 2_666 2.877(2) yes
Cu3 . Cu5 . 2.9082(14) yes
Cu3 . Cu6 . 3.3230(19) yes
Cu3 . Cu7 . 3.288(2) yes
Cu3 . Cu13 . 3.225(2) yes
Cu3 . O421 . 2.783(17) yes
Cu4 . Cu7 2_666 3.175(2) yes
Cu4 . Cu8 . 2.938(2) yes
Cu4 . Cu9 . 3.103(2) yes
Cu5 . Cu7 2_666 3.2180(14) yes
Cu5 . Cu9 2_666 3.2087(13) yes
Cu5 . Cu6 . 2.8558(14) yes
Cu5 . Cu7 . 3.2180(14) yes
Cu5 . Cu9 . 3.2087(13) yes
Cu6 . Cu13 2_666 2.910(2) yes
Cu6 . Cu7 . 3.2368(19) yes
Cu6 . Cu12 . 3.410(2) yes
Cu6 . Cu14 . 3.024(2) yes
Cu6 . O160 . 2.804(16) yes
Cu7 . Cu15 2_666 3.199(2) yes
Cu7 . Cu13 2_666 3.3126(19) yes
Cu7 . Cu8 2_666 3.086(2) yes
Cu7 . Cu16 . 3.077(2) yes
Cu8 . Cu9 . 3.174(2) yes
Cu8 . Cu10 . 3.154(2) yes
Cu9 . Cu13 2_666 3.325(2) yes
Cu9 . Cu11 . 3.145(2) yes
Cu9 . Cu12 . 3.074(2) yes
Cu10 . Cu11 . 3.185(2) yes
Cu10 . O181 . 2.31(2) yes
Cu10 . Cu11 . 3.185(2) yes
Cu10 . O180 . 2.30(3) yes
Cu11 . Cu13 2_666 3.081(2) yes
Cu11 . Cu12 . 2.930(2) yes
Cu13 . Cu16 2_666 3.148(2) yes
Cu13 . Cu15 . 3.116(2) yes
Cu14 . O151 . 2.31(2) yes
Cu14 . O150 . 2.31(4) yes
Cu15 . Cu16 2_666 2.925(2) yes
C680 . H6801 . 1.189 no
C680 . H6802 . 1.181 no
C680 . H6803 . 1.186 no
C681 . H6813 . 0.969 no
C681 . H6811 . 0.972 no
C681 . H6812 . 0.974 no
C690 . H6901 . 0.959 no
C690 . H6902 . 0.958 no
C690 . H6903 . 0.961 no
C691 . H6912 . 0.962 no
C691 . H6913 . 0.957 no
C691 . H6911 . 0.959 no
C670 . H6701 . 0.962 no
C670 . H6702 . 0.964 no
C670 . H6703 . 0.965 no
C671 . H6712 . 0.961 no
C671 . H6713 . 0.961 no
C671 . H6711 . 0.960 no
C490 . H4901 . 0.959 no
C490 . H4903 . 0.957 no
C490 . H4902 . 0.960 no
C491 . H4912 . 0.962 no
C491 . H4911 . 0.964 no
C491 . H4913 . 0.959 no
C480 . H4801 . 0.959 no
C480 . H4802 . 0.960 no
C480 . H4803 . 0.959 no
C481 . H4812 . 1.018 no
C481 . H4813 . 1.017 no
C481 . H4811 . 1.020 no
C500 . H5001 . 1.104 no
C500 . H5003 . 1.098 no
C500 . H5002 . 1.108 no
C501 . H5012 . 0.961 no
C501 . H5011 . 0.961 no
C501 . H5013 . 0.959 no
C540 . C551 . 1.431(7) yes
C540 . C561 . 1.433(7) yes
C540 . O150 . 1.440(7) yes
C540 . H5401 . 0.979 no
C541 . C550 . 1.430(7) yes
C541 . C560 . 1.434(7) yes
C541 . O151 . 1.441(6) yes
C541 . H5411 . 0.978 no
C550 . H5501 . 0.960 no
C550 . H5503 . 0.958 no
C550 . H5502 . 0.959 no
C551 . H5512 . 0.958 no
C551 . H5511 . 0.958 no
C551 . H5513 . 0.959 no
C560 . H5603 . 0.959 no
C560 . H5601 . 0.960 no
C560 . H5602 . 0.958 no
C561 . H5611 . 0.980 no
C561 . H5612 . 0.981 no
C561 . H5613 . 0.983 no
O150 . H1501 . 0.950 no
O151 . H1511 . 0.950 no
C250 . H2501 . 0.950 no
C250 . H2502 . 0.950 no
C250 . H2503 . 0.950 no
C251 . H2512 . 0.959 no
C251 . H2513 . 0.963 no
C251 . H2511 . 0.958 no
C270 . H2701 . 0.960 no
C270 . H2703 . 0.957 no
C270 . H2702 . 0.960 no
C271 . H2712 . 0.960 no
C271 . H2711 . 0.961 no
C271 . H2713 . 0.961 no
C260 . H2601 . 0.959 no
C260 . H2603 . 0.965 no
C260 . H2602 . 0.958 no
C261 . H2612 . 1.011 no
C261 . H2611 . 1.011 no
C261 . H2613 . 1.014 no
C320 . H3203 . 0.959 no
C320 . H3201 . 0.959 no
C320 . H3202 . 0.960 no
C321 . H3211 . 0.970 no
C321 . H3212 . 0.969 no
C321 . H3213 . 0.969 no
C310 . H3101 . 0.960 no
C310 . H3103 . 0.960 no
C310 . H3102 . 0.964 no
C311 . H3112 . 0.960 no
C311 . H3111 . 0.962 no
C311 . H3113 . 0.961 no
C300 . H3003 . 1.176 no
C300 . H3001 . 1.183 no
C300 . H3002 . 1.175 no
C301 . H3011 . 0.964 no
C301 . H3012 . 0.961 no
C301 . H3013 . 0.961 no
C210 . H2103 . 0.964 no
C210 . H2101 . 0.964 no
C210 . H2102 . 0.961 no
C211 . H2111 . 0.960 no
C211 . H2112 . 0.961 no
C211 . H2113 . 0.958 no
C220 . H2202 . 0.961 no
C220 . H2203 . 0.960 no
C220 . H2201 . 0.960 no
C221 . H2211 . 0.958 no
C221 . H2212 . 0.957 no
C221 . H2213 . 0.958 no
C200 . H2001 . 0.960 no
C200 . H2003 . 0.959 no
C200 . H2002 . 0.961 no
C201 . H2012 . 0.958 no
C201 . H2011 . 0.961 no
C201 . H2013 . 0.959 no
C390 . H3903 . 1.039 no
C390 . H3901 . 1.039 no
C390 . H3902 . 1.043 no
C391 . H3911 . 0.961 no
C391 . H3912 . 0.960 no
C391 . H3913 . 0.961 no
C400 . H4003 . 0.957 no
C400 . H4001 . 0.960 no
C400 . H4002 . 0.962 no
C401 . H4011 . 0.957 no
C401 . H4012 . 0.957 no
C401 . H4013 . 0.961 no
C380 . H3802 . 0.961 no
C380 . H3803 . 0.962 no
C380 . H3801 . 0.960 no
C381 . H3811 . 0.961 no
C381 . H3812 . 0.958 no
C381 . H3813 . 0.961 no
C350 . C330 . 1.423(7) yes
C350 . H3501 . 1.045 no
C350 . H3502 . 1.048 no
C350 . H3503 . 1.051 no
C351 . C331 . 1.424(7) yes
C351 . H3511 . 0.962 no
C351 . H3512 . 0.961 no
C351 . H3513 . 0.961 no
C340 . C330 . 1.419(7) yes
C340 . H3401 . 0.961 no
C340 . H3402 . 0.963 no
C340 . H3403 . 0.963 no
C341 . C331 . 1.420(7) yes
C341 . H3411 . 0.960 no
C341 . H3412 . 0.962 no
C341 . H3413 . 0.961 no
C330 . O180 . 1.487(7) yes
C330 . H3301 . 0.980 no
C331 . O181 . 1.486(7) yes
C331 . H3311 . 0.981 no
O180 . H1801 . 0.950 no
O181 . H1811 . 0.950 no
O170 . C101 . 1.416(7) yes
O170 . H1701 . 0.950 no
O171 . C100 . 1.416(7) yes
O171 . H1711 . 0.950 no
C100 . C110 . 1.467(7) yes
C100 . C121 . 1.468(7) yes
C100 . H1001 . 0.980 no
C101 . C111 . 1.467(7) yes
C101 . C120 . 1.467(7) yes
C101 . H1011 . 0.978 no
C110 . H1101 . 0.961 no
C110 . H1103 . 0.960 no
C110 . H1102 . 0.961 no
C111 . H1112 . 0.962 no
C111 . H1111 . 0.962 no
C111 . H1113 . 0.960 no
C120 . H1203 . 0.960 no
C120 . H1201 . 0.961 no
C120 . H1202 . 0.961 no
C121 . H1211 . 0.960 no
C121 . H1212 . 0.961 no
C121 . H1213 . 0.962 no
C530 . C510 . 1.337(7) yes
C530 . H5301 . 0.962 no
C530 . H5302 . 0.962 no
C530 . H5303 . 0.960 no
C531 . C511 . 1.337(7) yes
C531 . H5311 . 1.026 no
C531 . H5312 . 1.025 no
C531 . H5313 . 1.030 no
C510 . C520 . 1.332(7) yes
C510 . H5101 . 0.982 no
C511 . C521 . 1.336(7) yes
C511 . H5111 . 0.981 no
C520 . H5201 . 0.961 no
C520 . H5202 . 0.962 no
C520 . H5203 . 0.958 no
C521 . H5211 . 0.961 no
C521 . H5212 . 0.959 no
C521 . H5213 . 0.961 no
O421 . O431 . 1.839(5) yes

loop_
_geom_hbond_atom_site_label_D
_geom_hbond_site_symmetry_D
_geom_hbond_atom_site_label_H
_geom_hbond_site_symmetry_H
_geom_hbond_atom_site_label_A
_geom_hbond_site_symmetry_A
_geom_hbond_angle_DHA
_geom_hbond_distance_DH
_geom_hbond_distance_HA
_geom_hbond_distance_DA
_geom_hbond_publ_flag
C681 . H6813 . C681 2_766 135 0.97 2.42 3.18(3) yes
C690 . H6903 . O8 . 134 0.96 2.20 2.95(3) yes
C560 . H5603 . O161 . 122 0.96 2.53 3.15(3) yes
C251 . H2511 . O11 . 126 0.96 2.57 3.23(3) yes
C110 . H1103 . O431 . 139 0.96 2.49 3.27(3) yes
C111 . H1103 . O431 . 149 1.11 2.49 3.49(3) yes
C341 . H3411 . O26 . 140 0.96 2.52 3.31(3) yes
C351 . H3511 . O420 2_666 143 0.96 2.54 3.36(3) yes
C350 . H3501 . O420 2_666 147 1.04 2.51 3.43(3) yes
C340 . H3401 . O27 . 160 0.96 2.52 3.44(3) yes
C341 . H3401 . O27 . 142 1.14 2.52 3.49(3) yes
C521 . H5101 . C531 . 127 1.19 1.44 2.36(3) yes
C531 . H5312 . C500 . 151 1.03 2.50 3.43(3) yes
O29 . H291 . O41 2_666 158 0.83 2.03 2.82(3) yes
O13 . H131 . O40 . 152 0.84 2.08 2.85(3) yes
O13 . H131 . O421 . 122 0.84 2.56 3.09(3) yes
O12 . H121 . O39 . 152 0.95 1.98 2.86(3) yes
O7 . H71 . O39 . 146 0.96 1.99 2.84(3) yes
O6 . H61 . O41 . 151 0.96 2.05 2.92(3) yes
O11 . H111 . C43 . 155 0.97 2.59 3.50(3) yes
O10 . H101 . O40 2_666 150 0.95 2.06 2.92(3) yes
O180 . H1811 . N1 2_666 143 1.03 2.59 3.47(3) yes
O181 . H1811 . N1 2_666 142 0.95 2.59 3.38(3) yes
O180 . H1811 . O160 2_666 148 1.03 2.34 3.26(3) yes
O181 . H1811 . O160 2_666 146 0.95 2.34 3.18(3) yes
O180 . H1811 . O161 2_666 163 1.03 2.19 3.19(3) yes
O181 . H1811 . O161 2_666 162 0.95 2.19 3.10(3) yes
O180 . H1811 . O420 2_666 120 1.03 2.25 2.91(3) yes
O180 . H1801 . N1 2_666 167 0.95 2.54 3.47(3) yes
O181 . H1801 . N1 2_666 166 0.87 2.54 3.38(3) yes
O180 . H1801 . O160 2_666 151 0.95 2.40 3.26(3) yes
O181 . H1801 . O160 2_666 149 0.87 2.40 3.18(3) yes
O180 . H1801 . O161 2_666 155 0.95 2.30 3.19(3) yes
O181 . H1801 . O161 2_666 154 0.87 2.30 3.10(3) yes
O180 . H1801 . O420 2_666 146 0.95 2.07 2.91(3) yes
O181 . H1801 . O420 2_666 147 0.87 2.07 2.83(3) yes
O180 . H1801 . O421 2_666 140 0.95 2.47 3.25(3) yes
O181 . H1801 . O421 2_666 140 0.87 2.47 3.18(3) yes
O170 . H1701 . N1 . 164 0.95 2.49 3.41(3) yes
O171 . H1701 . N1 . 148 1.10 2.49 3.47(3) yes
O170 . H1701 . O420 . 142 0.95 2.32 3.13(3) yes
O171 . H1701 . O420 . 124 1.10 2.32 3.07(3) yes
O170 . H1701 . O421 . 137 0.95 2.53 3.29(3) yes
O171 . H1701 . O421 . 120 1.10 2.53 3.22(3) yes
O170 . H1701 . O430 . 151 0.95 2.10 2.97(3) yes
O171 . H1701 . O430 . 152 1.10 2.10 3.12(3) yes
O170 . H1701 . O431 . 158 0.95 1.56 2.47(3) yes
O171 . H1701 . O431 . 158 1.10 1.56 2.62(3) yes
O170 . H1711 . N1 . 166 0.90 2.53 3.41(3) yes
O171 . H1711 . N1 . 171 0.95 2.53 3.47(3) yes
O170 . H1711 . O420 . 163 0.90 2.25 3.13(3) yes
O171 . H1711 . O420 . 145 0.95 2.25 3.07(3) yes
O170 . H1711 . O421 . 162 0.90 2.42 3.29(3) yes
O171 . H1711 . O421 . 143 0.95 2.42 3.22(3) yes
O170 . H1711 . O430 . 139 0.90 2.23 2.97(3) yes
O171 . H1711 . O430 . 155 0.95 2.23 3.12(3) yes
O170 . H1711 . O431 . 141 0.90 1.70 2.47(3) yes
O171 . H1711 . O431 . 161 0.95 1.70 2.62(3) yes
O150 . H1511 . N1 . 159 1.14 2.41 3.50(3) yes
O151 . H1511 . N1 . 171 0.95 2.41 3.36(3) yes
O150 . H1511 . O160 . 170 1.14 2.06 3.19(3) yes
O150 . H1511 . O161 . 168 1.14 1.71 2.84(3) yes
O150 . H1511 . O430 . 133 1.14 2.40 3.28(3) yes
O151 . H1511 . O160 . 159 0.95 2.06 2.97(3) yes
O151 . H1511 . O161 . 159 0.95 1.71 2.62(3) yes
O151 . H1511 . O430 . 143 0.95 2.40 3.21(3) yes
O150 . H1501 . O160 . 158 0.95 2.29 3.19(3) yes
O150 . H1501 . O161 . 171 0.95 1.90 2.84(3) yes
O151 . H1501 . O160 . 147 0.77 2.29 2.97(3) yes
O151 . H1501 . O161 . 156 0.77 1.90 2.62(3) yes
O39 . H391 . O38 . 180 0.94 1.78 2.72(3) yes
O39 . H392 . O38 . 180 0.95 1.77 2.72(3) yes
O41 . H411 . O30 . 180 0.95 1.77 2.72(3) yes
O40 . H401 . O24 . 180 0.95 1.77 2.72(3) yes
